data_7243467
loop_
_publ_author_name
'Rashchenko, Sergey V.'
'Shatskiy, Anton F.'
'Ignatov, Mark A.'
'Arefiev, Anton V.'
'Litasov, Konstantin D.'

_publ_section_title
;
 High-pressure synthesis and crystal structure of non-centrosymmetric
 K2Ca3(CO3)4
;
_journal_issue 38
_journal_name_full CrystEngComm
_journal_page_first 6675
_journal_page_last 6681
_journal_paper_doi 10.1039/D1CE00882J
_journal_volume 23
_journal_year 2021
_chemical_formula_sum 'C4 Ca3 K2 O12'
_chemical_formula_weight 438.5
_space_group_IT_number 19
_space_group_name_Hall 'P 2ac 2ab'
_space_group_name_H-M_alt 'P 21 21 21'
_symmetry_cell_setting orthorhombic
_symmetry_Int_Tables_number 19
_symmetry_space_group_name_Hall 'P 2ac 2ab'
_symmetry_space_group_name_H-M 'P 21 21 21'
_audit_creation_method 'Jana2020 1.3.15'
_audit_update_record
;
2021-07-01 deposited with the CCDC.	2021-09-01 downloaded from the CCDC.
;
_cell_angle_alpha 90
_cell_angle_beta 90
_cell_angle_gamma 90
_cell_formula_units_Z 4
_cell_length_a 7.3905(2)
_cell_length_b 8.8156(3)
_cell_length_c 16.4817(5)
_cell_measurement_reflns_used 9829
_cell_measurement_temperature 293
_cell_measurement_theta_max 25.04
_cell_measurement_theta_min 2.45
_cell_volume 1073.81(6)
_computing_cell_refinement 'CrysAlisPro 1.171.40.67a (Rigaku OD, 2019)'
_computing_data_collection 'CrysAlisPro 1.171.40.67a (Rigaku OD, 2019)'
_computing_data_reduction 'CrysAlisPro 1.171.40.67a (Rigaku OD, 2019)'
_diffrn_ambient_temperature 293
_diffrn_detector 'image plate'
_diffrn_measured_fraction_theta_full 1
_diffrn_measured_fraction_theta_max 1
_diffrn_measurement_device 'fixed-chi diffractometer'
_diffrn_measurement_device_type 'STOE IPDS'
_diffrn_measurement_method '\w scans'
_diffrn_radiation_monochromator graphite
_diffrn_radiation_probe x-ray
_diffrn_radiation_source 'X-ray tube'
_diffrn_radiation_type 'Mo K\a'
_diffrn_radiation_wavelength 0.71073
_diffrn_reflns_av_R_equivalents 0.0841
_diffrn_reflns_av_unetI/netI 0.0291
_diffrn_reflns_limit_h_max 8
_diffrn_reflns_limit_h_min -8
_diffrn_reflns_limit_k_max 10
_diffrn_reflns_limit_k_min -10
_diffrn_reflns_limit_l_max 19
_diffrn_reflns_limit_l_min -18
_diffrn_reflns_number 24601
_diffrn_reflns_theta_full 25.06
_diffrn_reflns_theta_max 25.06
_diffrn_reflns_theta_min 2.47
_diffrn_source 'sealed X-ray tube'
_exptl_absorpt_coefficient_mu 2.386
_exptl_absorpt_correction_T_max 1
_exptl_absorpt_correction_T_min 0.952
_exptl_absorpt_correction_type multi-scan
_exptl_absorpt_process_details
;
CrysAlisPro 1.171.40.67a (Rigaku Oxford Diffraction, 2019)
Empirical absorption correction using spherical harmonics,
 implemented in SCALE3 ABSPACK scaling algorithm.
;
_exptl_crystal_density_diffrn 2.7122
_exptl_crystal_description plate
_exptl_crystal_F_000 872
_exptl_crystal_size_max 0.10
_exptl_crystal_size_mid 0.05
_exptl_crystal_size_min 0.04
_refine_diff_density_max 0.32
_refine_diff_density_min -0.30
_refine_ls_abs_structure_details '  780 of Friedel pairs used in the refinement'
_refine_ls_abs_structure_Flack 0.47(6)
_refine_ls_extinction_coef 200(200)
_refine_ls_extinction_method 'B-C type 1 Gaussian isotropic (Becker & Coppens, 1974)'
_refine_ls_goodness_of_fit_gt 1.3510
_refine_ls_goodness_of_fit_ref 1.3081
_refine_ls_number_constraints 45
_refine_ls_number_parameters 192
_refine_ls_number_reflns 1912
_refine_ls_number_restraints 0
_refine_ls_R_factor_all 0.0358
_refine_ls_R_factor_gt 0.0266
_refine_ls_shift/su_max 0.0003
_refine_ls_shift/su_mean 0.0000
_refine_ls_structure_factor_coef Fsqd
_refine_ls_weighting_details w=1/(\s^2^(I)+0.0004I^2^)
_refine_ls_weighting_scheme sigma
_refine_ls_wR_factor_gt 0.0532
_refine_ls_wR_factor_ref 0.0558
_reflns_number_gt 1657
_reflns_number_total 1912
_reflns_threshold_expression I>3\s(I)
_cod_data_source_file d1ce00882j3.cif
_cod_data_source_block I
_cod_depositor_comments
;
The following automatic conversions were performed:

data item '_diffrn_radiation_probe' value 'X-ray' was changed to
'x-ray' in accordance with the
/home/data/users/saulius/crontab/automatic-downloads/rss-feeds/RSC/lib/dictionaries/cif_core.dic
dictionary named 'cif_core.dic' version 2.4.2 last updated on
2011-04-26.

Automatic conversion script
Id: cif_fix_values 7556 2019-12-06 15:28:31Z antanas 

 Adding full bibliography for 7243467.cif.
;
_cod_original_sg_symbol_Hall 'P 2xab;2ybc;2zac'
_cod_database_code 7243467

loop_
_space_group_symop_id
_space_group_symop_operation_xyz
1 x,y,z
2 -x+1/2,-y,z+1/2
3 -x,y+1/2,-z+1/2
4 x+1/2,-y+1/2,-z

loop_
_atom_site_label
_atom_site_type_symbol
_atom_site_fract_x
_atom_site_fract_y
_atom_site_fract_z
_atom_site_adp_type
_atom_site_U_iso_or_equiv
_atom_site_site_symmetry_multiplicity
_atom_site_occupancy
_atom_site_calc_flag
_atom_site_refinement_flags
_atom_site_disorder_assembly
_atom_site_disorder_group
Ca1 Ca 0.57671(15) 0.64783(12) 0.36829(5) Uani 0.0248(3) 4 0.6 d . . .
K1 K 0.57671(15) 0.64783(12) 0.36829(5) Uani 0.0248(3) 4 0.4 d . . .
Ca2 Ca 0.95013(9) 0.47670(7) 0.49452(5) Uani 0.0111(2) 4 0.6 d . . .
K2 K 0.95013(9) 0.47670(7) 0.49452(5) Uani 0.0111(2) 4 0.4 d . . .
K3 K 0.25896(16) 0.31298(13) 0.32749(5) Uani 0.0263(3) 4 0.4 d . . .
Ca3 Ca 0.25896(16) 0.31298(13) 0.32749(5) Uani 0.0263(3) 4 0.6 d . . .
K4 K 0.76367(13) 0.18543(11) 0.33390(5) Uani 0.0141(3) 4 0.4 d . . .
Ca4 Ca 0.76367(13) 0.18543(11) 0.33390(5) Uani 0.0141(3) 4 0.6 d . . .
K5 K 1.07471(13) 0.85392(10) 0.38113(5) Uani 0.0133(3) 4 0.4 d . . .
Ca5 Ca 1.07471(13) 0.85392(10) 0.38113(5) Uani 0.0133(3) 4 0.6 d . . .
O1 O 0.6236(3) 0.4756(2) 0.49953(19) Uani 0.0158(7) 4 1 d . . .
O2 O 0.7408(5) 0.9387(4) 0.43457(16) Uani 0.0222(10) 4 1 d . . .
O3 O 0.4512(4) 0.5140(4) 0.23037(18) Uani 0.0312(11) 4 1 d . . .
O4 O 0.9014(4) 0.4490(3) 0.34330(16) Uani 0.0215(9) 4 1 d . . .
C1 C 0.5813(7) 0.4470(5) 0.1963(2) Uani 0.0160(14) 4 1 d . . .
O5 O 0.4855(4) 0.2809(4) 0.5602(2) Uani 0.0269(10) 4 1 d . . .
O6 O 0.5513(4) 0.2658(3) 0.43135(18) Uani 0.0229(10) 4 1 d . . .
O7 O 0.2103(4) 0.6042(4) 0.43333(16) Uani 0.0226(11) 4 1 d . . .
O8 O 0.3860(3) 0.7548(3) 0.5078(2) Uani 0.0222(8) 4 1 d . . .
O9 O 0.9148(5) 0.6862(4) 0.29991(19) Uani 0.0321(11) 4 1 d . . .
C2 C 0.2794(4) 0.6397(4) 0.5020(3) Uani 0.0151(10) 4 1 d . . .
C3 C 0.5529(4) 0.3430(3) 0.4967(3) Uani 0.0127(10) 4 1 d . . .
O10 O 0.6492(5) 0.3234(4) 0.22389(19) Uani 0.0336(11) 4 1 d . . .
C4 C 0.9493(6) 0.5451(5) 0.2904(2) Uani 0.0143(13) 4 1 d . . .
O11 O 1.0335(4) 0.5062(3) 0.22478(17) Uani 0.0247(10) 4 1 d . . .
O12 O 0.6522(4) 0.4999(4) 0.13080(16) Uani 0.0270(10) 4 1 d . . .

loop_
_atom_site_aniso_label
_atom_site_aniso_type_symbol
_atom_site_aniso_U_11
_atom_site_aniso_U_22
_atom_site_aniso_U_33
_atom_site_aniso_U_12
_atom_site_aniso_U_13
_atom_site_aniso_U_23
Ca1 Ca 0.0250(6) 0.0311(6) 0.0181(5) 0.0038(6) -0.0023(5) 0.0018(4)
K1 K 0.0250(6) 0.0311(6) 0.0181(5) 0.0038(6) -0.0023(5) 0.0018(4)
Ca2 Ca 0.0109(3) 0.0107(3) 0.0115(4) 0.0008(3) 0.0013(4) 0.0000(4)
K2 K 0.0109(3) 0.0107(3) 0.0115(4) 0.0008(3) 0.0013(4) 0.0000(4)
K3 K 0.0249(6) 0.0316(7) 0.0224(5) 0.0018(6) -0.0026(5) 0.0017(5)
Ca3 Ca 0.0249(6) 0.0316(7) 0.0224(5) 0.0018(6) -0.0026(5) 0.0017(5)
K4 K 0.0150(5) 0.0147(5) 0.0125(4) 0.0047(5) -0.0032(4) -0.0032(4)
Ca4 Ca 0.0150(5) 0.0147(5) 0.0125(4) 0.0047(5) -0.0032(4) -0.0032(4)
K5 K 0.0156(5) 0.0120(5) 0.0123(4) -0.0017(4) -0.0007(4) 0.0003(4)
Ca5 Ca 0.0156(5) 0.0120(5) 0.0123(4) -0.0017(4) -0.0007(4) 0.0003(4)
O1 O 0.0168(12) 0.0115(12) 0.0192(12) -0.0048(9) -0.0015(15) 0.0000(17)
O2 O 0.0232(17) 0.0271(18) 0.0162(14) 0.0055(16) -0.0009(15) 0.0049(13)
O3 O 0.0194(18) 0.046(2) 0.0280(16) 0.0095(18) 0.0014(15) -0.0096(16)
O4 O 0.0293(18) 0.0190(16) 0.0162(14) -0.0089(14) 0.0009(14) 0.0047(13)
C1 C 0.012(2) 0.020(3) 0.0157(19) -0.001(2) -0.008(2) -0.0041(19)
O5 O 0.037(2) 0.0177(16) 0.0258(17) -0.0020(16) 0.0154(15) 0.0049(14)
O6 O 0.0317(18) 0.0209(18) 0.0162(15) -0.0044(16) 0.0002(15) -0.0085(13)
O7 O 0.0178(19) 0.035(2) 0.0150(15) -0.0063(15) -0.0037(14) -0.0010(13)
O8 O 0.0233(13) 0.0124(12) 0.0311(16) -0.0047(10) -0.0009(18) -0.0035(15)
O9 O 0.049(2) 0.0128(17) 0.0345(17) 0.0076(17) -0.0162(18) -0.0051(15)
C2 C 0.0063(16) 0.0151(17) 0.0237(19) 0.0067(14) -0.002(2) -0.006(3)
C3 C 0.0088(15) 0.0137(17) 0.0157(18) 0.0045(14) 0.001(2) 0.003(2)
O10 O 0.047(2) 0.0178(19) 0.0365(19) 0.0041(16) -0.0179(17) 0.0021(16)
C4 C 0.016(3) 0.012(2) 0.014(2) -0.007(2) -0.008(2) -0.0015(19)
O11 O 0.0229(17) 0.0332(19) 0.0179(15) -0.0024(15) 0.0072(14) -0.0047(14)
O12 O 0.0241(16) 0.041(2) 0.0158(15) 0.0021(16) 0.0007(12) 0.0063(15)

loop_
_atom_type_symbol
_atom_type_scat_dispersion_real
_atom_type_scat_dispersion_imag
_atom_type_scat_source
C 0.0033 0.0016 'International Tables Vol C tables 4.2.6.8 and 6.1.1.1'
Ca 0.2262 0.3064 'International Tables Vol C tables 4.2.6.8 and 6.1.1.1'
K 0.2009 0.2494 'International Tables Vol C tables 4.2.6.8 and 6.1.1.1'
O 0.0106 0.0060 'International Tables Vol C tables 4.2.6.8 and 6.1.1.1'

loop_
_geom_angle_atom_site_label_1
_geom_angle_atom_site_label_2
_geom_angle_atom_site_label_3
_geom_angle_site_symmetry_1
_geom_angle_site_symmetry_2
_geom_angle_site_symmetry_3
_geom_angle
_geom_angle_publ_flag
K1 Ca1 Ca2 . . . 0 ?
K1 Ca1 Ca2 . . 4_466 0 ?
K1 Ca1 K2 . . . 0 ?
K1 Ca1 K2 . . 4_466 0 ?
K1 Ca1 K3 . . . 0 ?
K1 Ca1 K3 . . 3_655 0 ?
K1 Ca1 Ca3 . . . 0 ?
K1 Ca1 Ca3 . . 3_655 0 ?
K1 Ca1 K4 . . . 0 ?
K1 Ca1 K4 . . 3_655 0 ?
K1 Ca1 Ca4 . . . 0 ?
K1 Ca1 Ca4 . . 3_655 0 ?
K1 Ca1 K5 . . 1_455 0 ?
K1 Ca1 K5 . . . 0 ?
K1 Ca1 K5 . . 4_466 0 ?
K1 Ca1 Ca5 . . 1_455 0 ?
K1 Ca1 Ca5 . . . 0 ?
K1 Ca1 Ca5 . . 4_466 0 ?
K1 Ca1 O1 . . . 0 ?
K1 Ca1 C1 . . 3_655 0 ?
K1 Ca1 C2 . . . 0 ?
Ca2 Ca1 Ca2 . . 4_466 100.66(3) ?
Ca2 Ca1 K2 . . . 0 ?
Ca2 Ca1 K2 . . 4_466 100.66(3) ?
Ca2 Ca1 K3 . . . 103.72(3) ?
Ca2 Ca1 K3 . . 3_655 113.19(4) ?
Ca2 Ca1 Ca3 . . . 103.72(3) ?
Ca2 Ca1 Ca3 . . 3_655 113.19(4) ?
Ca2 Ca1 K4 . . . 57.55(2) ?
Ca2 Ca1 K4 . . 3_655 155.53(3) ?
Ca2 Ca1 Ca4 . . . 57.55(2) ?
Ca2 Ca1 Ca4 . . 3_655 155.53(3) ?
Ca2 Ca1 K5 . . 1_455 143.50(3) ?
Ca2 Ca1 K5 . . . 59.54(2) ?
Ca2 Ca1 K5 . . 4_466 56.59(2) ?
Ca2 Ca1 Ca5 . . 1_455 143.50(3) ?
Ca2 Ca1 Ca5 . . . 59.54(2) ?
Ca2 Ca1 Ca5 . . 4_466 56.59(2) ?
Ca2 Ca1 O1 . . . 39.57(5) ?
Ca2 Ca1 C1 . . 3_655 144.31(9) ?
Ca2 Ca1 C2 . . . 96.71(7) ?
Ca2 Ca1 K2 4_466 . . 100.66(3) ?
Ca2 Ca1 K2 4_466 . 4_466 0 ?
Ca2 Ca1 K3 4_466 . . 125.21(3) ?
Ca2 Ca1 K3 4_466 . 3_655 103.57(3) ?
Ca2 Ca1 Ca3 4_466 . . 125.21(3) ?
Ca2 Ca1 Ca3 4_466 . 3_655 103.57(3) ?
Ca2 Ca1 K4 4_466 . . 154.04(3) ?
Ca2 Ca1 K4 4_466 . 3_655 103.70(3) ?
Ca2 Ca1 Ca4 4_466 . . 154.04(3) ?
Ca2 Ca1 Ca4 4_466 . 3_655 103.70(3) ?
Ca2 Ca1 K5 4_466 . 1_455 54.19(2) ?
Ca2 Ca1 K5 4_466 . . 79.61(2) ?
Ca2 Ca1 K5 4_466 . 4_466 56.83(2) ?
Ca2 Ca1 Ca5 4_466 . 1_455 54.19(2) ?
Ca2 Ca1 Ca5 4_466 . . 79.61(2) ?
Ca2 Ca1 Ca5 4_466 . 4_466 56.83(2) ?
Ca2 Ca1 O1 4_466 . . 92.39(6) ?
Ca2 Ca1 C1 4_466 . 3_655 54.14(8) ?
Ca2 Ca1 C2 4_466 . . 57.93(6) ?
K2 Ca1 K2 . . 4_466 100.66(3) ?
K2 Ca1 K3 . . . 103.72(3) ?
K2 Ca1 K3 . . 3_655 113.19(4) ?
K2 Ca1 Ca3 . . . 103.72(3) ?
K2 Ca1 Ca3 . . 3_655 113.19(4) ?
K2 Ca1 K4 . . . 57.55(2) ?
K2 Ca1 K4 . . 3_655 155.53(3) ?
K2 Ca1 Ca4 . . . 57.55(2) ?
K2 Ca1 Ca4 . . 3_655 155.53(3) ?
K2 Ca1 K5 . . 1_455 143.50(3) ?
K2 Ca1 K5 . . . 59.54(2) ?
K2 Ca1 K5 . . 4_466 56.59(2) ?
K2 Ca1 Ca5 . . 1_455 143.50(3) ?
K2 Ca1 Ca5 . . . 59.54(2) ?
K2 Ca1 Ca5 . . 4_466 56.59(2) ?
K2 Ca1 O1 . . . 39.57(5) ?
K2 Ca1 C1 . . 3_655 144.31(9) ?
K2 Ca1 C2 . . . 96.71(7) ?
K2 Ca1 K3 4_466 . . 125.21(3) ?
K2 Ca1 K3 4_466 . 3_655 103.57(3) ?
K2 Ca1 Ca3 4_466 . . 125.21(3) ?
K2 Ca1 Ca3 4_466 . 3_655 103.57(3) ?
K2 Ca1 K4 4_466 . . 154.04(3) ?
K2 Ca1 K4 4_466 . 3_655 103.70(3) ?
K2 Ca1 Ca4 4_466 . . 154.04(3) ?
K2 Ca1 Ca4 4_466 . 3_655 103.70(3) ?
K2 Ca1 K5 4_466 . 1_455 54.19(2) ?
K2 Ca1 K5 4_466 . . 79.61(2) ?
K2 Ca1 K5 4_466 . 4_466 56.83(2) ?
K2 Ca1 Ca5 4_466 . 1_455 54.19(2) ?
K2 Ca1 Ca5 4_466 . . 79.61(2) ?
K2 Ca1 Ca5 4_466 . 4_466 56.83(2) ?
K2 Ca1 O1 4_466 . . 92.39(6) ?
K2 Ca1 C1 4_466 . 3_655 54.14(8) ?
K2 Ca1 C2 4_466 . . 57.93(6) ?
K3 Ca1 K3 . . 3_655 110.32(3) ?
K3 Ca1 Ca3 . . . 0 ?
K3 Ca1 Ca3 . . 3_655 110.32(3) ?
K3 Ca1 K4 . . . 56.55(3) ?
K3 Ca1 K4 . . 3_655 63.46(2) ?
K3 Ca1 Ca4 . . . 56.55(3) ?
K3 Ca1 Ca4 . . 3_655 63.46(2) ?
K3 Ca1 K5 . . 1_455 78.33(3) ?
K3 Ca1 K5 . . . 153.96(4) ?
K3 Ca1 K5 . . 4_466 99.81(3) ?
K3 Ca1 Ca5 . . 1_455 78.33(3) ?
K3 Ca1 Ca5 . . . 153.96(4) ?
K3 Ca1 Ca5 . . 4_466 99.81(3) ?
K3 Ca1 O1 . . . 77.49(6) ?
K3 Ca1 C1 . . 3_655 111.55(9) ?
K3 Ca1 C2 . . . 70.97(7) ?
K3 Ca1 Ca3 3_655 . . 110.32(3) ?
K3 Ca1 Ca3 3_655 . 3_655 0 ?
K3 Ca1 K4 3_655 . . 98.60(3) ?
K3 Ca1 K4 3_655 . 3_655 58.54(2) ?
K3 Ca1 Ca4 3_655 . . 98.60(3) ?
K3 Ca1 Ca4 3_655 . 3_655 58.54(2) ?
K3 Ca1 K5 3_655 . 1_455 99.46(3) ?
K3 Ca1 K5 3_655 . . 65.28(3) ?
K3 Ca1 K5 3_655 . 4_466 149.86(4) ?
K3 Ca1 Ca5 3_655 . 1_455 99.46(3) ?
K3 Ca1 Ca5 3_655 . . 65.28(3) ?
K3 Ca1 Ca5 3_655 . 4_466 149.86(4) ?
K3 Ca1 O1 3_655 . . 151.53(6) ?
K3 Ca1 C1 3_655 . 3_655 59.40(8) ?
K3 Ca1 C2 3_655 . . 148.04(8) ?
Ca3 Ca1 Ca3 . . 3_655 110.32(3) ?
Ca3 Ca1 K4 . . . 56.55(3) ?
Ca3 Ca1 K4 . . 3_655 63.46(2) ?
Ca3 Ca1 Ca4 . . . 56.55(3) ?
Ca3 Ca1 Ca4 . . 3_655 63.46(2) ?
Ca3 Ca1 K5 . . 1_455 78.33(3) ?
Ca3 Ca1 K5 . . . 153.96(4) ?
Ca3 Ca1 K5 . . 4_466 99.81(3) ?
Ca3 Ca1 Ca5 . . 1_455 78.33(3) ?
Ca3 Ca1 Ca5 . . . 153.96(4) ?
Ca3 Ca1 Ca5 . . 4_466 99.81(3) ?
Ca3 Ca1 O1 . . . 77.49(6) ?
Ca3 Ca1 C1 . . 3_655 111.55(9) ?
Ca3 Ca1 C2 . . . 70.97(7) ?
Ca3 Ca1 K4 3_655 . . 98.60(3) ?
Ca3 Ca1 K4 3_655 . 3_655 58.54(2) ?
Ca3 Ca1 Ca4 3_655 . . 98.60(3) ?
Ca3 Ca1 Ca4 3_655 . 3_655 58.54(2) ?
Ca3 Ca1 K5 3_655 . 1_455 99.46(3) ?
Ca3 Ca1 K5 3_655 . . 65.28(3) ?
Ca3 Ca1 K5 3_655 . 4_466 149.86(4) ?
Ca3 Ca1 Ca5 3_655 . 1_455 99.46(3) ?
Ca3 Ca1 Ca5 3_655 . . 65.28(3) ?
Ca3 Ca1 Ca5 3_655 . 4_466 149.86(4) ?
Ca3 Ca1 O1 3_655 . . 151.53(6) ?
Ca3 Ca1 C1 3_655 . 3_655 59.40(8) ?
Ca3 Ca1 C2 3_655 . . 148.04(8) ?
K4 Ca1 K4 . . 3_655 99.30(3) ?
K4 Ca1 Ca4 . . . 0 ?
K4 Ca1 Ca4 . . 3_655 99.30(3) ?
K4 Ca1 K5 . . 1_455 134.80(3) ?
K4 Ca1 K5 . . . 97.86(3) ?
K4 Ca1 K5 . . 4_466 97.36(3) ?
K4 Ca1 Ca5 . . 1_455 134.80(3) ?
K4 Ca1 Ca5 . . . 97.86(3) ?
K4 Ca1 Ca5 . . 4_466 97.36(3) ?
K4 Ca1 O1 . . . 61.95(6) ?
K4 Ca1 C1 . . 3_655 151.78(8) ?
K4 Ca1 C2 . . . 107.19(7) ?
K4 Ca1 Ca4 3_655 . . 99.30(3) ?
K4 Ca1 Ca4 3_655 . 3_655 0 ?
K4 Ca1 K5 3_655 . 1_455 57.81(2) ?
K4 Ca1 K5 3_655 . . 122.95(3) ?
K4 Ca1 K5 3_655 . 4_466 142.54(3) ?
K4 Ca1 Ca5 3_655 . 1_455 57.81(2) ?
K4 Ca1 Ca5 3_655 . . 122.95(3) ?
K4 Ca1 Ca5 3_655 . 4_466 142.54(3) ?
K4 Ca1 O1 3_655 . . 140.26(6) ?
K4 Ca1 C1 3_655 . 3_655 55.14(8) ?
K4 Ca1 C2 3_655 . . 98.11(8) ?
Ca4 Ca1 Ca4 . . 3_655 99.30(3) ?
Ca4 Ca1 K5 . . 1_455 134.80(3) ?
Ca4 Ca1 K5 . . . 97.86(3) ?
Ca4 Ca1 K5 . . 4_466 97.36(3) ?
Ca4 Ca1 Ca5 . . 1_455 134.80(3) ?
Ca4 Ca1 Ca5 . . . 97.86(3) ?
Ca4 Ca1 Ca5 . . 4_466 97.36(3) ?
Ca4 Ca1 O1 . . . 61.95(6) ?
Ca4 Ca1 C1 . . 3_655 151.78(8) ?
Ca4 Ca1 C2 . . . 107.19(7) ?
Ca4 Ca1 K5 3_655 . 1_455 57.81(2) ?
Ca4 Ca1 K5 3_655 . . 122.95(3) ?
Ca4 Ca1 K5 3_655 . 4_466 142.54(3) ?
Ca4 Ca1 Ca5 3_655 . 1_455 57.81(2) ?
Ca4 Ca1 Ca5 3_655 . . 122.95(3) ?
Ca4 Ca1 Ca5 3_655 . 4_466 142.54(3) ?
Ca4 Ca1 O1 3_655 . . 140.26(6) ?
Ca4 Ca1 C1 3_655 . 3_655 55.14(8) ?
Ca4 Ca1 C2 3_655 . . 98.11(8) ?
K5 Ca1 K5 1_455 . . 127.33(3) ?
K5 Ca1 K5 1_455 . 4_466 86.98(3) ?
K5 Ca1 Ca5 1_455 . 1_455 0 ?
K5 Ca1 Ca5 1_455 . . 127.33(3) ?
K5 Ca1 Ca5 1_455 . 4_466 86.98(3) ?
K5 Ca1 O1 1_455 . . 108.98(6) ?
K5 Ca1 C1 1_455 . 3_655 45.60(9) ?
K5 Ca1 C2 1_455 . . 48.75(7) ?
K5 Ca1 K5 . . 4_466 87.32(3) ?
K5 Ca1 Ca5 . . 1_455 127.33(3) ?
K5 Ca1 Ca5 . . . 0 ?
K5 Ca1 Ca5 . . 4_466 87.32(3) ?
K5 Ca1 O1 . . . 95.37(5) ?
K5 Ca1 C1 . . 3_655 88.78(9) ?
K5 Ca1 C2 . . . 127.28(7) ?
K5 Ca1 Ca5 4_466 . 1_455 86.98(3) ?
K5 Ca1 Ca5 4_466 . . 87.32(3) ?
K5 Ca1 Ca5 4_466 . 4_466 0 ?
K5 Ca1 O1 4_466 . . 35.59(6) ?
K5 Ca1 C1 4_466 . 3_655 110.38(8) ?
K5 Ca1 C2 4_466 . . 44.72(7) ?
Ca5 Ca1 Ca5 1_455 . . 127.33(3) ?
Ca5 Ca1 Ca5 1_455 . 4_466 86.98(3) ?
Ca5 Ca1 O1 1_455 . . 108.98(6) ?
Ca5 Ca1 C1 1_455 . 3_655 45.60(9) ?
Ca5 Ca1 C2 1_455 . . 48.75(7) ?
Ca5 Ca1 Ca5 . . 4_466 87.32(3) ?
Ca5 Ca1 O1 . . . 95.37(5) ?
Ca5 Ca1 C1 . . 3_655 88.78(9) ?
Ca5 Ca1 C2 . . . 127.28(7) ?
Ca5 Ca1 O1 4_466 . . 35.59(6) ?
Ca5 Ca1 C1 4_466 . 3_655 110.38(8) ?
Ca5 Ca1 C2 4_466 . . 44.72(7) ?
O1 Ca1 C1 . . 3_655 144.99(10) ?
O1 Ca1 C2 . . . 60.28(8) ?
C1 Ca1 C2 3_655 . . 89.81(11) ?
Ca1 K1 Ca2 . . . 0 ?
Ca1 K1 Ca2 . . 4_466 0 ?
Ca1 K1 K2 . . 1_455 0 ?
Ca1 K1 K2 . . . 0 ?
Ca1 K1 K2 . . 4_466 0 ?
Ca1 K1 K3 . . . 0 ?
Ca1 K1 K3 . . 3_655 0 ?
Ca1 K1 Ca3 . . . 0 ?
Ca1 K1 Ca3 . . 3_655 0 ?
Ca1 K1 K4 . . . 0 ?
Ca1 K1 K4 . . 1_565 0 ?
Ca1 K1 K4 . . 3_655 0 ?
Ca1 K1 Ca4 . . . 0 ?
Ca1 K1 Ca4 . . 3_655 0 ?
Ca1 K1 K5 . . 1_455 0 ?
Ca1 K1 K5 . . . 0 ?
Ca1 K1 K5 . . 4_466 0 ?
Ca1 K1 Ca5 . . 1_455 0 ?
Ca1 K1 Ca5 . . . 0 ?
Ca1 K1 Ca5 . . 4_466 0 ?
Ca1 K1 O1 . . . 0 ?
Ca1 K1 O2 . . . 0 ?
Ca1 K1 O3 . . . 0 ?
Ca1 K1 O4 . . . 0 ?
Ca1 K1 C1 . . . 0 ?
Ca1 K1 C1 . . 3_655 0 ?
Ca1 K1 O7 . . . 0 ?
Ca1 K1 O8 . . . 0 ?
Ca1 K1 O9 . . . 0 ?
Ca1 K1 C2 . . . 0 ?
Ca1 K1 C2 . . 4_566 0 ?
Ca1 K1 C3 . . . 0 ?
Ca1 K1 O10 . . 3_655 0 ?
Ca1 K1 C4 . . . 0 ?
Ca2 K1 Ca2 . . 4_466 100.66(3) ?
Ca2 K1 K2 . . 1_455 108.01(2) ?
Ca2 K1 K2 . . . 0 ?
Ca2 K1 K2 . . 4_466 100.66(3) ?
Ca2 K1 K3 . . . 103.72(3) ?
Ca2 K1 K3 . . 3_655 113.19(4) ?
Ca2 K1 Ca3 . . . 103.72(3) ?
Ca2 K1 Ca3 . . 3_655 113.19(4) ?
Ca2 K1 K4 . . . 57.55(2) ?
Ca2 K1 K4 . . 1_565 103.94(3) ?
Ca2 K1 K4 . . 3_655 155.53(3) ?
Ca2 K1 Ca4 . . . 57.55(2) ?
Ca2 K1 Ca4 . . 3_655 155.53(3) ?
Ca2 K1 K5 . . 1_455 143.50(3) ?
Ca2 K1 K5 . . . 59.54(2) ?
Ca2 K1 K5 . . 4_466 56.59(2) ?
Ca2 K1 Ca5 . . 1_455 143.50(3) ?
Ca2 K1 Ca5 . . . 59.54(2) ?
Ca2 K1 Ca5 . . 4_466 56.59(2) ?
Ca2 K1 O1 . . . 39.57(5) ?
Ca2 K1 O2 . . . 81.21(6) ?
Ca2 K1 O3 . . . 122.44(8) ?
Ca2 K1 O4 . . . 41.98(5) ?
Ca2 K1 C1 . . . 104.39(9) ?
Ca2 K1 C1 . . 3_655 144.31(9) ?
Ca2 K1 O7 . . . 114.89(6) ?
Ca2 K1 O8 . . . 92.81(6) ?
Ca2 K1 O9 . . . 67.17(7) ?
Ca2 K1 C2 . . . 96.71(7) ?
Ca2 K1 C2 . . 4_566 61.63(6) ?
Ca2 K1 C3 . . . 51.89(6) ?
Ca2 K1 O10 . . 3_655 168.21(8) ?
Ca2 K1 C4 . . . 58.23(7) ?
Ca2 K1 K2 4_466 . 1_455 79.31(2) ?
Ca2 K1 K2 4_466 . . 100.66(3) ?
Ca2 K1 K2 4_466 . 4_466 0 ?
Ca2 K1 K3 4_466 . . 125.21(3) ?
Ca2 K1 K3 4_466 . 3_655 103.57(3) ?
Ca2 K1 Ca3 4_466 . . 125.21(3) ?
Ca2 K1 Ca3 4_466 . 3_655 103.57(3) ?
Ca2 K1 K4 4_466 . . 154.04(3) ?
Ca2 K1 K4 4_466 . 1_565 50.127(18) ?
Ca2 K1 K4 4_466 . 3_655 103.70(3) ?
Ca2 K1 Ca4 4_466 . . 154.04(3) ?
Ca2 K1 Ca4 4_466 . 3_655 103.70(3) ?
Ca2 K1 K5 4_466 . 1_455 54.19(2) ?
Ca2 K1 K5 4_466 . . 79.61(2) ?
Ca2 K1 K5 4_466 . 4_466 56.83(2) ?
Ca2 K1 Ca5 4_466 . 1_455 54.19(2) ?
Ca2 K1 Ca5 4_466 . . 79.61(2) ?
Ca2 K1 Ca5 4_466 . 4_466 56.83(2) ?
Ca2 K1 O1 4_466 . . 92.39(6) ?
Ca2 K1 O2 4_466 . . 38.27(6) ?
Ca2 K1 O3 4_466 . . 136.83(8) ?
Ca2 K1 O4 4_466 . . 136.64(6) ?
Ca2 K1 C1 4_466 . . 153.40(8) ?
Ca2 K1 C1 4_466 . 3_655 54.14(8) ?
Ca2 K1 O7 4_466 . . 72.27(6) ?
Ca2 K1 O8 4_466 . . 34.95(5) ?
Ca2 K1 O9 4_466 . . 109.34(7) ?
Ca2 K1 C2 4_466 . . 57.93(6) ?
Ca2 K1 C2 4_466 . 4_566 43.26(6) ?
Ca2 K1 C3 4_466 . . 106.26(7) ?
Ca2 K1 O10 4_466 . 3_655 73.24(7) ?
Ca2 K1 C4 4_466 . . 130.51(8) ?
K2 K1 K2 1_455 . . 108.01(2) ?
K2 K1 K2 1_455 . 4_466 79.31(2) ?
K2 K1 K3 1_455 . . 46.65(2) ?
K2 K1 K3 1_455 . 3_655 137.16(3) ?
K2 K1 Ca3 1_455 . . 46.65(2) ?
K2 K1 Ca3 1_455 . 3_655 137.16(3) ?
K2 K1 K4 1_455 . . 93.56(2) ?
K2 K1 K4 1_455 . 1_565 124.03(2) ?
K2 K1 K4 1_455 . 3_655 79.04(2) ?
K2 K1 Ca4 1_455 . . 93.56(2) ?
K2 K1 Ca4 1_455 . 3_655 79.04(2) ?
K2 K1 K5 1_455 . 1_455 47.216(18) ?
K2 K1 K5 1_455 . . 152.71(3) ?
K2 K1 K5 1_455 . 4_466 66.61(2) ?
K2 K1 Ca5 1_455 . 1_455 47.216(18) ?
K2 K1 Ca5 1_455 . . 152.71(3) ?
K2 K1 Ca5 1_455 . 4_466 66.61(2) ?
K2 K1 O1 1_455 . . 68.45(5) ?
K2 K1 O2 1_455 . . 116.61(6) ?
K2 K1 O3 1_455 . . 84.65(7) ?
K2 K1 O4 1_455 . . 125.93(6) ?
K2 K1 C1 1_455 . . 101.02(9) ?
K2 K1 C1 1_455 . 3_655 92.77(9) ?
K2 K1 O7 1_455 . . 9.37(6) ?
K2 K1 O8 1_455 . . 49.20(5) ?
K2 K1 O9 1_455 . . 170.49(7) ?
K2 K1 C2 1_455 . . 25.60(7) ?
K2 K1 C2 1_455 . 4_566 108.20(7) ?
K2 K1 C3 1_455 . . 59.26(5) ?
K2 K1 O10 1_455 . 3_655 81.13(8) ?
K2 K1 C4 1_455 . . 146.84(8) ?
K2 K1 K2 . . 4_466 100.66(3) ?
K2 K1 K3 . . . 103.72(3) ?
K2 K1 K3 . . 3_655 113.19(4) ?
K2 K1 Ca3 . . . 103.72(3) ?
K2 K1 Ca3 . . 3_655 113.19(4) ?
K2 K1 K4 . . . 57.55(2) ?
K2 K1 K4 . . 1_565 103.94(3) ?
K2 K1 K4 . . 3_655 155.53(3) ?
K2 K1 Ca4 . . . 57.55(2) ?
K2 K1 Ca4 . . 3_655 155.53(3) ?
K2 K1 K5 . . 1_455 143.50(3) ?
K2 K1 K5 . . . 59.54(2) ?
K2 K1 K5 . . 4_466 56.59(2) ?
K2 K1 Ca5 . . 1_455 143.50(3) ?
K2 K1 Ca5 . . . 59.54(2) ?
K2 K1 Ca5 . . 4_466 56.59(2) ?
K2 K1 O1 . . . 39.57(5) ?
K2 K1 O2 . . . 81.21(6) ?
K2 K1 O3 . . . 122.44(8) ?
K2 K1 O4 . . . 41.98(5) ?
K2 K1 C1 . . . 104.39(9) ?
K2 K1 C1 . . 3_655 144.31(9) ?
K2 K1 O7 . . . 114.89(6) ?
K2 K1 O8 . . . 92.81(6) ?
K2 K1 O9 . . . 67.17(7) ?
K2 K1 C2 . . . 96.71(7) ?
K2 K1 C2 . . 4_566 61.63(6) ?
K2 K1 C3 . . . 51.89(6) ?
K2 K1 O10 . . 3_655 168.21(8) ?
K2 K1 C4 . . . 58.23(7) ?
K2 K1 K3 4_466 . . 125.21(3) ?
K2 K1 K3 4_466 . 3_655 103.57(3) ?
K2 K1 Ca3 4_466 . . 125.21(3) ?
K2 K1 Ca3 4_466 . 3_655 103.57(3) ?
K2 K1 K4 4_466 . . 154.04(3) ?
K2 K1 K4 4_466 . 1_565 50.127(18) ?
K2 K1 K4 4_466 . 3_655 103.70(3) ?
K2 K1 Ca4 4_466 . . 154.04(3) ?
K2 K1 Ca4 4_466 . 3_655 103.70(3) ?
K2 K1 K5 4_466 . 1_455 54.19(2) ?
K2 K1 K5 4_466 . . 79.61(2) ?
K2 K1 K5 4_466 . 4_466 56.83(2) ?
K2 K1 Ca5 4_466 . 1_455 54.19(2) ?
K2 K1 Ca5 4_466 . . 79.61(2) ?
K2 K1 Ca5 4_466 . 4_466 56.83(2) ?
K2 K1 O1 4_466 . . 92.39(6) ?
K2 K1 O2 4_466 . . 38.27(6) ?
K2 K1 O3 4_466 . . 136.83(8) ?
K2 K1 O4 4_466 . . 136.64(6) ?
K2 K1 C1 4_466 . . 153.40(8) ?
K2 K1 C1 4_466 . 3_655 54.14(8) ?
K2 K1 O7 4_466 . . 72.27(6) ?
K2 K1 O8 4_466 . . 34.95(5) ?
K2 K1 O9 4_466 . . 109.34(7) ?
K2 K1 C2 4_466 . . 57.93(6) ?
K2 K1 C2 4_466 . 4_566 43.26(6) ?
K2 K1 C3 4_466 . . 106.26(7) ?
K2 K1 O10 4_466 . 3_655 73.24(7) ?
K2 K1 C4 4_466 . . 130.51(8) ?
K3 K1 K3 . . 3_655 110.32(3) ?
K3 K1 Ca3 . . . 0 ?
K3 K1 Ca3 . . 3_655 110.32(3) ?
K3 K1 K4 . . . 56.55(3) ?
K3 K1 K4 . . 1_565 152.28(3) ?
K3 K1 K4 . . 3_655 63.46(2) ?
K3 K1 Ca4 . . . 56.55(3) ?
K3 K1 Ca4 . . 3_655 63.46(2) ?
K3 K1 K5 . . 1_455 78.33(3) ?
K3 K1 K5 . . . 153.96(4) ?
K3 K1 K5 . . 4_466 99.81(3) ?
K3 K1 Ca5 . . 1_455 78.33(3) ?
K3 K1 Ca5 . . . 153.96(4) ?
K3 K1 Ca5 . . 4_466 99.81(3) ?
K3 K1 O1 . . . 77.49(6) ?
K3 K1 O2 . . . 163.24(7) ?
K3 K1 O3 . . . 46.46(7) ?
K3 K1 O4 . . . 90.92(6) ?
K3 K1 C1 . . . 56.58(8) ?
K3 K1 C1 . . 3_655 111.55(9) ?
K3 K1 O7 . . . 53.00(6) ?
K3 K1 O8 . . . 95.35(6) ?
K3 K1 O9 . . . 125.26(7) ?
K3 K1 C2 . . . 70.97(7) ?
K3 K1 C2 . . 4_566 148.39(8) ?
K3 K1 C3 . . . 58.16(6) ?
K3 K1 O10 . . 3_655 87.96(8) ?
K3 K1 C4 . . . 103.96(8) ?
K3 K1 Ca3 3_655 . . 110.32(3) ?
K3 K1 Ca3 3_655 . 3_655 0 ?
K3 K1 K4 3_655 . . 98.60(3) ?
K3 K1 K4 3_655 . 1_565 55.97(2) ?
K3 K1 K4 3_655 . 3_655 58.54(2) ?
K3 K1 Ca4 3_655 . . 98.60(3) ?
K3 K1 Ca4 3_655 . 3_655 58.54(2) ?
K3 K1 K5 3_655 . 1_455 99.46(3) ?
K3 K1 K5 3_655 . . 65.28(3) ?
K3 K1 K5 3_655 . 4_466 149.86(4) ?
K3 K1 Ca5 3_655 . 1_455 99.46(3) ?
K3 K1 Ca5 3_655 . . 65.28(3) ?
K3 K1 Ca5 3_655 . 4_466 149.86(4) ?
K3 K1 O1 3_655 . . 151.53(6) ?
K3 K1 O2 3_655 . . 81.50(6) ?
K3 K1 O3 3_655 . . 63.86(7) ?
K3 K1 O4 3_655 . . 81.34(6) ?
K3 K1 C1 3_655 . . 58.10(8) ?
K3 K1 C1 3_655 . 3_655 59.40(8) ?
K3 K1 O7 3_655 . . 131.66(7) ?
K3 K1 O8 3_655 . . 136.51(6) ?
K3 K1 O9 3_655 . . 46.13(7) ?
K3 K1 C2 3_655 . . 148.04(8) ?
K3 K1 C2 3_655 . 4_566 101.28(8) ?
K3 K1 C3 3_655 . . 148.71(7) ?
K3 K1 O10 3_655 . 3_655 59.96(7) ?
K3 K1 C4 3_655 . . 58.68(8) ?
Ca3 K1 Ca3 . . 3_655 110.32(3) ?
Ca3 K1 K4 . . . 56.55(3) ?
Ca3 K1 K4 . . 1_565 152.28(3) ?
Ca3 K1 K4 . . 3_655 63.46(2) ?
Ca3 K1 Ca4 . . . 56.55(3) ?
Ca3 K1 Ca4 . . 3_655 63.46(2) ?
Ca3 K1 K5 . . 1_455 78.33(3) ?
Ca3 K1 K5 . . . 153.96(4) ?
Ca3 K1 K5 . . 4_466 99.81(3) ?
Ca3 K1 Ca5 . . 1_455 78.33(3) ?
Ca3 K1 Ca5 . . . 153.96(4) ?
Ca3 K1 Ca5 . . 4_466 99.81(3) ?
Ca3 K1 O1 . . . 77.49(6) ?
Ca3 K1 O2 . . . 163.24(7) ?
Ca3 K1 O3 . . . 46.46(7) ?
Ca3 K1 O4 . . . 90.92(6) ?
Ca3 K1 C1 . . . 56.58(8) ?
Ca3 K1 C1 . . 3_655 111.55(9) ?
Ca3 K1 O7 . . . 53.00(6) ?
Ca3 K1 O8 . . . 95.35(6) ?
Ca3 K1 O9 . . . 125.26(7) ?
Ca3 K1 C2 . . . 70.97(7) ?
Ca3 K1 C2 . . 4_566 148.39(8) ?
Ca3 K1 C3 . . . 58.16(6) ?
Ca3 K1 O10 . . 3_655 87.96(8) ?
Ca3 K1 C4 . . . 103.96(8) ?
Ca3 K1 K4 3_655 . . 98.60(3) ?
Ca3 K1 K4 3_655 . 1_565 55.97(2) ?
Ca3 K1 K4 3_655 . 3_655 58.54(2) ?
Ca3 K1 Ca4 3_655 . . 98.60(3) ?
Ca3 K1 Ca4 3_655 . 3_655 58.54(2) ?
Ca3 K1 K5 3_655 . 1_455 99.46(3) ?
Ca3 K1 K5 3_655 . . 65.28(3) ?
Ca3 K1 K5 3_655 . 4_466 149.86(4) ?
Ca3 K1 Ca5 3_655 . 1_455 99.46(3) ?
Ca3 K1 Ca5 3_655 . . 65.28(3) ?
Ca3 K1 Ca5 3_655 . 4_466 149.86(4) ?
Ca3 K1 O1 3_655 . . 151.53(6) ?
Ca3 K1 O2 3_655 . . 81.50(6) ?
Ca3 K1 O3 3_655 . . 63.86(7) ?
Ca3 K1 O4 3_655 . . 81.34(6) ?
Ca3 K1 C1 3_655 . . 58.10(8) ?
Ca3 K1 C1 3_655 . 3_655 59.40(8) ?
Ca3 K1 O7 3_655 . . 131.66(7) ?
Ca3 K1 O8 3_655 . . 136.51(6) ?
Ca3 K1 O9 3_655 . . 46.13(7) ?
Ca3 K1 C2 3_655 . . 148.04(8) ?
Ca3 K1 C2 3_655 . 4_566 101.28(8) ?
Ca3 K1 C3 3_655 . . 148.71(7) ?
Ca3 K1 O10 3_655 . 3_655 59.96(7) ?
Ca3 K1 C4 3_655 . . 58.68(8) ?
K4 K1 K4 . . 1_565 142.39(3) ?
K4 K1 K4 . . 3_655 99.30(3) ?
K4 K1 Ca4 . . . 0 ?
K4 K1 Ca4 . . 3_655 99.30(3) ?
K4 K1 K5 . . 1_455 134.80(3) ?
K4 K1 K5 . . . 97.86(3) ?
K4 K1 K5 . . 4_466 97.36(3) ?
K4 K1 Ca5 . . 1_455 134.80(3) ?
K4 K1 Ca5 . . . 97.86(3) ?
K4 K1 Ca5 . . 4_466 97.36(3) ?
K4 K1 O1 . . . 61.95(6) ?
K4 K1 O2 . . . 135.40(7) ?
K4 K1 O3 . . . 65.97(7) ?
K4 K1 O4 . . . 34.80(6) ?
K4 K1 C1 . . . 52.31(8) ?
K4 K1 C1 . . 3_655 151.78(8) ?
K4 K1 O7 . . . 102.59(7) ?
K4 K1 O8 . . . 124.89(6) ?
K4 K1 O9 . . . 76.93(7) ?
K4 K1 C2 . . . 107.19(7) ?
K4 K1 C2 . . 4_566 119.06(7) ?
K4 K1 C3 . . . 50.22(6) ?
K4 K1 O10 . . 3_655 130.74(7) ?
K4 K1 C4 . . . 53.31(8) ?
K4 K1 K4 1_565 . 3_655 90.05(2) ?
K4 K1 Ca4 1_565 . . 142.39(3) ?
K4 K1 Ca4 1_565 . 3_655 90.05(2) ?
K4 K1 K5 1_565 . 1_455 80.58(2) ?
K4 K1 K5 1_565 . . 48.34(2) ?
K4 K1 K5 1_565 . 4_466 96.81(2) ?
K4 K1 Ca5 1_565 . 1_455 80.58(2) ?
K4 K1 Ca5 1_565 . . 48.34(2) ?
K4 K1 Ca5 1_565 . 4_466 96.81(2) ?
K4 K1 O1 1_565 . . 126.84(6) ?
K4 K1 O2 1_565 . . 29.01(5) ?
K4 K1 O3 1_565 . . 114.36(7) ?
K4 K1 O4 1_565 . . 108.62(6) ?
K4 K1 C1 1_565 . . 113.94(8) ?
K4 K1 C1 1_565 . 3_655 41.23(9) ?
K4 K1 O7 1_565 . . 115.02(7) ?
K4 K1 O8 1_565 . . 85.07(5) ?
K4 K1 O9 1_565 . . 65.48(7) ?
K4 K1 C2 1_565 . . 107.39(7) ?
K4 K1 C2 1_565 . 4_566 52.43(7) ?
K4 K1 C3 1_565 . . 146.42(7) ?
K4 K1 O10 1_565 . 3_655 64.34(7) ?
K4 K1 C4 1_565 . . 89.12(8) ?
K4 K1 Ca4 3_655 . . 99.30(3) ?
K4 K1 Ca4 3_655 . 3_655 0 ?
K4 K1 K5 3_655 . 1_455 57.81(2) ?
K4 K1 K5 3_655 . . 122.95(3) ?
K4 K1 K5 3_655 . 4_466 142.54(3) ?
K4 K1 Ca5 3_655 . 1_455 57.81(2) ?
K4 K1 Ca5 3_655 . . 122.95(3) ?
K4 K1 Ca5 3_655 . 4_466 142.54(3) ?
K4 K1 O1 3_655 . . 140.26(6) ?
K4 K1 O2 3_655 . . 117.31(6) ?
K4 K1 O3 3_655 . . 33.46(7) ?
K4 K1 O4 3_655 . . 114.67(6) ?
K4 K1 C1 3_655 . . 51.19(8) ?
K4 K1 C1 3_655 . 3_655 55.14(8) ?
K4 K1 O7 3_655 . . 75.35(6) ?
K4 K1 O8 3_655 . . 108.54(7) ?
K4 K1 O9 3_655 . . 102.07(7) ?
K4 K1 C2 3_655 . . 98.11(8) ?
K4 K1 C2 3_655 . 4_566 139.76(7) ?
K4 K1 C3 3_655 . . 121.52(7) ?
K4 K1 O10 3_655 . 3_655 31.49(7) ?
K4 K1 C4 3_655 . . 102.83(8) ?
Ca4 K1 Ca4 . . 3_655 99.30(3) ?
Ca4 K1 K5 . . 1_455 134.80(3) ?
Ca4 K1 K5 . . . 97.86(3) ?
Ca4 K1 K5 . . 4_466 97.36(3) ?
Ca4 K1 Ca5 . . 1_455 134.80(3) ?
Ca4 K1 Ca5 . . . 97.86(3) ?
Ca4 K1 Ca5 . . 4_466 97.36(3) ?
Ca4 K1 O1 . . . 61.95(6) ?
Ca4 K1 O2 . . . 135.40(7) ?
Ca4 K1 O3 . . . 65.97(7) ?
Ca4 K1 O4 . . . 34.80(6) ?
Ca4 K1 C1 . . . 52.31(8) ?
Ca4 K1 C1 . . 3_655 151.78(8) ?
Ca4 K1 O7 . . . 102.59(7) ?
Ca4 K1 O8 . . . 124.89(6) ?
Ca4 K1 O9 . . . 76.93(7) ?
Ca4 K1 C2 . . . 107.19(7) ?
Ca4 K1 C2 . . 4_566 119.06(7) ?
Ca4 K1 C3 . . . 50.22(6) ?
Ca4 K1 O10 . . 3_655 130.74(7) ?
Ca4 K1 C4 . . . 53.31(8) ?
Ca4 K1 K5 3_655 . 1_455 57.81(2) ?
Ca4 K1 K5 3_655 . . 122.95(3) ?
Ca4 K1 K5 3_655 . 4_466 142.54(3) ?
Ca4 K1 Ca5 3_655 . 1_455 57.81(2) ?
Ca4 K1 Ca5 3_655 . . 122.95(3) ?
Ca4 K1 Ca5 3_655 . 4_466 142.54(3) ?
Ca4 K1 O1 3_655 . . 140.26(6) ?
Ca4 K1 O2 3_655 . . 117.31(6) ?
Ca4 K1 O3 3_655 . . 33.46(7) ?
Ca4 K1 O4 3_655 . . 114.67(6) ?
Ca4 K1 C1 3_655 . . 51.19(8) ?
Ca4 K1 C1 3_655 . 3_655 55.14(8) ?
Ca4 K1 O7 3_655 . . 75.35(6) ?
Ca4 K1 O8 3_655 . . 108.54(7) ?
Ca4 K1 O9 3_655 . . 102.07(7) ?
Ca4 K1 C2 3_655 . . 98.11(8) ?
Ca4 K1 C2 3_655 . 4_566 139.76(7) ?
Ca4 K1 C3 3_655 . . 121.52(7) ?
Ca4 K1 O10 3_655 . 3_655 31.49(7) ?
Ca4 K1 C4 3_655 . . 102.83(8) ?
K5 K1 K5 1_455 . . 127.33(3) ?
K5 K1 K5 1_455 . 4_466 86.98(3) ?
K5 K1 Ca5 1_455 . 1_455 0 ?
K5 K1 Ca5 1_455 . . 127.33(3) ?
K5 K1 Ca5 1_455 . 4_466 86.98(3) ?
K5 K1 O1 1_455 . . 108.98(6) ?
K5 K1 O2 1_455 . . 88.22(7) ?
K5 K1 O3 1_455 . . 85.84(7) ?
K5 K1 O4 1_455 . . 168.83(6) ?
K5 K1 C1 1_455 . . 106.57(9) ?
K5 K1 C1 1_455 . 3_655 45.60(9) ?
K5 K1 O7 1_455 . . 38.01(6) ?
K5 K1 O8 1_455 . . 51.05(6) ?
K5 K1 O9 1_455 . . 141.12(7) ?
K5 K1 C2 1_455 . . 48.75(7) ?
K5 K1 C2 1_455 . 4_566 97.36(6) ?
K5 K1 C3 1_455 . . 105.48(6) ?
K5 K1 O10 1_455 . 3_655 39.91(7) ?
K5 K1 C4 1_455 . . 157.70(8) ?
K5 K1 K5 . . 4_466 87.32(3) ?
K5 K1 Ca5 . . 1_455 127.33(3) ?
K5 K1 Ca5 . . . 0 ?
K5 K1 Ca5 . . 4_466 87.32(3) ?
K5 K1 O1 . . . 95.37(5) ?
K5 K1 O2 . . . 41.52(7) ?
K5 K1 O3 . . . 122.64(7) ?
K5 K1 O4 . . . 63.20(6) ?
K5 K1 C1 . . . 105.60(9) ?
K5 K1 C1 . . 3_655 88.78(9) ?
K5 K1 O7 . . . 149.83(6) ?
K5 K1 O8 . . . 104.73(6) ?
K5 K1 O9 . . . 32.51(7) ?
K5 K1 C2 . . . 127.28(7) ?
K5 K1 C2 . . 4_566 44.80(7) ?
K5 K1 C3 . . . 111.16(6) ?
K5 K1 O10 . . 3_655 108.96(8) ?
K5 K1 C4 . . . 50.90(8) ?
K5 K1 Ca5 4_466 . 1_455 86.98(3) ?
K5 K1 Ca5 4_466 . . 87.32(3) ?
K5 K1 Ca5 4_466 . 4_466 0 ?
K5 K1 O1 4_466 . . 35.59(6) ?
K5 K1 O2 4_466 . . 69.21(5) ?
K5 K1 O3 4_466 . . 146.28(8) ?
K5 K1 O4 4_466 . . 97.93(6) ?
K5 K1 C1 4_466 . . 147.79(8) ?
K5 K1 C1 4_466 . 3_655 110.38(8) ?
K5 K1 O7 4_466 . . 68.36(6) ?
K5 K1 O8 4_466 . . 36.36(6) ?
K5 K1 O9 4_466 . . 114.31(7) ?
K5 K1 C2 4_466 . . 44.72(7) ?
K5 K1 C2 4_466 . 4_566 48.58(7) ?
K5 K1 C3 4_466 . . 51.62(7) ?
K5 K1 O10 4_466 . 3_655 123.71(8) ?
K5 K1 C4 4_466 . . 114.01(8) ?
Ca5 K1 Ca5 1_455 . . 127.33(3) ?
Ca5 K1 Ca5 1_455 . 4_466 86.98(3) ?
Ca5 K1 O1 1_455 . . 108.98(6) ?
Ca5 K1 O2 1_455 . . 88.22(7) ?
Ca5 K1 O3 1_455 . . 85.84(7) ?
Ca5 K1 O4 1_455 . . 168.83(6) ?
Ca5 K1 C1 1_455 . . 106.57(9) ?
Ca5 K1 C1 1_455 . 3_655 45.60(9) ?
Ca5 K1 O7 1_455 . . 38.01(6) ?
Ca5 K1 O8 1_455 . . 51.05(6) ?
Ca5 K1 O9 1_455 . . 141.12(7) ?
Ca5 K1 C2 1_455 . . 48.75(7) ?
Ca5 K1 C2 1_455 . 4_566 97.36(6) ?
Ca5 K1 C3 1_455 . . 105.48(6) ?
Ca5 K1 O10 1_455 . 3_655 39.91(7) ?
Ca5 K1 C4 1_455 . . 157.70(8) ?
Ca5 K1 Ca5 . . 4_466 87.32(3) ?
Ca5 K1 O1 . . . 95.37(5) ?
Ca5 K1 O2 . . . 41.52(7) ?
Ca5 K1 O3 . . . 122.64(7) ?
Ca5 K1 O4 . . . 63.20(6) ?
Ca5 K1 C1 . . . 105.60(9) ?
Ca5 K1 C1 . . 3_655 88.78(9) ?
Ca5 K1 O7 . . . 149.83(6) ?
Ca5 K1 O8 . . . 104.73(6) ?
Ca5 K1 O9 . . . 32.51(7) ?
Ca5 K1 C2 . . . 127.28(7) ?
Ca5 K1 C2 . . 4_566 44.80(7) ?
Ca5 K1 C3 . . . 111.16(6) ?
Ca5 K1 O10 . . 3_655 108.96(8) ?
Ca5 K1 C4 . . . 50.90(8) ?
Ca5 K1 O1 4_466 . . 35.59(6) ?
Ca5 K1 O2 4_466 . . 69.21(5) ?
Ca5 K1 O3 4_466 . . 146.28(8) ?
Ca5 K1 O4 4_466 . . 97.93(6) ?
Ca5 K1 C1 4_466 . . 147.79(8) ?
Ca5 K1 C1 4_466 . 3_655 110.38(8) ?
Ca5 K1 O7 4_466 . . 68.36(6) ?
Ca5 K1 O8 4_466 . . 36.36(6) ?
Ca5 K1 O9 4_466 . . 114.31(7) ?
Ca5 K1 C2 4_466 . . 44.72(7) ?
Ca5 K1 C2 4_466 . 4_566 48.58(7) ?
Ca5 K1 C3 4_466 . . 51.62(7) ?
Ca5 K1 O10 4_466 . 3_655 123.71(8) ?
Ca5 K1 C4 4_466 . . 114.01(8) ?
O1 K1 O2 . . . 97.87(8) ?
O1 K1 O3 . . . 118.36(9) ?
O1 K1 O4 . . . 71.01(7) ?
O1 K1 C1 . . . 112.65(10) ?
O1 K1 C1 . . 3_655 144.99(10) ?
O1 K1 O7 . . . 75.47(8) ?
O1 K1 O8 . . . 66.36(8) ?
O1 K1 O9 . . . 106.46(9) ?
O1 K1 C2 . . . 60.28(8) ?
O1 K1 C2 . . 4_566 74.41(9) ?
O1 K1 C3 . . . 19.67(8) ?
O1 K1 O10 . . 3_655 148.42(10) ?
O1 K1 C4 . . . 93.04(9) ?
O2 K1 O3 . . . 143.24(9) ?
O2 K1 O4 . . . 102.89(9) ?
O2 K1 C1 . . . 138.39(10) ?
O2 K1 C1 . . 3_655 63.41(10) ?
O2 K1 O7 . . . 110.31(9) ?
O2 K1 O8 . . . 68.23(8) ?
O2 K1 O9 . . . 71.48(9) ?
O2 K1 C2 . . . 92.66(9) ?
O2 K1 C2 . . 4_566 23.52(9) ?
O2 K1 C3 . . . 117.41(8) ?
O2 K1 O10 . . 3_655 88.04(10) ?
O2 K1 C4 . . . 92.29(10) ?
O3 K1 O4 . . . 84.54(9) ?
O3 K1 C1 . . . 20.97(11) ?
O3 K1 C1 . . 3_655 87.31(11) ?
O3 K1 O7 . . . 86.21(9) ?
O3 K1 O8 . . . 130.29(9) ?
O3 K1 O9 . . . 91.18(10) ?
O3 K1 C2 . . . 109.91(10) ?
O3 K1 C2 . . 4_566 165.14(10) ?
O3 K1 C3 . . . 99.11(10) ?
O3 K1 O10 . . 3_655 64.78(10) ?
O3 K1 C4 . . . 80.45(10) ?
O4 K1 C1 . . . 64.27(10) ?
O4 K1 C1 . . 3_655 139.24(11) ?
O4 K1 O7 . . . 135.30(9) ?
O4 K1 O8 . . . 134.26(8) ?
O4 K1 O9 . . . 44.93(9) ?
O4 K1 C2 . . . 130.42(9) ?
O4 K1 C2 . . 4_566 93.38(8) ?
O4 K1 C3 . . . 70.57(8) ?
O4 K1 O10 . . 3_655 137.91(9) ?
O4 K1 C4 . . . 23.48(9) ?
C1 K1 C1 . . 3_655 99.47(11) ?
C1 K1 O7 . . . 104.44(10) ?
C1 K1 O8 . . . 149.59(11) ?
C1 K1 O9 . . . 73.13(11) ?
C1 K1 C2 . . . 126.54(11) ?
C1 K1 C2 . . 4_566 150.28(11) ?
C1 K1 C3 . . . 96.24(10) ?
C1 K1 O10 . . 3_655 80.50(11) ?
C1 K1 C4 . . . 59.77(11) ?
C1 K1 O7 3_655 . . 83.61(11) ?
C1 K1 O8 3_655 . . 78.94(10) ?
C1 K1 O9 3_655 . . 95.57(11) ?
C1 K1 C2 3_655 . . 89.81(11) ?
C1 K1 C2 3_655 . 4_566 84.70(11) ?
C1 K1 C3 3_655 . . 150.17(11) ?
C1 K1 O10 3_655 . 3_655 24.63(11) ?
C1 K1 C4 3_655 . . 115.76(12) ?
O7 K1 O8 . . . 45.16(8) ?
O7 K1 O9 . . . 177.30(9) ?
O7 K1 C2 . . . 24.22(9) ?
O7 K1 C2 . . 4_566 105.27(9) ?
O7 K1 C3 . . . 67.94(8) ?
O7 K1 O10 . . 3_655 73.40(10) ?
O7 K1 C4 . . . 155.64(11) ?
O8 K1 O9 . . . 137.24(9) ?
O8 K1 C2 . . . 24.44(8) ?
O8 K1 C2 . . 4_566 60.14(8) ?
O8 K1 C3 . . . 74.72(8) ?
O8 K1 O10 . . 3_655 87.66(9) ?
O8 K1 C4 . . . 148.07(10) ?
O9 K1 C2 . . . 158.48(10) ?
O9 K1 C2 . . 4_566 77.19(10) ?
O9 K1 C3 . . . 113.25(9) ?
O9 K1 O10 . . 3_655 104.84(10) ?
O9 K1 C4 . . . 23.65(10) ?
C2 K1 C2 . . 4_566 82.61(10) ?
C2 K1 C3 . . . 60.56(9) ?
C2 K1 O10 . . 3_655 88.59(10) ?
C2 K1 C4 . . . 153.28(10) ?
C2 K1 C3 4_566 . . 94.02(10) ?
C2 K1 O10 4_566 . 3_655 108.92(10) ?
C2 K1 C4 4_566 . . 91.77(10) ?
C3 K1 O10 . . 3_655 139.05(10) ?
C3 K1 C4 . . . 94.05(10) ?
O10 K1 C4 3_655 . . 117.81(10) ?
Ca1 Ca2 Ca1 . . 4_566 98.49(3) ?
Ca1 Ca2 K1 . . . 0 ?
Ca1 Ca2 K1 . . 4_566 98.49(3) ?
Ca1 Ca2 K2 . . . 0 ?
Ca1 Ca2 K3 . . 1_655 100.90(3) ?
Ca1 Ca2 K3 . . 4_556 112.84(3) ?
Ca1 Ca2 Ca3 . . 1_655 100.90(3) ?
Ca1 Ca2 Ca3 . . 4_556 112.84(3) ?
Ca1 Ca2 K4 . . . 68.52(2) ?
Ca1 Ca2 K4 . . 4_556 167.19(3) ?
Ca1 Ca2 Ca4 . . . 68.52(2) ?
Ca1 Ca2 Ca4 . . 4_556 167.19(3) ?
Ca1 Ca2 K5 . . . 64.53(2) ?
Ca1 Ca2 K5 . . 4_466 66.53(2) ?
Ca1 Ca2 Ca5 . . . 64.53(2) ?
Ca1 Ca2 Ca5 . . 4_466 66.53(2) ?
Ca1 Ca2 O1 . . . 44.69(7) ?
Ca1 Ca2 O2 . . 4_566 138.62(7) ?
Ca1 Ca2 O4 . . . 52.48(7) ?
Ca1 Ca2 O5 . . 4_556 104.19(8) ?
Ca1 Ca2 O6 . . 4_556 143.79(7) ?
Ca1 Ca2 O7 . . 1_655 99.45(7) ?
Ca1 Ca2 O8 . . 4_566 57.02(7) ?
Ca1 Ca2 C2 . . 1_655 116.76(8) ?
Ca1 Ca2 C3 . . 4_556 127.12(8) ?
Ca1 Ca2 O12 . . 2_665 104.69(8) ?
Ca1 Ca2 K1 4_566 . . 98.49(3) ?
Ca1 Ca2 K1 4_566 . 4_566 0 ?
Ca1 Ca2 K2 4_566 . . 0 ?
Ca1 Ca2 K3 4_566 . 1_655 123.96(3) ?
Ca1 Ca2 K3 4_566 . 4_556 100.62(3) ?
Ca1 Ca2 Ca3 4_566 . 1_655 123.96(3) ?
Ca1 Ca2 Ca3 4_566 . 4_556 100.62(3) ?
Ca1 Ca2 K4 4_566 . . 166.74(3) ?
Ca1 Ca2 K4 4_566 . 4_556 76.28(2) ?
Ca1 Ca2 Ca4 4_566 . . 166.74(3) ?
Ca1 Ca2 Ca4 4_566 . 4_556 76.28(2) ?
Ca1 Ca2 K5 4_566 . . 61.76(2) ?
Ca1 Ca2 K5 4_566 . 4_466 63.18(2) ?
Ca1 Ca2 Ca5 4_566 . . 61.76(2) ?
Ca1 Ca2 Ca5 4_566 . 4_466 63.18(2) ?
Ca1 Ca2 O1 4_566 . . 102.21(6) ?
Ca1 Ca2 O2 4_566 . 4_566 47.41(7) ?
Ca1 Ca2 O4 4_566 . . 130.63(7) ?
Ca1 Ca2 O5 4_566 . 4_556 156.99(8) ?
Ca1 Ca2 O6 4_566 . 4_556 109.95(7) ?
Ca1 Ca2 O7 4_566 . 1_655 71.23(7) ?
Ca1 Ca2 O8 4_566 . 4_566 42.67(8) ?
Ca1 Ca2 C2 4_566 . 1_655 51.10(8) ?
Ca1 Ca2 C3 4_566 . 4_556 133.55(8) ?
Ca1 Ca2 O12 4_566 . 2_665 58.91(8) ?
K1 Ca2 K1 . . 4_566 98.49(3) ?
K1 Ca2 K2 . . . 0 ?
K1 Ca2 K3 . . 1_655 100.90(3) ?
K1 Ca2 K3 . . 4_556 112.84(3) ?
K1 Ca2 Ca3 . . 1_655 100.90(3) ?
K1 Ca2 Ca3 . . 4_556 112.84(3) ?
K1 Ca2 K4 . . . 68.52(2) ?
K1 Ca2 K4 . . 4_556 167.19(3) ?
K1 Ca2 Ca4 . . . 68.52(2) ?
K1 Ca2 Ca4 . . 4_556 167.19(3) ?
K1 Ca2 K5 . . . 64.53(2) ?
K1 Ca2 K5 . . 4_466 66.53(2) ?
K1 Ca2 Ca5 . . . 64.53(2) ?
K1 Ca2 Ca5 . . 4_466 66.53(2) ?
K1 Ca2 O1 . . . 44.69(7) ?
K1 Ca2 O2 . . 4_566 138.62(7) ?
K1 Ca2 O4 . . . 52.48(7) ?
K1 Ca2 O5 . . 4_556 104.19(8) ?
K1 Ca2 O6 . . 4_556 143.79(7) ?
K1 Ca2 O7 . . 1_655 99.45(7) ?
K1 Ca2 O8 . . 4_566 57.02(7) ?
K1 Ca2 C2 . . 1_655 116.76(8) ?
K1 Ca2 C3 . . 4_556 127.12(8) ?
K1 Ca2 O12 . . 2_665 104.69(8) ?
K1 Ca2 K2 4_566 . . 0 ?
K1 Ca2 K3 4_566 . 1_655 123.96(3) ?
K1 Ca2 K3 4_566 . 4_556 100.62(3) ?
K1 Ca2 Ca3 4_566 . 1_655 123.96(3) ?
K1 Ca2 Ca3 4_566 . 4_556 100.62(3) ?
K1 Ca2 K4 4_566 . . 166.74(3) ?
K1 Ca2 K4 4_566 . 4_556 76.28(2) ?
K1 Ca2 Ca4 4_566 . . 166.74(3) ?
K1 Ca2 Ca4 4_566 . 4_556 76.28(2) ?
K1 Ca2 K5 4_566 . . 61.76(2) ?
K1 Ca2 K5 4_566 . 4_466 63.18(2) ?
K1 Ca2 Ca5 4_566 . . 61.76(2) ?
K1 Ca2 Ca5 4_566 . 4_466 63.18(2) ?
K1 Ca2 O1 4_566 . . 102.21(6) ?
K1 Ca2 O2 4_566 . 4_566 47.41(7) ?
K1 Ca2 O4 4_566 . . 130.63(7) ?
K1 Ca2 O5 4_566 . 4_556 156.99(8) ?
K1 Ca2 O6 4_566 . 4_556 109.95(7) ?
K1 Ca2 O7 4_566 . 1_655 71.23(7) ?
K1 Ca2 O8 4_566 . 4_566 42.67(8) ?
K1 Ca2 C2 4_566 . 1_655 51.10(8) ?
K1 Ca2 C3 4_566 . 4_556 133.55(8) ?
K1 Ca2 O12 4_566 . 2_665 58.91(8) ?
K2 Ca2 K3 . . 1_655 0 ?
K2 Ca2 K3 . . 4_556 0 ?
K2 Ca2 Ca3 . . 1_655 0 ?
K2 Ca2 Ca3 . . 4_556 0 ?
K2 Ca2 K4 . . . 0 ?
K2 Ca2 K4 . . 4_556 0 ?
K2 Ca2 Ca4 . . . 0 ?
K2 Ca2 Ca4 . . 4_556 0 ?
K2 Ca2 K5 . . . 0 ?
K2 Ca2 K5 . . 4_466 0 ?
K2 Ca2 Ca5 . . . 0 ?
K2 Ca2 Ca5 . . 4_466 0 ?
K2 Ca2 O1 . . . 0 ?
K2 Ca2 O2 . . 4_566 0 ?
K2 Ca2 O4 . . . 0 ?
K2 Ca2 O5 . . 4_556 0 ?
K2 Ca2 O6 . . 4_556 0 ?
K2 Ca2 O7 . . 1_655 0 ?
K2 Ca2 O8 . . 4_566 0 ?
K2 Ca2 C2 . . 1_655 0 ?
K2 Ca2 C3 . . 4_556 0 ?
K2 Ca2 O12 . . 2_665 0 ?
K3 Ca2 K3 1_655 . 4_556 118.50(3) ?
K3 Ca2 Ca3 1_655 . 1_655 0 ?
K3 Ca2 Ca3 1_655 . 4_556 118.50(3) ?
K3 Ca2 K4 1_655 . . 58.87(2) ?
K3 Ca2 K4 1_655 . 4_556 91.64(2) ?
K3 Ca2 Ca4 1_655 . . 58.87(2) ?
K3 Ca2 Ca4 1_655 . 4_556 91.64(2) ?
K3 Ca2 K5 1_655 . . 80.70(3) ?
K3 Ca2 K5 1_655 . 4_466 167.11(3) ?
K3 Ca2 Ca5 1_655 . . 80.70(3) ?
K3 Ca2 Ca5 1_655 . 4_466 167.11(3) ?
K3 Ca2 O1 1_655 . . 127.91(8) ?
K3 Ca2 O2 1_655 . 4_566 86.46(7) ?
K3 Ca2 O4 1_655 . . 49.07(7) ?
K3 Ca2 O5 1_655 . 4_556 47.86(8) ?
K3 Ca2 O6 1_655 . 4_556 81.72(7) ?
K3 Ca2 O7 1_655 . 1_655 53.99(7) ?
K3 Ca2 O8 1_655 . 4_566 118.16(8) ?
K3 Ca2 C2 1_655 . 1_655 73.27(8) ?
K3 Ca2 C3 1_655 . 4_556 61.36(8) ?
K3 Ca2 O12 1_655 . 2_665 153.46(8) ?
K3 Ca2 Ca3 4_556 . 1_655 118.50(3) ?
K3 Ca2 Ca3 4_556 . 4_556 0 ?
K3 Ca2 K4 4_556 . . 87.40(2) ?
K3 Ca2 K4 4_556 . 4_556 57.73(2) ?
K3 Ca2 Ca4 4_556 . . 87.40(2) ?
K3 Ca2 Ca4 4_556 . 4_556 57.73(2) ?
K3 Ca2 K5 4_556 . . 160.17(3) ?
K3 Ca2 K5 4_556 . 4_466 66.83(2) ?
K3 Ca2 Ca5 4_556 . . 160.17(3) ?
K3 Ca2 Ca5 4_556 . 4_466 66.83(2) ?
K3 Ca2 O1 4_556 . . 68.41(7) ?
K3 Ca2 O2 4_556 . 4_566 98.21(7) ?
K3 Ca2 O4 4_556 . . 126.17(7) ?
K3 Ca2 O5 4_556 . 4_556 74.11(8) ?
K3 Ca2 O6 4_556 . 4_556 41.40(7) ?
K3 Ca2 O7 4_556 . 1_655 147.63(8) ?
K3 Ca2 O8 4_556 . 4_566 123.31(8) ?
K3 Ca2 C2 4_556 . 1_655 125.20(9) ?
K3 Ca2 C3 4_556 . 4_556 57.21(8) ?
K3 Ca2 O12 4_556 . 2_665 43.59(8) ?
Ca3 Ca2 Ca3 1_655 . 4_556 118.50(3) ?
Ca3 Ca2 K4 1_655 . . 58.87(2) ?
Ca3 Ca2 K4 1_655 . 4_556 91.64(2) ?
Ca3 Ca2 Ca4 1_655 . . 58.87(2) ?
Ca3 Ca2 Ca4 1_655 . 4_556 91.64(2) ?
Ca3 Ca2 K5 1_655 . . 80.70(3) ?
Ca3 Ca2 K5 1_655 . 4_466 167.11(3) ?
Ca3 Ca2 Ca5 1_655 . . 80.70(3) ?
Ca3 Ca2 Ca5 1_655 . 4_466 167.11(3) ?
Ca3 Ca2 O1 1_655 . . 127.91(8) ?
Ca3 Ca2 O2 1_655 . 4_566 86.46(7) ?
Ca3 Ca2 O4 1_655 . . 49.07(7) ?
Ca3 Ca2 O5 1_655 . 4_556 47.86(8) ?
Ca3 Ca2 O6 1_655 . 4_556 81.72(7) ?
Ca3 Ca2 O7 1_655 . 1_655 53.99(7) ?
Ca3 Ca2 O8 1_655 . 4_566 118.16(8) ?
Ca3 Ca2 C2 1_655 . 1_655 73.27(8) ?
Ca3 Ca2 C3 1_655 . 4_556 61.36(8) ?
Ca3 Ca2 O12 1_655 . 2_665 153.46(8) ?
Ca3 Ca2 K4 4_556 . . 87.40(2) ?
Ca3 Ca2 K4 4_556 . 4_556 57.73(2) ?
Ca3 Ca2 Ca4 4_556 . . 87.40(2) ?
Ca3 Ca2 Ca4 4_556 . 4_556 57.73(2) ?
Ca3 Ca2 K5 4_556 . . 160.17(3) ?
Ca3 Ca2 K5 4_556 . 4_466 66.83(2) ?
Ca3 Ca2 Ca5 4_556 . . 160.17(3) ?
Ca3 Ca2 Ca5 4_556 . 4_466 66.83(2) ?
Ca3 Ca2 O1 4_556 . . 68.41(7) ?
Ca3 Ca2 O2 4_556 . 4_566 98.21(7) ?
Ca3 Ca2 O4 4_556 . . 126.17(7) ?
Ca3 Ca2 O5 4_556 . 4_556 74.11(8) ?
Ca3 Ca2 O6 4_556 . 4_556 41.40(7) ?
Ca3 Ca2 O7 4_556 . 1_655 147.63(8) ?
Ca3 Ca2 O8 4_556 . 4_566 123.31(8) ?
Ca3 Ca2 C2 4_556 . 1_655 125.20(9) ?
Ca3 Ca2 C3 4_556 . 4_556 57.21(8) ?
Ca3 Ca2 O12 4_556 . 2_665 43.59(8) ?
K4 Ca2 K4 . . 4_556 116.97(2) ?
K4 Ca2 Ca4 . . . 0 ?
K4 Ca2 Ca4 . . 4_556 116.97(2) ?
K4 Ca2 K5 . . . 108.34(3) ?
K4 Ca2 K5 . . 4_466 111.55(3) ?
K4 Ca2 Ca5 . . . 108.34(3) ?
K4 Ca2 Ca5 . . 4_466 111.55(3) ?
K4 Ca2 O1 . . . 70.77(7) ?
K4 Ca2 O2 . . 4_566 142.35(7) ?
K4 Ca2 O4 . . . 39.18(7) ?
K4 Ca2 O5 . . 4_556 35.69(8) ?
K4 Ca2 O6 . . 4_556 83.05(7) ?
K4 Ca2 O7 . . 1_655 107.32(7) ?
K4 Ca2 O8 . . 4_566 124.08(8) ?
K4 Ca2 C2 . . 1_655 131.43(9) ?
K4 Ca2 C3 . . 4_556 59.70(8) ?
K4 Ca2 O12 . . 2_665 125.47(8) ?
K4 Ca2 Ca4 4_556 . . 116.97(2) ?
K4 Ca2 Ca4 4_556 . 4_556 0 ?
K4 Ca2 K5 4_556 . . 120.87(3) ?
K4 Ca2 K5 4_556 . 4_466 100.81(3) ?
K4 Ca2 Ca5 4_556 . . 120.87(3) ?
K4 Ca2 Ca5 4_556 . 4_466 100.81(3) ?
K4 Ca2 O1 4_556 . . 124.32(8) ?
K4 Ca2 O2 4_556 . 4_566 44.03(7) ?
K4 Ca2 O4 4_556 . . 139.34(7) ?
K4 Ca2 O5 4_556 . 4_556 82.24(8) ?
K4 Ca2 O6 4_556 . 4_556 35.31(7) ?
K4 Ca2 O7 4_556 . 1_655 90.01(7) ?
K4 Ca2 O8 4_556 . 4_566 118.95(8) ?
K4 Ca2 C2 4_556 . 1_655 69.26(8) ?
K4 Ca2 C3 4_556 . 4_556 57.29(8) ?
K4 Ca2 O12 4_556 . 2_665 62.55(7) ?
Ca4 Ca2 Ca4 . . 4_556 116.97(2) ?
Ca4 Ca2 K5 . . . 108.34(3) ?
Ca4 Ca2 K5 . . 4_466 111.55(3) ?
Ca4 Ca2 Ca5 . . . 108.34(3) ?
Ca4 Ca2 Ca5 . . 4_466 111.55(3) ?
Ca4 Ca2 O1 . . . 70.77(7) ?
Ca4 Ca2 O2 . . 4_566 142.35(7) ?
Ca4 Ca2 O4 . . . 39.18(7) ?
Ca4 Ca2 O5 . . 4_556 35.69(8) ?
Ca4 Ca2 O6 . . 4_556 83.05(7) ?
Ca4 Ca2 O7 . . 1_655 107.32(7) ?
Ca4 Ca2 O8 . . 4_566 124.08(8) ?
Ca4 Ca2 C2 . . 1_655 131.43(9) ?
Ca4 Ca2 C3 . . 4_556 59.70(8) ?
Ca4 Ca2 O12 . . 2_665 125.47(8) ?
Ca4 Ca2 K5 4_556 . . 120.87(3) ?
Ca4 Ca2 K5 4_556 . 4_466 100.81(3) ?
Ca4 Ca2 Ca5 4_556 . . 120.87(3) ?
Ca4 Ca2 Ca5 4_556 . 4_466 100.81(3) ?
Ca4 Ca2 O1 4_556 . . 124.32(8) ?
Ca4 Ca2 O2 4_556 . 4_566 44.03(7) ?
Ca4 Ca2 O4 4_556 . . 139.34(7) ?
Ca4 Ca2 O5 4_556 . 4_556 82.24(8) ?
Ca4 Ca2 O6 4_556 . 4_556 35.31(7) ?
Ca4 Ca2 O7 4_556 . 1_655 90.01(7) ?
Ca4 Ca2 O8 4_556 . 4_566 118.95(8) ?
Ca4 Ca2 C2 4_556 . 1_655 69.26(8) ?
Ca4 Ca2 C3 4_556 . 4_556 57.29(8) ?
Ca4 Ca2 O12 4_556 . 2_665 62.55(7) ?
K5 Ca2 K5 . . 4_466 95.52(2) ?
K5 Ca2 Ca5 . . . 0 ?
K5 Ca2 Ca5 . . 4_466 95.52(2) ?
K5 Ca2 O1 . . . 104.72(6) ?
K5 Ca2 O2 . . 4_566 76.89(7) ?
K5 Ca2 O4 . . . 69.28(7) ?
K5 Ca2 O5 . . 4_556 125.69(8) ?
K5 Ca2 O6 . . 4_556 149.54(7) ?
K5 Ca2 O7 . . 1_655 39.60(7) ?
K5 Ca2 O8 . . 4_566 37.60(8) ?
K5 Ca2 C2 . . 1_655 52.29(8) ?
K5 Ca2 C3 . . 4_556 141.25(8) ?
K5 Ca2 O12 . . 2_665 116.78(8) ?
K5 Ca2 Ca5 4_466 . . 95.52(2) ?
K5 Ca2 Ca5 4_466 . 4_466 0 ?
K5 Ca2 O1 4_466 . . 40.99(7) ?
K5 Ca2 O2 4_466 . 4_566 104.77(7) ?
K5 Ca2 O4 4_466 . . 118.06(7) ?
K5 Ca2 O5 4_466 . 4_556 130.23(8) ?
K5 Ca2 O6 4_466 . 4_556 106.59(7) ?
K5 Ca2 O7 4_466 . 1_655 128.53(8) ?
K5 Ca2 O8 4_466 . 4_566 58.28(7) ?
K5 Ca2 C2 4_466 . 1_655 114.17(8) ?
K5 Ca2 C3 4_466 . 4_556 123.22(8) ?
K5 Ca2 O12 4_466 . 2_665 38.38(7) ?
Ca5 Ca2 Ca5 . . 4_466 95.52(2) ?
Ca5 Ca2 O1 . . . 104.72(6) ?
Ca5 Ca2 O2 . . 4_566 76.89(7) ?
Ca5 Ca2 O4 . . . 69.28(7) ?
Ca5 Ca2 O5 . . 4_556 125.69(8) ?
Ca5 Ca2 O6 . . 4_556 149.54(7) ?
Ca5 Ca2 O7 . . 1_655 39.60(7) ?
Ca5 Ca2 O8 . . 4_566 37.60(8) ?
Ca5 Ca2 C2 . . 1_655 52.29(8) ?
Ca5 Ca2 C3 . . 4_556 141.25(8) ?
Ca5 Ca2 O12 . . 2_665 116.78(8) ?
Ca5 Ca2 O1 4_466 . . 40.99(7) ?
Ca5 Ca2 O2 4_466 . 4_566 104.77(7) ?
Ca5 Ca2 O4 4_466 . . 118.06(7) ?
Ca5 Ca2 O5 4_466 . 4_556 130.23(8) ?
Ca5 Ca2 O6 4_466 . 4_556 106.59(7) ?
Ca5 Ca2 O7 4_466 . 1_655 128.53(8) ?
Ca5 Ca2 O8 4_466 . 4_566 58.28(7) ?
Ca5 Ca2 C2 4_466 . 1_655 114.17(8) ?
Ca5 Ca2 C3 4_466 . 4_556 123.22(8) ?
Ca5 Ca2 O12 4_466 . 2_665 38.38(7) ?
O1 Ca2 O2 . . 4_566 145.61(10) ?
O1 Ca2 O4 . . . 83.74(10) ?
O1 Ca2 O5 . . 4_556 96.62(9) ?
O1 Ca2 O6 . . 4_556 105.71(9) ?
O1 Ca2 O7 . . 1_655 143.32(10) ?
O1 Ca2 O8 . . 4_566 78.95(8) ?
O1 Ca2 C2 . . 1_655 149.35(9) ?
O1 Ca2 C3 . . 4_556 104.73(8) ?
O1 Ca2 O12 . . 2_665 69.54(10) ?
O2 Ca2 O4 4_566 . . 126.73(10) ?
O2 Ca2 O5 4_566 . 4_556 110.36(10) ?
O2 Ca2 O6 4_566 . 4_556 77.37(10) ?
O2 Ca2 O7 4_566 . 1_655 52.67(9) ?
O2 Ca2 O8 4_566 . 4_566 83.45(10) ?
O2 Ca2 C2 4_566 . 1_655 27.01(11) ?
O2 Ca2 C3 4_566 . 4_556 92.31(10) ?
O2 Ca2 O12 4_566 . 2_665 79.05(10) ?
O4 Ca2 O5 . . 4_556 64.18(10) ?
O4 Ca2 O6 . . 4_556 115.39(9) ?
O4 Ca2 O7 . . 1_655 75.52(10) ?
O4 Ca2 O8 . . 4_566 92.94(11) ?
O4 Ca2 C2 . . 1_655 102.38(12) ?
O4 Ca2 C3 . . 4_556 89.59(10) ?
O4 Ca2 O12 . . 2_665 153.29(10) ?
O5 Ca2 O6 4_556 . 4_556 51.36(10) ?
O5 Ca2 O7 4_556 . 1_655 100.93(10) ?
O5 Ca2 O8 4_556 . 4_566 157.11(12) ?
O5 Ca2 C2 4_556 . 1_655 113.19(10) ?
O5 Ca2 C3 4_556 . 4_556 25.76(11) ?
O5 Ca2 O12 4_556 . 2_665 117.43(11) ?
O6 Ca2 O7 4_556 . 1_655 110.44(10) ?
O6 Ca2 O8 4_556 . 4_566 151.51(11) ?
O6 Ca2 C2 4_556 . 1_655 98.72(10) ?
O6 Ca2 C3 4_556 . 4_556 25.81(10) ?
O6 Ca2 O12 4_556 . 2_665 73.51(10) ?
O7 Ca2 O8 1_655 . 4_566 72.38(10) ?
O7 Ca2 C2 1_655 . 1_655 26.86(11) ?
O7 Ca2 C3 1_655 . 4_556 105.03(10) ?
O7 Ca2 O12 1_655 . 2_665 126.83(10) ?
O8 Ca2 C2 4_566 . 1_655 70.81(9) ?
O8 Ca2 C3 4_566 . 4_556 175.75(10) ?
O8 Ca2 O12 4_566 . 2_665 82.37(12) ?
C2 Ca2 C3 1_655 . 4_556 105.32(9) ?
C2 Ca2 O12 1_655 . 2_665 100.84(12) ?
C3 Ca2 O12 4_556 . 2_665 96.86(11) ?
Ca1 K2 Ca1 . . 4_566 98.49(3) ?
Ca1 K2 K1 . . . 0 ?
Ca1 K2 K1 . . 1_655 108.01(3) ?
Ca1 K2 K1 . . 4_566 98.49(3) ?
Ca1 K2 Ca2 . . . 0 ?
Ca1 K2 K3 . . 1_655 100.90(3) ?
Ca1 K2 K3 . . 4_556 112.84(3) ?
Ca1 K2 Ca3 . . 1_655 100.90(3) ?
Ca1 K2 Ca3 . . 4_556 112.84(3) ?
Ca1 K2 K4 . . . 68.52(2) ?
Ca1 K2 K4 . . 4_556 167.19(3) ?
Ca1 K2 Ca4 . . . 68.52(2) ?
Ca1 K2 Ca4 . . 4_556 167.19(3) ?
Ca1 K2 K5 . . . 64.53(2) ?
Ca1 K2 K5 . . 4_466 66.53(2) ?
Ca1 K2 K5 . . 4_566 137.96(2) ?
Ca1 K2 Ca5 . . . 64.53(2) ?
Ca1 K2 Ca5 . . 4_466 66.53(2) ?
Ca1 K2 O1 . . . 44.69(7) ?
Ca1 K2 O2 . . 4_566 138.62(7) ?
Ca1 K2 O4 . . . 52.48(7) ?
Ca1 K2 C1 . . 2_665 114.23(8) ?
Ca1 K2 O5 . . 4_556 104.19(8) ?
Ca1 K2 O6 . . 4_556 143.79(7) ?
Ca1 K2 O7 . . 1_655 99.45(7) ?
Ca1 K2 O8 . . 4_566 57.02(7) ?
Ca1 K2 C2 . . 1_655 116.76(8) ?
Ca1 K2 C3 . . . 58.41(7) ?
Ca1 K2 C3 . . 4_556 127.12(8) ?
Ca1 K2 C4 . . . 52.05(8) ?
Ca1 K2 O12 . . 2_665 104.69(8) ?
Ca1 K2 K1 4_566 . . 98.49(3) ?
Ca1 K2 K1 4_566 . 1_655 77.76(2) ?
Ca1 K2 K1 4_566 . 4_566 0 ?
Ca1 K2 Ca2 4_566 . . 0 ?
Ca1 K2 K3 4_566 . 1_655 123.96(3) ?
Ca1 K2 K3 4_566 . 4_556 100.62(3) ?
Ca1 K2 Ca3 4_566 . 1_655 123.96(3) ?
Ca1 K2 Ca3 4_566 . 4_556 100.62(3) ?
Ca1 K2 K4 4_566 . . 166.74(3) ?
Ca1 K2 K4 4_566 . 4_556 76.28(2) ?
Ca1 K2 Ca4 4_566 . . 166.74(3) ?
Ca1 K2 Ca4 4_566 . 4_556 76.28(2) ?
Ca1 K2 K5 4_566 . . 61.76(2) ?
Ca1 K2 K5 4_566 . 4_466 63.18(2) ?
Ca1 K2 K5 4_566 . 4_566 50.14(2) ?
Ca1 K2 Ca5 4_566 . . 61.76(2) ?
Ca1 K2 Ca5 4_566 . 4_466 63.18(2) ?
Ca1 K2 O1 4_566 . . 102.21(6) ?
Ca1 K2 O2 4_566 . 4_566 47.41(7) ?
Ca1 K2 O4 4_566 . . 130.63(7) ?
Ca1 K2 C1 4_566 . 2_665 47.10(8) ?
Ca1 K2 O5 4_566 . 4_556 156.99(8) ?
Ca1 K2 O6 4_566 . 4_556 109.95(7) ?
Ca1 K2 O7 4_566 . 1_655 71.23(7) ?
Ca1 K2 O8 4_566 . 4_566 42.67(8) ?
Ca1 K2 C2 4_566 . 1_655 51.10(8) ?
Ca1 K2 C3 4_566 . . 120.29(7) ?
Ca1 K2 C3 4_566 . 4_556 133.55(8) ?
Ca1 K2 C4 4_566 . . 113.53(8) ?
Ca1 K2 O12 4_566 . 2_665 58.91(8) ?
K1 K2 K1 . . 1_655 108.01(3) ?
K1 K2 K1 . . 4_566 98.49(3) ?
K1 K2 Ca2 . . . 0 ?
K1 K2 K3 . . 1_655 100.90(3) ?
K1 K2 K3 . . 4_556 112.84(3) ?
K1 K2 Ca3 . . 1_655 100.90(3) ?
K1 K2 Ca3 . . 4_556 112.84(3) ?
K1 K2 K4 . . . 68.52(2) ?
K1 K2 K4 . . 4_556 167.19(3) ?
K1 K2 Ca4 . . . 68.52(2) ?
K1 K2 Ca4 . . 4_556 167.19(3) ?
K1 K2 K5 . . . 64.53(2) ?
K1 K2 K5 . . 4_466 66.53(2) ?
K1 K2 K5 . . 4_566 137.96(2) ?
K1 K2 Ca5 . . . 64.53(2) ?
K1 K2 Ca5 . . 4_466 66.53(2) ?
K1 K2 O1 . . . 44.69(7) ?
K1 K2 O2 . . 4_566 138.62(7) ?
K1 K2 O4 . . . 52.48(7) ?
K1 K2 C1 . . 2_665 114.23(8) ?
K1 K2 O5 . . 4_556 104.19(8) ?
K1 K2 O6 . . 4_556 143.79(7) ?
K1 K2 O7 . . 1_655 99.45(7) ?
K1 K2 O8 . . 4_566 57.02(7) ?
K1 K2 C2 . . 1_655 116.76(8) ?
K1 K2 C3 . . . 58.41(7) ?
K1 K2 C3 . . 4_556 127.12(8) ?
K1 K2 C4 . . . 52.05(8) ?
K1 K2 O12 . . 2_665 104.69(8) ?
K1 K2 K1 1_655 . 4_566 77.76(2) ?
K1 K2 Ca2 1_655 . . 0 ?
K1 K2 K3 1_655 . 1_655 46.26(2) ?
K1 K2 K3 1_655 . 4_556 138.84(2) ?
K1 K2 Ca3 1_655 . 1_655 46.26(2) ?
K1 K2 Ca3 1_655 . 4_556 138.84(2) ?
K1 K2 K4 1_655 . . 103.16(2) ?
K1 K2 K4 1_655 . 4_556 82.56(2) ?
K1 K2 Ca4 1_655 . . 103.16(2) ?
K1 K2 Ca4 1_655 . 4_556 82.56(2) ?
K1 K2 K5 1_655 . . 50.68(2) ?
K1 K2 K5 1_655 . 4_466 138.29(2) ?
K1 K2 K5 1_655 . 4_566 46.033(14) ?
K1 K2 Ca5 1_655 . . 50.68(2) ?
K1 K2 Ca5 1_655 . 4_466 138.29(2) ?
K1 K2 O1 1_655 . . 152.68(7) ?
K1 K2 O2 1_655 . 4_566 50.34(6) ?
K1 K2 O4 1_655 . . 76.41(7) ?
K1 K2 C1 1_655 . 2_665 112.80(8) ?
K1 K2 O5 1_655 . 4_556 91.49(7) ?
K1 K2 O6 1_655 . 4_556 99.74(7) ?
K1 K2 O7 1_655 . 1_655 11.28(7) ?
K1 K2 O8 1_655 . 4_566 83.46(7) ?
K1 K2 C2 1_655 . 1_655 28.38(9) ?
K1 K2 C3 1_655 . . 157.20(8) ?
K1 K2 C3 1_655 . 4_556 93.84(7) ?
K1 K2 C4 1_655 . . 64.19(8) ?
K1 K2 O12 1_655 . 2_665 128.61(8) ?
K1 K2 Ca2 4_566 . . 0 ?
K1 K2 K3 4_566 . 1_655 123.96(3) ?
K1 K2 K3 4_566 . 4_556 100.62(3) ?
K1 K2 Ca3 4_566 . 1_655 123.96(3) ?
K1 K2 Ca3 4_566 . 4_556 100.62(3) ?
K1 K2 K4 4_566 . . 166.74(3) ?
K1 K2 K4 4_566 . 4_556 76.28(2) ?
K1 K2 Ca4 4_566 . . 166.74(3) ?
K1 K2 Ca4 4_566 . 4_556 76.28(2) ?
K1 K2 K5 4_566 . . 61.76(2) ?
K1 K2 K5 4_566 . 4_466 63.18(2) ?
K1 K2 K5 4_566 . 4_566 50.14(2) ?
K1 K2 Ca5 4_566 . . 61.76(2) ?
K1 K2 Ca5 4_566 . 4_466 63.18(2) ?
K1 K2 O1 4_566 . . 102.21(6) ?
K1 K2 O2 4_566 . 4_566 47.41(7) ?
K1 K2 O4 4_566 . . 130.63(7) ?
K1 K2 C1 4_566 . 2_665 47.10(8) ?
K1 K2 O5 4_566 . 4_556 156.99(8) ?
K1 K2 O6 4_566 . 4_556 109.95(7) ?
K1 K2 O7 4_566 . 1_655 71.23(7) ?
K1 K2 O8 4_566 . 4_566 42.67(8) ?
K1 K2 C2 4_566 . 1_655 51.10(8) ?
K1 K2 C3 4_566 . . 120.29(7) ?
K1 K2 C3 4_566 . 4_556 133.55(8) ?
K1 K2 C4 4_566 . . 113.53(8) ?
K1 K2 O12 4_566 . 2_665 58.91(8) ?
Ca2 K2 K3 . . 1_655 0 ?
Ca2 K2 K3 . . 4_556 0 ?
Ca2 K2 Ca3 . . 1_655 0 ?
Ca2 K2 Ca3 . . 4_556 0 ?
Ca2 K2 K4 . . . 0 ?
Ca2 K2 K4 . . 4_556 0 ?
Ca2 K2 Ca4 . . . 0 ?
Ca2 K2 Ca4 . . 4_556 0 ?
Ca2 K2 K5 . . . 0 ?
Ca2 K2 K5 . . 4_466 0 ?
Ca2 K2 K5 . . 4_566 0 ?
Ca2 K2 Ca5 . . . 0 ?
Ca2 K2 Ca5 . . 4_466 0 ?
Ca2 K2 O1 . . . 0 ?
Ca2 K2 O2 . . 4_566 0 ?
Ca2 K2 O4 . . . 0 ?
Ca2 K2 C1 . . 2_665 0 ?
Ca2 K2 O5 . . 4_556 0 ?
Ca2 K2 O6 . . 4_556 0 ?
Ca2 K2 O7 . . 1_655 0 ?
Ca2 K2 O8 . . 4_566 0 ?
Ca2 K2 C2 . . 1_655 0 ?
Ca2 K2 C3 . . . 0 ?
Ca2 K2 C3 . . 4_556 0 ?
Ca2 K2 C4 . . . 0 ?
Ca2 K2 O12 . . 2_665 0 ?
K3 K2 K3 1_655 . 4_556 118.50(3) ?
K3 K2 Ca3 1_655 . 1_655 0 ?
K3 K2 Ca3 1_655 . 4_556 118.50(3) ?
K3 K2 K4 1_655 . . 58.87(2) ?
K3 K2 K4 1_655 . 4_556 91.64(2) ?
K3 K2 Ca4 1_655 . . 58.87(2) ?
K3 K2 Ca4 1_655 . 4_556 91.64(2) ?
K3 K2 K5 1_655 . . 80.70(3) ?
K3 K2 K5 1_655 . 4_466 167.11(3) ?
K3 K2 K5 1_655 . 4_566 82.25(2) ?
K3 K2 Ca5 1_655 . . 80.70(3) ?
K3 K2 Ca5 1_655 . 4_466 167.11(3) ?
K3 K2 O1 1_655 . . 127.91(8) ?
K3 K2 O2 1_655 . 4_566 86.46(7) ?
K3 K2 O4 1_655 . . 49.07(7) ?
K3 K2 C1 1_655 . 2_665 144.34(9) ?
K3 K2 O5 1_655 . 4_556 47.86(8) ?
K3 K2 O6 1_655 . 4_556 81.72(7) ?
K3 K2 O7 1_655 . 1_655 53.99(7) ?
K3 K2 O8 1_655 . 4_566 118.16(8) ?
K3 K2 C2 1_655 . 1_655 73.27(8) ?
K3 K2 C3 1_655 . . 114.69(7) ?
K3 K2 C3 1_655 . 4_556 61.36(8) ?
K3 K2 C4 1_655 . . 50.54(8) ?
K3 K2 O12 1_655 . 2_665 153.46(8) ?
K3 K2 Ca3 4_556 . 1_655 118.50(3) ?
K3 K2 Ca3 4_556 . 4_556 0 ?
K3 K2 K4 4_556 . . 87.40(2) ?
K3 K2 K4 4_556 . 4_556 57.73(2) ?
K3 K2 Ca4 4_556 . . 87.40(2) ?
K3 K2 Ca4 4_556 . 4_556 57.73(2) ?
K3 K2 K5 4_556 . . 160.17(3) ?
K3 K2 K5 4_556 . 4_466 66.83(2) ?
K3 K2 K5 4_556 . 4_566 101.44(2) ?
K3 K2 Ca5 4_556 . . 160.17(3) ?
K3 K2 Ca5 4_556 . 4_466 66.83(2) ?
K3 K2 O1 4_556 . . 68.41(7) ?
K3 K2 O2 4_556 . 4_566 98.21(7) ?
K3 K2 O4 4_556 . . 126.17(7) ?
K3 K2 C1 4_556 . 2_665 53.52(8) ?
K3 K2 O5 4_556 . 4_556 74.11(8) ?
K3 K2 O6 4_556 . 4_556 41.40(7) ?
K3 K2 O7 4_556 . 1_655 147.63(8) ?
K3 K2 O8 4_556 . 4_566 123.31(8) ?
K3 K2 C2 4_556 . 1_655 125.20(9) ?
K3 K2 C3 4_556 . . 56.31(7) ?
K3 K2 C3 4_556 . 4_556 57.21(8) ?
K3 K2 C4 4_556 . . 143.72(8) ?
K3 K2 O12 4_556 . 2_665 43.59(8) ?
Ca3 K2 Ca3 1_655 . 4_556 118.50(3) ?
Ca3 K2 K4 1_655 . . 58.87(2) ?
Ca3 K2 K4 1_655 . 4_556 91.64(2) ?
Ca3 K2 Ca4 1_655 . . 58.87(2) ?
Ca3 K2 Ca4 1_655 . 4_556 91.64(2) ?
Ca3 K2 K5 1_655 . . 80.70(3) ?
Ca3 K2 K5 1_655 . 4_466 167.11(3) ?
Ca3 K2 K5 1_655 . 4_566 82.25(2) ?
Ca3 K2 Ca5 1_655 . . 80.70(3) ?
Ca3 K2 Ca5 1_655 . 4_466 167.11(3) ?
Ca3 K2 O1 1_655 . . 127.91(8) ?
Ca3 K2 O2 1_655 . 4_566 86.46(7) ?
Ca3 K2 O4 1_655 . . 49.07(7) ?
Ca3 K2 C1 1_655 . 2_665 144.34(9) ?
Ca3 K2 O5 1_655 . 4_556 47.86(8) ?
Ca3 K2 O6 1_655 . 4_556 81.72(7) ?
Ca3 K2 O7 1_655 . 1_655 53.99(7) ?
Ca3 K2 O8 1_655 . 4_566 118.16(8) ?
Ca3 K2 C2 1_655 . 1_655 73.27(8) ?
Ca3 K2 C3 1_655 . . 114.69(7) ?
Ca3 K2 C3 1_655 . 4_556 61.36(8) ?
Ca3 K2 C4 1_655 . . 50.54(8) ?
Ca3 K2 O12 1_655 . 2_665 153.46(8) ?
Ca3 K2 K4 4_556 . . 87.40(2) ?
Ca3 K2 K4 4_556 . 4_556 57.73(2) ?
Ca3 K2 Ca4 4_556 . . 87.40(2) ?
Ca3 K2 Ca4 4_556 . 4_556 57.73(2) ?
Ca3 K2 K5 4_556 . . 160.17(3) ?
Ca3 K2 K5 4_556 . 4_466 66.83(2) ?
Ca3 K2 K5 4_556 . 4_566 101.44(2) ?
Ca3 K2 Ca5 4_556 . . 160.17(3) ?
Ca3 K2 Ca5 4_556 . 4_466 66.83(2) ?
Ca3 K2 O1 4_556 . . 68.41(7) ?
Ca3 K2 O2 4_556 . 4_566 98.21(7) ?
Ca3 K2 O4 4_556 . . 126.17(7) ?
Ca3 K2 C1 4_556 . 2_665 53.52(8) ?
Ca3 K2 O5 4_556 . 4_556 74.11(8) ?
Ca3 K2 O6 4_556 . 4_556 41.40(7) ?
Ca3 K2 O7 4_556 . 1_655 147.63(8) ?
Ca3 K2 O8 4_556 . 4_566 123.31(8) ?
Ca3 K2 C2 4_556 . 1_655 125.20(9) ?
Ca3 K2 C3 4_556 . . 56.31(7) ?
Ca3 K2 C3 4_556 . 4_556 57.21(8) ?
Ca3 K2 C4 4_556 . . 143.72(8) ?
Ca3 K2 O12 4_556 . 2_665 43.59(8) ?
K4 K2 K4 . . 4_556 116.97(2) ?
K4 K2 Ca4 . . . 0 ?
K4 K2 Ca4 . . 4_556 116.97(2) ?
K4 K2 K5 . . . 108.34(3) ?
K4 K2 K5 . . 4_466 111.55(3) ?
K4 K2 K5 . . 4_566 138.88(2) ?
K4 K2 Ca5 . . . 108.34(3) ?
K4 K2 Ca5 . . 4_466 111.55(3) ?
K4 K2 O1 . . . 70.77(7) ?
K4 K2 O2 . . 4_566 142.35(7) ?
K4 K2 O4 . . . 39.18(7) ?
K4 K2 C1 . . 2_665 139.70(8) ?
K4 K2 O5 . . 4_556 35.69(8) ?
K4 K2 O6 . . 4_556 83.05(7) ?
K4 K2 O7 . . 1_655 107.32(7) ?
K4 K2 O8 . . 4_566 124.08(8) ?
K4 K2 C2 . . 1_655 131.43(9) ?
K4 K2 C3 . . . 55.92(7) ?
K4 K2 C3 . . 4_556 59.70(8) ?
K4 K2 C4 . . . 56.81(8) ?
K4 K2 O12 . . 2_665 125.47(8) ?
K4 K2 Ca4 4_556 . . 116.97(2) ?
K4 K2 Ca4 4_556 . 4_556 0 ?
K4 K2 K5 4_556 . . 120.87(3) ?
K4 K2 K5 4_556 . 4_466 100.81(3) ?
K4 K2 K5 4_556 . 4_566 46.013(18) ?
K4 K2 Ca5 4_556 . . 120.87(3) ?
K4 K2 Ca5 4_556 . 4_466 100.81(3) ?
K4 K2 O1 4_556 . . 124.32(8) ?
K4 K2 O2 4_556 . 4_566 44.03(7) ?
K4 K2 O4 4_556 . . 139.34(7) ?
K4 K2 C1 4_556 . 2_665 53.69(8) ?
K4 K2 O5 4_556 . 4_556 82.24(8) ?
K4 K2 O6 4_556 . 4_556 35.31(7) ?
K4 K2 O7 4_556 . 1_655 90.01(7) ?
K4 K2 O8 4_556 . 4_566 118.95(8) ?
K4 K2 C2 4_556 . 1_655 69.26(8) ?
K4 K2 C3 4_556 . . 113.83(7) ?
K4 K2 C3 4_556 . 4_556 57.29(8) ?
K4 K2 C4 4_556 . . 140.75(8) ?
K4 K2 O12 4_556 . 2_665 62.55(7) ?
Ca4 K2 Ca4 . . 4_556 116.97(2) ?
Ca4 K2 K5 . . . 108.34(3) ?
Ca4 K2 K5 . . 4_466 111.55(3) ?
Ca4 K2 K5 . . 4_566 138.88(2) ?
Ca4 K2 Ca5 . . . 108.34(3) ?
Ca4 K2 Ca5 . . 4_466 111.55(3) ?
Ca4 K2 O1 . . . 70.77(7) ?
Ca4 K2 O2 . . 4_566 142.35(7) ?
Ca4 K2 O4 . . . 39.18(7) ?
Ca4 K2 C1 . . 2_665 139.70(8) ?
Ca4 K2 O5 . . 4_556 35.69(8) ?
Ca4 K2 O6 . . 4_556 83.05(7) ?
Ca4 K2 O7 . . 1_655 107.32(7) ?
Ca4 K2 O8 . . 4_566 124.08(8) ?
Ca4 K2 C2 . . 1_655 131.43(9) ?
Ca4 K2 C3 . . . 55.92(7) ?
Ca4 K2 C3 . . 4_556 59.70(8) ?
Ca4 K2 C4 . . . 56.81(8) ?
Ca4 K2 O12 . . 2_665 125.47(8) ?
Ca4 K2 K5 4_556 . . 120.87(3) ?
Ca4 K2 K5 4_556 . 4_466 100.81(3) ?
Ca4 K2 K5 4_556 . 4_566 46.013(18) ?
Ca4 K2 Ca5 4_556 . . 120.87(3) ?
Ca4 K2 Ca5 4_556 . 4_466 100.81(3) ?
Ca4 K2 O1 4_556 . . 124.32(8) ?
Ca4 K2 O2 4_556 . 4_566 44.03(7) ?
Ca4 K2 O4 4_556 . . 139.34(7) ?
Ca4 K2 C1 4_556 . 2_665 53.69(8) ?
Ca4 K2 O5 4_556 . 4_556 82.24(8) ?
Ca4 K2 O6 4_556 . 4_556 35.31(7) ?
Ca4 K2 O7 4_556 . 1_655 90.01(7) ?
Ca4 K2 O8 4_556 . 4_566 118.95(8) ?
Ca4 K2 C2 4_556 . 1_655 69.26(8) ?
Ca4 K2 C3 4_556 . . 113.83(7) ?
Ca4 K2 C3 4_556 . 4_556 57.29(8) ?
Ca4 K2 C4 4_556 . . 140.75(8) ?
Ca4 K2 O12 4_556 . 2_665 62.55(7) ?
K5 K2 K5 . . 4_466 95.52(2) ?
K5 K2 K5 . . 4_566 74.895(19) ?
K5 K2 Ca5 . . . 0 ?
K5 K2 Ca5 . . 4_466 95.52(2) ?
K5 K2 O1 . . . 104.72(6) ?
K5 K2 O2 . . 4_566 76.89(7) ?
K5 K2 O4 . . . 69.28(7) ?
K5 K2 C1 . . 2_665 108.30(8) ?
K5 K2 O5 . . 4_556 125.69(8) ?
K5 K2 O6 . . 4_556 149.54(7) ?
K5 K2 O7 . . 1_655 39.60(7) ?
K5 K2 O8 . . 4_566 37.60(8) ?
K5 K2 C2 . . 1_655 52.29(8) ?
K5 K2 C3 . . . 122.61(7) ?
K5 K2 C3 . . 4_556 141.25(8) ?
K5 K2 C4 . . . 51.84(7) ?
K5 K2 O12 . . 2_665 116.78(8) ?
K5 K2 K5 4_466 . 4_566 108.79(2) ?
K5 K2 Ca5 4_466 . . 95.52(2) ?
K5 K2 Ca5 4_466 . 4_466 0 ?
K5 K2 O1 4_466 . . 40.99(7) ?
K5 K2 O2 4_466 . 4_566 104.77(7) ?
K5 K2 O4 4_466 . . 118.06(7) ?
K5 K2 C1 4_466 . 2_665 48.54(8) ?
K5 K2 O5 4_466 . 4_556 130.23(8) ?
K5 K2 O6 4_466 . 4_556 106.59(7) ?
K5 K2 O7 4_466 . 1_655 128.53(8) ?
K5 K2 O8 4_466 . 4_566 58.28(7) ?
K5 K2 C2 4_466 . 1_655 114.17(8) ?
K5 K2 C3 4_466 . . 57.11(7) ?
K5 K2 C3 4_466 . 4_556 123.22(8) ?
K5 K2 C4 4_466 . . 117.73(8) ?
K5 K2 O12 4_466 . 2_665 38.38(7) ?
K5 K2 Ca5 4_566 . . 74.895(19) ?
K5 K2 Ca5 4_566 . 4_466 108.79(2) ?
K5 K2 O1 4_566 . . 149.74(7) ?
K5 K2 O2 4_566 . 4_566 4.44(6) ?
K5 K2 O4 4_566 . . 122.38(7) ?
K5 K2 C1 4_566 . 2_665 67.87(8) ?
K5 K2 O5 4_566 . 4_556 108.14(7) ?
K5 K2 O6 4_566 . 4_556 78.24(7) ?
K5 K2 O7 4_566 . 1_655 48.77(7) ?
K5 K2 O8 4_566 . 4_566 84.26(7) ?
K5 K2 C2 4_566 . 1_655 23.80(9) ?
K5 K2 C3 4_566 . . 156.14(8) ?
K5 K2 C3 4_566 . 4_556 91.50(7) ?
K5 K2 C4 4_566 . . 109.55(8) ?
K5 K2 O12 4_566 . 2_665 83.48(7) ?
Ca5 K2 Ca5 . . 4_466 95.52(2) ?
Ca5 K2 O1 . . . 104.72(6) ?
Ca5 K2 O2 . . 4_566 76.89(7) ?
Ca5 K2 O4 . . . 69.28(7) ?
Ca5 K2 C1 . . 2_665 108.30(8) ?
Ca5 K2 O5 . . 4_556 125.69(8) ?
Ca5 K2 O6 . . 4_556 149.54(7) ?
Ca5 K2 O7 . . 1_655 39.60(7) ?
Ca5 K2 O8 . . 4_566 37.60(8) ?
Ca5 K2 C2 . . 1_655 52.29(8) ?
Ca5 K2 C3 . . . 122.61(7) ?
Ca5 K2 C3 . . 4_556 141.25(8) ?
Ca5 K2 C4 . . . 51.84(7) ?
Ca5 K2 O12 . . 2_665 116.78(8) ?
Ca5 K2 O1 4_466 . . 40.99(7) ?
Ca5 K2 O2 4_466 . 4_566 104.77(7) ?
Ca5 K2 O4 4_466 . . 118.06(7) ?
Ca5 K2 C1 4_466 . 2_665 48.54(8) ?
Ca5 K2 O5 4_466 . 4_556 130.23(8) ?
Ca5 K2 O6 4_466 . 4_556 106.59(7) ?
Ca5 K2 O7 4_466 . 1_655 128.53(8) ?
Ca5 K2 O8 4_466 . 4_566 58.28(7) ?
Ca5 K2 C2 4_466 . 1_655 114.17(8) ?
Ca5 K2 C3 4_466 . . 57.11(7) ?
Ca5 K2 C3 4_466 . 4_556 123.22(8) ?
Ca5 K2 C4 4_466 . . 117.73(8) ?
Ca5 K2 O12 4_466 . 2_665 38.38(7) ?
O1 K2 O2 . . 4_566 145.61(10) ?
O1 K2 O4 . . . 83.74(10) ?
O1 K2 C1 . . 2_665 84.21(11) ?
O1 K2 O5 . . 4_556 96.62(9) ?
O1 K2 O6 . . 4_556 105.71(9) ?
O1 K2 O7 . . 1_655 143.32(10) ?
O1 K2 O8 . . 4_566 78.95(8) ?
O1 K2 C2 . . 1_655 149.35(9) ?
O1 K2 C3 . . . 21.69(8) ?
O1 K2 C3 . . 4_556 104.73(8) ?
O1 K2 C4 . . . 91.87(11) ?
O1 K2 O12 . . 2_665 69.54(10) ?
O2 K2 O4 4_566 . . 126.73(10) ?
O2 K2 C1 4_566 . 2_665 63.42(10) ?
O2 K2 O5 4_566 . 4_556 110.36(10) ?
O2 K2 O6 4_566 . 4_556 77.37(10) ?
O2 K2 O7 4_566 . 1_655 52.67(9) ?
O2 K2 O8 4_566 . 4_566 83.45(10) ?
O2 K2 C2 4_566 . 1_655 27.01(11) ?
O2 K2 C3 4_566 . . 152.03(10) ?
O2 K2 C3 4_566 . 4_556 92.31(10) ?
O2 K2 C4 4_566 . . 113.58(10) ?
O2 K2 O12 4_566 . 2_665 79.05(10) ?
O4 K2 C1 . . 2_665 166.57(11) ?
O4 K2 O5 . . 4_556 64.18(10) ?
O4 K2 O6 . . 4_556 115.39(9) ?
O4 K2 O7 . . 1_655 75.52(10) ?
O4 K2 O8 . . 4_566 92.94(11) ?
O4 K2 C2 . . 1_655 102.38(12) ?
O4 K2 C3 . . . 80.96(10) ?
O4 K2 C3 . . 4_556 89.59(10) ?
O4 K2 C4 . . . 17.66(10) ?
O4 K2 O12 . . 2_665 153.29(10) ?
C1 K2 O5 2_665 . 4_556 123.29(11) ?
C1 K2 O6 2_665 . 4_556 73.73(10) ?
C1 K2 O7 2_665 . 1_655 111.48(11) ?
C1 K2 O8 2_665 . 4_566 78.93(12) ?
C1 K2 C2 2_665 . 1_655 85.16(12) ?
C1 K2 C3 2_665 . . 89.97(11) ?
C1 K2 C3 2_665 . 4_556 99.20(11) ?
C1 K2 C4 2_665 . . 158.05(11) ?
C1 K2 O12 2_665 . 2_665 15.81(11) ?
O5 K2 O6 4_556 . 4_556 51.36(10) ?
O5 K2 O7 4_556 . 1_655 100.93(10) ?
O5 K2 O8 4_556 . 4_566 157.11(12) ?
O5 K2 C2 4_556 . 1_655 113.19(10) ?
O5 K2 C3 4_556 . . 76.03(9) ?
O5 K2 C3 4_556 . 4_556 25.76(11) ?
O5 K2 C4 4_556 . . 78.58(11) ?
O5 K2 O12 4_556 . 2_665 117.43(11) ?
O6 K2 O7 4_556 . 1_655 110.44(10) ?
O6 K2 O8 4_556 . 4_566 151.51(11) ?
O6 K2 C2 4_556 . 1_655 98.72(10) ?
O6 K2 C3 4_556 . . 87.40(9) ?
O6 K2 C3 4_556 . 4_556 25.81(10) ?
O6 K2 C4 4_556 . . 127.91(10) ?
O6 K2 O12 4_556 . 2_665 73.51(10) ?
O7 K2 O8 1_655 . 4_566 72.38(10) ?
O7 K2 C2 1_655 . 1_655 26.86(11) ?
O7 K2 C3 1_655 . . 154.92(10) ?
O7 K2 C3 1_655 . 4_556 105.03(10) ?
O7 K2 C4 1_655 . . 60.94(10) ?
O7 K2 O12 1_655 . 2_665 126.83(10) ?
O8 K2 C2 4_566 . 1_655 70.81(9) ?
O8 K2 C3 4_566 . . 100.57(8) ?
O8 K2 C3 4_566 . 4_556 175.75(10) ?
O8 K2 C4 4_566 . . 79.12(11) ?
O8 K2 O12 4_566 . 2_665 82.37(12) ?
C2 K2 C3 1_655 . . 170.77(9) ?
C2 K2 C3 1_655 . 4_556 105.32(9) ?
C2 K2 C4 1_655 . . 87.41(12) ?
C2 K2 O12 1_655 . 2_665 100.84(12) ?
C3 K2 C3 . . 4_556 83.18(8) ?
C3 K2 C4 . . . 94.31(11) ?
C3 K2 O12 . . 2_665 74.16(10) ?
C3 K2 C4 4_556 . . 102.68(11) ?
C3 K2 O12 4_556 . 2_665 96.86(11) ?
C4 K2 O12 . . 2_665 155.99(11) ?
Ca1 K3 Ca1 . . 3_645 104.60(3) ?
Ca1 K3 K1 . . . 0 ?
Ca1 K3 K1 . . 3_645 104.60(3) ?
Ca1 K3 Ca2 . . 1_455 87.08(3) ?
Ca1 K3 Ca2 . . 4_456 98.15(3) ?
Ca1 K3 K2 . . 1_455 87.08(3) ?
Ca1 K3 K2 . . 4_456 98.15(3) ?
Ca1 K3 Ca3 . . . 0 ?
Ca1 K3 K4 . . 1_455 143.80(4) ?
Ca1 K3 K4 . . . 68.34(3) ?
Ca1 K3 K4 . . 3_655 62.38(2) ?
Ca1 K3 Ca4 . . 1_455 143.80(4) ?
Ca1 K3 Ca4 . . . 68.34(3) ?
Ca1 K3 Ca4 . . 3_655 62.38(2) ?
Ca1 K3 K5 . . 1_445 150.56(3) ?
Ca1 K3 K5 . . 1_455 53.53(2) ?
Ca1 K3 K5 . . 3_645 115.63(3) ?
Ca1 K3 Ca5 . . 1_445 150.56(3) ?
Ca1 K3 Ca5 . . 3_645 115.63(3) ?
Ca1 K3 O3 . . . 45.28(7) ?
Ca1 K3 O4 . . 1_455 102.89(7) ?
Ca1 K3 C1 . . . 54.48(8) ?
Ca1 K3 C1 . . 3_645 121.97(9) ?
Ca1 K3 O5 . . 4_456 122.81(7) ?
Ca1 K3 O6 . . . 62.10(7) ?
Ca1 K3 O7 . . . 48.67(6) ?
Ca1 K3 O9 . . 3_645 138.24(8) ?
Ca1 K3 C3 . . . 55.17(6) ?
Ca1 K3 C3 . . 4_456 114.70(6) ?
Ca1 K3 C4 . . 1_455 88.78(9) ?
Ca1 K3 C4 . . 3_645 155.03(8) ?
Ca1 K3 O11 . . 1_455 90.12(7) ?
Ca1 K3 O12 . . 3_645 123.31(7) ?
Ca1 K3 K1 3_645 . . 104.60(3) ?
Ca1 K3 K1 3_645 . 3_645 0 ?
Ca1 K3 Ca2 3_645 . 1_455 162.39(4) ?
Ca1 K3 Ca2 3_645 . 4_456 105.09(3) ?
Ca1 K3 K2 3_645 . 1_455 162.39(4) ?
Ca1 K3 K2 3_645 . 4_456 105.09(3) ?
Ca1 K3 Ca3 3_645 . . 0 ?
Ca1 K3 K4 3_645 . 1_455 102.69(3) ?
Ca1 K3 K4 3_645 . . 66.46(3) ?
Ca1 K3 K4 3_645 . 3_655 76.85(3) ?
Ca1 K3 Ca4 3_645 . 1_455 102.69(3) ?
Ca1 K3 Ca4 3_645 . . 66.46(3) ?
Ca1 K3 Ca4 3_645 . 3_655 76.85(3) ?
Ca1 K3 K5 3_645 . 1_445 85.13(3) ?
Ca1 K3 K5 3_645 . 1_455 127.40(3) ?
Ca1 K3 K5 3_645 . 3_645 61.54(2) ?
Ca1 K3 Ca5 3_645 . 1_445 85.13(3) ?
Ca1 K3 Ca5 3_645 . 3_645 61.54(2) ?
Ca1 K3 O3 3_645 . . 65.52(7) ?
Ca1 K3 O4 3_645 . 1_455 122.11(6) ?
Ca1 K3 C1 3_645 . . 50.55(8) ?
Ca1 K3 C1 3_645 . 3_645 55.14(7) ?
Ca1 K3 O5 3_645 . 4_456 132.39(8) ?
Ca1 K3 O6 3_645 . . 102.71(7) ?
Ca1 K3 O7 3_645 . . 146.97(6) ?
Ca1 K3 O9 3_645 . 3_645 47.44(8) ?
Ca1 K3 C3 3_645 . . 120.55(7) ?
Ca1 K3 C3 3_645 . 4_456 133.81(6) ?
Ca1 K3 C4 3_645 . 1_455 108.86(8) ?
Ca1 K3 C4 3_645 . 3_645 52.28(8) ?
Ca1 K3 O11 3_645 . 1_455 84.97(6) ?
Ca1 K3 O12 3_645 . 3_645 76.24(6) ?
K1 K3 K1 . . 3_645 104.60(3) ?
K1 K3 Ca2 . . 1_455 87.08(3) ?
K1 K3 Ca2 . . 4_456 98.15(3) ?
K1 K3 K2 . . 1_455 87.08(3) ?
K1 K3 K2 . . 4_456 98.15(3) ?
K1 K3 Ca3 . . . 0 ?
K1 K3 K4 . . 1_455 143.80(4) ?
K1 K3 K4 . . . 68.34(3) ?
K1 K3 K4 . . 3_655 62.38(2) ?
K1 K3 Ca4 . . 1_455 143.80(4) ?
K1 K3 Ca4 . . . 68.34(3) ?
K1 K3 Ca4 . . 3_655 62.38(2) ?
K1 K3 K5 . . 1_445 150.56(3) ?
K1 K3 K5 . . 1_455 53.53(2) ?
K1 K3 K5 . . 3_645 115.63(3) ?
K1 K3 Ca5 . . 1_445 150.56(3) ?
K1 K3 Ca5 . . 3_645 115.63(3) ?
K1 K3 O3 . . . 45.28(7) ?
K1 K3 O4 . . 1_455 102.89(7) ?
K1 K3 C1 . . . 54.48(8) ?
K1 K3 C1 . . 3_645 121.97(9) ?
K1 K3 O5 . . 4_456 122.81(7) ?
K1 K3 O6 . . . 62.10(7) ?
K1 K3 O7 . . . 48.67(6) ?
K1 K3 O9 . . 3_645 138.24(8) ?
K1 K3 C3 . . . 55.17(6) ?
K1 K3 C3 . . 4_456 114.70(6) ?
K1 K3 C4 . . 1_455 88.78(9) ?
K1 K3 C4 . . 3_645 155.03(8) ?
K1 K3 O11 . . 1_455 90.12(7) ?
K1 K3 O12 . . 3_645 123.31(7) ?
K1 K3 Ca2 3_645 . 1_455 162.39(4) ?
K1 K3 Ca2 3_645 . 4_456 105.09(3) ?
K1 K3 K2 3_645 . 1_455 162.39(4) ?
K1 K3 K2 3_645 . 4_456 105.09(3) ?
K1 K3 Ca3 3_645 . . 0 ?
K1 K3 K4 3_645 . 1_455 102.69(3) ?
K1 K3 K4 3_645 . . 66.46(3) ?
K1 K3 K4 3_645 . 3_655 76.85(3) ?
K1 K3 Ca4 3_645 . 1_455 102.69(3) ?
K1 K3 Ca4 3_645 . . 66.46(3) ?
K1 K3 Ca4 3_645 . 3_655 76.85(3) ?
K1 K3 K5 3_645 . 1_445 85.13(3) ?
K1 K3 K5 3_645 . 1_455 127.40(3) ?
K1 K3 K5 3_645 . 3_645 61.54(2) ?
K1 K3 Ca5 3_645 . 1_445 85.13(3) ?
K1 K3 Ca5 3_645 . 3_645 61.54(2) ?
K1 K3 O3 3_645 . . 65.52(7) ?
K1 K3 O4 3_645 . 1_455 122.11(6) ?
K1 K3 C1 3_645 . . 50.55(8) ?
K1 K3 C1 3_645 . 3_645 55.14(7) ?
K1 K3 O5 3_645 . 4_456 132.39(8) ?
K1 K3 O6 3_645 . . 102.71(7) ?
K1 K3 O7 3_645 . . 146.97(6) ?
K1 K3 O9 3_645 . 3_645 47.44(8) ?
K1 K3 C3 3_645 . . 120.55(7) ?
K1 K3 C3 3_645 . 4_456 133.81(6) ?
K1 K3 C4 3_645 . 1_455 108.86(8) ?
K1 K3 C4 3_645 . 3_645 52.28(8) ?
K1 K3 O11 3_645 . 1_455 84.97(6) ?
K1 K3 O12 3_645 . 3_645 76.24(6) ?
Ca2 K3 Ca2 1_455 . 4_456 85.81(2) ?
Ca2 K3 K2 1_455 . 1_455 0 ?
Ca2 K3 K2 1_455 . 4_456 85.81(2) ?
Ca2 K3 Ca3 1_455 . . 0 ?
Ca2 K3 K4 1_455 . 1_455 61.61(2) ?
Ca2 K3 K4 1_455 . . 130.93(3) ?
Ca2 K3 K4 1_455 . 3_655 97.76(3) ?
Ca2 K3 Ca4 1_455 . 1_455 61.61(2) ?
Ca2 K3 Ca4 1_455 . . 130.93(3) ?
Ca2 K3 Ca4 1_455 . 3_655 97.76(3) ?
Ca2 K3 K5 1_455 . 1_445 91.02(3) ?
Ca2 K3 K5 1_455 . 1_455 50.239(19) ?
Ca2 K3 K5 1_455 . 3_645 101.68(3) ?
Ca2 K3 Ca5 1_455 . 1_445 91.02(3) ?
Ca2 K3 Ca5 1_455 . 3_645 101.68(3) ?
Ca2 K3 O3 1_455 . . 118.37(7) ?
Ca2 K3 O4 1_455 . 1_455 41.00(5) ?
Ca2 K3 C1 1_455 . . 137.12(8) ?
Ca2 K3 C1 1_455 . 3_645 129.22(8) ?
Ca2 K3 O5 1_455 . 4_456 39.53(7) ?
Ca2 K3 O6 1_455 . . 94.37(7) ?
Ca2 K3 O7 1_455 . . 39.27(6) ?
Ca2 K3 O9 1_455 . 3_645 115.34(8) ?
Ca2 K3 C3 1_455 . . 76.90(6) ?
Ca2 K3 C3 1_455 . 4_456 46.24(5) ?
Ca2 K3 C4 1_455 . 1_455 57.45(7) ?
Ca2 K3 C4 1_455 . 3_645 113.41(8) ?
Ca2 K3 O11 1_455 . 1_455 81.83(6) ?
Ca2 K3 O12 1_455 . 3_645 108.60(6) ?
Ca2 K3 K2 4_456 . 1_455 85.81(2) ?
Ca2 K3 K2 4_456 . 4_456 0 ?
Ca2 K3 Ca3 4_456 . . 0 ?
Ca2 K3 K4 4_456 . 1_455 97.21(3) ?
Ca2 K3 K4 4_456 . . 58.40(2) ?
Ca2 K3 K4 4_456 . 3_655 159.81(3) ?
Ca2 K3 Ca4 4_456 . 1_455 97.21(3) ?
Ca2 K3 Ca4 4_456 . . 58.40(2) ?
Ca2 K3 Ca4 4_456 . 3_655 159.81(3) ?
Ca2 K3 K5 4_456 . 1_445 52.419(19) ?
Ca2 K3 K5 4_456 . 1_455 123.51(2) ?
Ca2 K3 K5 4_456 . 3_645 145.56(3) ?
Ca2 K3 Ca5 4_456 . 1_445 52.419(19) ?
Ca2 K3 Ca5 4_456 . 3_645 145.56(3) ?
Ca2 K3 O3 4_456 . . 128.86(7) ?
Ca2 K3 O4 4_456 . 1_455 120.01(6) ?
Ca2 K3 C1 4_456 . . 115.00(8) ?
Ca2 K3 C1 4_456 . 3_645 52.27(7) ?
Ca2 K3 O5 4_456 . 4_456 66.68(7) ?
Ca2 K3 O6 4_456 . . 37.63(6) ?
Ca2 K3 O7 4_456 . . 98.66(6) ?
Ca2 K3 O9 4_456 . 3_645 117.25(7) ?
Ca2 K3 C3 4_456 . . 43.87(5) ?
Ca2 K3 C3 4_456 . 4_456 47.84(5) ?
Ca2 K3 C4 4_456 . 1_455 142.32(8) ?
Ca2 K3 C4 4_456 . 3_645 97.48(7) ?
Ca2 K3 O11 4_456 . 1_455 164.76(7) ?
Ca2 K3 O12 4_456 . 3_645 34.18(6) ?
K2 K3 K2 1_455 . 4_456 85.81(2) ?
K2 K3 Ca3 1_455 . . 0 ?
K2 K3 K4 1_455 . 1_455 61.61(2) ?
K2 K3 K4 1_455 . . 130.93(3) ?
K2 K3 K4 1_455 . 3_655 97.76(3) ?
K2 K3 Ca4 1_455 . 1_455 61.61(2) ?
K2 K3 Ca4 1_455 . . 130.93(3) ?
K2 K3 Ca4 1_455 . 3_655 97.76(3) ?
K2 K3 K5 1_455 . 1_445 91.02(3) ?
K2 K3 K5 1_455 . 1_455 50.239(19) ?
K2 K3 K5 1_455 . 3_645 101.68(3) ?
K2 K3 Ca5 1_455 . 1_445 91.02(3) ?
K2 K3 Ca5 1_455 . 3_645 101.68(3) ?
K2 K3 O3 1_455 . . 118.37(7) ?
K2 K3 O4 1_455 . 1_455 41.00(5) ?
K2 K3 C1 1_455 . . 137.12(8) ?
K2 K3 C1 1_455 . 3_645 129.22(8) ?
K2 K3 O5 1_455 . 4_456 39.53(7) ?
K2 K3 O6 1_455 . . 94.37(7) ?
K2 K3 O7 1_455 . . 39.27(6) ?
K2 K3 O9 1_455 . 3_645 115.34(8) ?
K2 K3 C3 1_455 . . 76.90(6) ?
K2 K3 C3 1_455 . 4_456 46.24(5) ?
K2 K3 C4 1_455 . 1_455 57.45(7) ?
K2 K3 C4 1_455 . 3_645 113.41(8) ?
K2 K3 O11 1_455 . 1_455 81.83(6) ?
K2 K3 O12 1_455 . 3_645 108.60(6) ?
K2 K3 Ca3 4_456 . . 0 ?
K2 K3 K4 4_456 . 1_455 97.21(3) ?
K2 K3 K4 4_456 . . 58.40(2) ?
K2 K3 K4 4_456 . 3_655 159.81(3) ?
K2 K3 Ca4 4_456 . 1_455 97.21(3) ?
K2 K3 Ca4 4_456 . . 58.40(2) ?
K2 K3 Ca4 4_456 . 3_655 159.81(3) ?
K2 K3 K5 4_456 . 1_445 52.419(19) ?
K2 K3 K5 4_456 . 1_455 123.51(2) ?
K2 K3 K5 4_456 . 3_645 145.56(3) ?
K2 K3 Ca5 4_456 . 1_445 52.419(19) ?
K2 K3 Ca5 4_456 . 3_645 145.56(3) ?
K2 K3 O3 4_456 . . 128.86(7) ?
K2 K3 O4 4_456 . 1_455 120.01(6) ?
K2 K3 C1 4_456 . . 115.00(8) ?
K2 K3 C1 4_456 . 3_645 52.27(7) ?
K2 K3 O5 4_456 . 4_456 66.68(7) ?
K2 K3 O6 4_456 . . 37.63(6) ?
K2 K3 O7 4_456 . . 98.66(6) ?
K2 K3 O9 4_456 . 3_645 117.25(7) ?
K2 K3 C3 4_456 . . 43.87(5) ?
K2 K3 C3 4_456 . 4_456 47.84(5) ?
K2 K3 C4 4_456 . 1_455 142.32(8) ?
K2 K3 C4 4_456 . 3_645 97.48(7) ?
K2 K3 O11 4_456 . 1_455 164.76(7) ?
K2 K3 O12 4_456 . 3_645 34.18(6) ?
Ca3 K3 K4 . . 1_455 0 ?
Ca3 K3 K4 . . . 0 ?
Ca3 K3 K4 . . 3_655 0 ?
Ca3 K3 Ca4 . . 1_455 0 ?
Ca3 K3 Ca4 . . . 0 ?
Ca3 K3 Ca4 . . 3_655 0 ?
Ca3 K3 K5 . . 1_445 0 ?
Ca3 K3 K5 . . 1_455 0 ?
Ca3 K3 K5 . . 3_645 0 ?
Ca3 K3 Ca5 . . 1_445 0 ?
Ca3 K3 Ca5 . . 3_645 0 ?
Ca3 K3 O3 . . . 0 ?
Ca3 K3 O4 . . 1_455 0 ?
Ca3 K3 C1 . . . 0 ?
Ca3 K3 C1 . . 3_645 0 ?
Ca3 K3 O5 . . 4_456 0 ?
Ca3 K3 O6 . . . 0 ?
Ca3 K3 O7 . . . 0 ?
Ca3 K3 O9 . . 3_645 0 ?
Ca3 K3 C3 . . . 0 ?
Ca3 K3 C3 . . 4_456 0 ?
Ca3 K3 C4 . . 1_455 0 ?
Ca3 K3 C4 . . 3_645 0 ?
Ca3 K3 O11 . . 1_455 0 ?
Ca3 K3 O12 . . 3_645 0 ?
K4 K3 K4 1_455 . . 146.01(4) ?
K4 K3 K4 1_455 . 3_655 101.97(3) ?
K4 K3 Ca4 1_455 . 1_455 0 ?
K4 K3 Ca4 1_455 . . 146.01(4) ?
K4 K3 Ca4 1_455 . 3_655 101.97(3) ?
K4 K3 K5 1_455 . 1_445 54.80(2) ?
K4 K3 K5 1_455 . 1_455 90.84(3) ?
K4 K3 K5 1_455 . 3_645 59.50(2) ?
K4 K3 Ca5 1_455 . 1_445 54.80(2) ?
K4 K3 Ca5 1_455 . 3_645 59.50(2) ?
K4 K3 O3 1_455 . . 133.76(7) ?
K4 K3 O4 1_455 . 1_455 41.55(6) ?
K4 K3 C1 1_455 . . 141.52(8) ?
K4 K3 C1 1_455 . 3_645 93.18(9) ?
K4 K3 O5 1_455 . 4_456 39.00(7) ?
K4 K3 O6 1_455 . . 132.83(7) ?
K4 K3 O7 1_455 . . 96.65(7) ?
K4 K3 O9 1_455 . 3_645 56.37(8) ?
K4 K3 C3 1_455 . . 125.86(6) ?
K4 K3 C3 1_455 . 4_456 56.91(6) ?
K4 K3 C4 1_455 . 1_455 59.91(9) ?
K4 K3 C4 1_455 . 3_645 51.95(8) ?
K4 K3 O11 1_455 . 1_455 69.04(6) ?
K4 K3 O12 1_455 . 3_645 86.04(7) ?
K4 K3 K4 . . 3_655 106.20(3) ?
K4 K3 Ca4 . . 1_455 146.01(4) ?
K4 K3 Ca4 . . . 0 ?
K4 K3 Ca4 . . 3_655 106.20(3) ?
K4 K3 K5 . . 1_445 91.47(3) ?
K4 K3 K5 . . 1_455 121.81(3) ?
K4 K3 K5 . . 3_645 127.03(3) ?
K4 K3 Ca5 . . 1_445 91.47(3) ?
K4 K3 Ca5 . . 3_645 127.03(3) ?
K4 K3 O3 . . . 73.16(7) ?
K4 K3 O4 . . 1_455 169.86(7) ?
K4 K3 C1 . . . 56.72(8) ?
K4 K3 C1 . . 3_645 53.64(8) ?
K4 K3 O5 . . 4_456 125.07(7) ?
K4 K3 O6 . . . 36.73(6) ?
K4 K3 O7 . . . 109.39(7) ?
K4 K3 O9 . . 3_645 110.89(8) ?
K4 K3 C3 . . . 54.10(6) ?
K4 K3 C3 . . 4_456 106.06(6) ?
K4 K3 C4 . . 1_455 153.33(9) ?
K4 K3 C4 . . 3_645 104.28(8) ?
K4 K3 O11 . . 1_455 136.84(7) ?
K4 K3 O12 . . 3_645 60.36(6) ?
K4 K3 Ca4 3_655 . 1_455 101.97(3) ?
K4 K3 Ca4 3_655 . . 106.20(3) ?
K4 K3 Ca4 3_655 . 3_655 0 ?
K4 K3 K5 3_655 . 1_445 146.70(3) ?
K4 K3 K5 3_655 . 1_455 50.560(19) ?
K4 K3 K5 3_655 . 3_645 53.26(2) ?
K4 K3 Ca5 3_655 . 1_445 146.70(3) ?
K4 K3 Ca5 3_655 . 3_645 53.26(2) ?
K4 K3 O3 3_655 . . 33.15(7) ?
K4 K3 O4 3_655 . 1_455 72.60(6) ?
K4 K3 C1 3_655 . . 50.44(8) ?
K4 K3 C1 3_655 . 3_645 131.80(7) ?
K4 K3 O5 3_655 . 4_456 127.10(7) ?
K4 K3 O6 3_655 . . 122.19(7) ?
K4 K3 O7 3_655 . . 73.07(6) ?
K4 K3 O9 3_655 . 3_645 79.25(7) ?
K4 K3 C3 3_655 . . 117.46(6) ?
K4 K3 C3 3_655 . 4_456 142.85(6) ?
K4 K3 C4 3_655 . 1_455 48.75(8) ?
K4 K3 C4 3_655 . 3_645 99.25(7) ?
K4 K3 O11 3_655 . 1_455 32.94(6) ?
K4 K3 O12 3_655 . 3_645 153.01(6) ?
Ca4 K3 Ca4 1_455 . . 146.01(4) ?
Ca4 K3 Ca4 1_455 . 3_655 101.97(3) ?
Ca4 K3 K5 1_455 . 1_445 54.80(2) ?
Ca4 K3 K5 1_455 . 1_455 90.84(3) ?
Ca4 K3 K5 1_455 . 3_645 59.50(2) ?
Ca4 K3 Ca5 1_455 . 1_445 54.80(2) ?
Ca4 K3 Ca5 1_455 . 3_645 59.50(2) ?
Ca4 K3 O3 1_455 . . 133.76(7) ?
Ca4 K3 O4 1_455 . 1_455 41.55(6) ?
Ca4 K3 C1 1_455 . . 141.52(8) ?
Ca4 K3 C1 1_455 . 3_645 93.18(9) ?
Ca4 K3 O5 1_455 . 4_456 39.00(7) ?
Ca4 K3 O6 1_455 . . 132.83(7) ?
Ca4 K3 O7 1_455 . . 96.65(7) ?
Ca4 K3 O9 1_455 . 3_645 56.37(8) ?
Ca4 K3 C3 1_455 . . 125.86(6) ?
Ca4 K3 C3 1_455 . 4_456 56.91(6) ?
Ca4 K3 C4 1_455 . 1_455 59.91(9) ?
Ca4 K3 C4 1_455 . 3_645 51.95(8) ?
Ca4 K3 O11 1_455 . 1_455 69.04(6) ?
Ca4 K3 O12 1_455 . 3_645 86.04(7) ?
Ca4 K3 Ca4 . . 3_655 106.20(3) ?
Ca4 K3 K5 . . 1_445 91.47(3) ?
Ca4 K3 K5 . . 1_455 121.81(3) ?
Ca4 K3 K5 . . 3_645 127.03(3) ?
Ca4 K3 Ca5 . . 1_445 91.47(3) ?
Ca4 K3 Ca5 . . 3_645 127.03(3) ?
Ca4 K3 O3 . . . 73.16(7) ?
Ca4 K3 O4 . . 1_455 169.86(7) ?
Ca4 K3 C1 . . . 56.72(8) ?
Ca4 K3 C1 . . 3_645 53.64(8) ?
Ca4 K3 O5 . . 4_456 125.07(7) ?
Ca4 K3 O6 . . . 36.73(6) ?
Ca4 K3 O7 . . . 109.39(7) ?
Ca4 K3 O9 . . 3_645 110.89(8) ?
Ca4 K3 C3 . . . 54.10(6) ?
Ca4 K3 C3 . . 4_456 106.06(6) ?
Ca4 K3 C4 . . 1_455 153.33(9) ?
Ca4 K3 C4 . . 3_645 104.28(8) ?
Ca4 K3 O11 . . 1_455 136.84(7) ?
Ca4 K3 O12 . . 3_645 60.36(6) ?
Ca4 K3 K5 3_655 . 1_445 146.70(3) ?
Ca4 K3 K5 3_655 . 1_455 50.560(19) ?
Ca4 K3 K5 3_655 . 3_645 53.26(2) ?
Ca4 K3 Ca5 3_655 . 1_445 146.70(3) ?
Ca4 K3 Ca5 3_655 . 3_645 53.26(2) ?
Ca4 K3 O3 3_655 . . 33.15(7) ?
Ca4 K3 O4 3_655 . 1_455 72.60(6) ?
Ca4 K3 C1 3_655 . . 50.44(8) ?
Ca4 K3 C1 3_655 . 3_645 131.80(7) ?
Ca4 K3 O5 3_655 . 4_456 127.10(7) ?
Ca4 K3 O6 3_655 . . 122.19(7) ?
Ca4 K3 O7 3_655 . . 73.07(6) ?
Ca4 K3 O9 3_655 . 3_645 79.25(7) ?
Ca4 K3 C3 3_655 . . 117.46(6) ?
Ca4 K3 C3 3_655 . 4_456 142.85(6) ?
Ca4 K3 C4 3_655 . 1_455 48.75(8) ?
Ca4 K3 C4 3_655 . 3_645 99.25(7) ?
Ca4 K3 O11 3_655 . 1_455 32.94(6) ?
Ca4 K3 O12 3_655 . 3_645 153.01(6) ?
K5 K3 K5 1_445 . 1_455 139.34(3) ?
K5 K3 K5 1_445 . 3_645 93.54(3) ?
K5 K3 Ca5 1_445 . 1_445 0 ?
K5 K3 Ca5 1_445 . 3_645 93.54(3) ?
K5 K3 O3 1_445 . . 150.27(7) ?
K5 K3 O4 1_445 . 1_455 94.62(6) ?
K5 K3 C1 1_445 . . 131.68(8) ?
K5 K3 C1 1_445 . 3_645 42.58(8) ?
K5 K3 O5 1_445 . 4_456 51.70(7) ?
K5 K3 O6 1_445 . . 88.80(7) ?
K5 K3 O7 1_445 . . 127.83(6) ?
K5 K3 O9 1_445 . 3_645 68.01(7) ?
K5 K3 C3 1_445 . . 95.80(6) ?
K5 K3 C3 1_445 . 4_456 48.80(6) ?
K5 K3 C4 1_445 . 1_455 114.71(9) ?
K5 K3 C4 1_445 . 3_645 48.28(7) ?
K5 K3 O11 1_445 . 1_455 118.70(7) ?
K5 K3 O12 1_445 . 3_645 31.24(6) ?
K5 K3 K5 1_455 . 3_645 84.53(2) ?
K5 K3 Ca5 1_455 . 1_445 139.34(3) ?
K5 K3 Ca5 1_455 . 3_645 84.53(2) ?
K5 K3 O3 1_455 . . 68.63(7) ?
K5 K3 O4 1_455 . 1_455 49.43(6) ?
K5 K3 C1 1_455 . . 88.41(8) ?
K5 K3 C1 1_455 . 3_645 174.53(8) ?
K5 K3 O5 1_455 . 4_456 88.24(7) ?
K5 K3 O6 1_455 . . 104.06(7) ?
K5 K3 O7 1_455 . . 24.92(5) ?
K5 K3 O9 1_455 . 3_645 113.53(8) ?
K5 K3 C3 1_455 . . 87.54(6) ?
K5 K3 C3 1_455 . 4_456 96.16(6) ?
K5 K3 C4 1_455 . 1_455 38.54(8) ?
K5 K3 C4 1_455 . 3_645 129.13(8) ?
K5 K3 O11 1_455 . 1_455 52.84(6) ?
K5 K3 O12 1_455 . 3_645 156.14(6) ?
K5 K3 Ca5 3_645 . 1_445 93.54(3) ?
K5 K3 Ca5 3_645 . 3_645 0 ?
K5 K3 O3 3_645 . . 77.07(7) ?
K5 K3 O4 3_645 . 1_455 60.71(6) ?
K5 K3 C1 3_645 . . 82.16(8) ?
K5 K3 C1 3_645 . 3_645 100.70(7) ?
K5 K3 O5 3_645 . 4_456 97.95(7) ?
K5 K3 O6 3_645 . . 163.73(7) ?
K5 K3 O7 3_645 . . 108.39(6) ?
K5 K3 O9 3_645 . 3_645 29.58(7) ?
K5 K3 C3 3_645 . . 170.57(6) ?
K5 K3 C3 3_645 . 4_456 116.41(6) ?
K5 K3 C4 3_645 . 1_455 50.34(7) ?
K5 K3 C4 3_645 . 3_645 48.55(7) ?
K5 K3 O11 3_645 . 1_455 31.84(6) ?
K5 K3 O12 3_645 . 3_645 113.69(6) ?
Ca5 K3 Ca5 1_445 . 3_645 93.54(3) ?
Ca5 K3 O3 1_445 . . 150.27(7) ?
Ca5 K3 O4 1_445 . 1_455 94.62(6) ?
Ca5 K3 C1 1_445 . . 131.68(8) ?
Ca5 K3 C1 1_445 . 3_645 42.58(8) ?
Ca5 K3 O5 1_445 . 4_456 51.70(7) ?
Ca5 K3 O6 1_445 . . 88.80(7) ?
Ca5 K3 O7 1_445 . . 127.83(6) ?
Ca5 K3 O9 1_445 . 3_645 68.01(7) ?
Ca5 K3 C3 1_445 . . 95.80(6) ?
Ca5 K3 C3 1_445 . 4_456 48.80(6) ?
Ca5 K3 C4 1_445 . 1_455 114.71(9) ?
Ca5 K3 C4 1_445 . 3_645 48.28(7) ?
Ca5 K3 O11 1_445 . 1_455 118.70(7) ?
Ca5 K3 O12 1_445 . 3_645 31.24(6) ?
Ca5 K3 O3 3_645 . . 77.07(7) ?
Ca5 K3 O4 3_645 . 1_455 60.71(6) ?
Ca5 K3 C1 3_645 . . 82.16(8) ?
Ca5 K3 C1 3_645 . 3_645 100.70(7) ?
Ca5 K3 O5 3_645 . 4_456 97.95(7) ?
Ca5 K3 O6 3_645 . . 163.73(7) ?
Ca5 K3 O7 3_645 . . 108.39(6) ?
Ca5 K3 O9 3_645 . 3_645 29.58(7) ?
Ca5 K3 C3 3_645 . . 170.57(6) ?
Ca5 K3 C3 3_645 . 4_456 116.41(6) ?
Ca5 K3 C4 3_645 . 1_455 50.34(7) ?
Ca5 K3 C4 3_645 . 3_645 48.55(7) ?
Ca5 K3 O11 3_645 . 1_455 31.84(6) ?
Ca5 K3 O12 3_645 . 3_645 113.69(6) ?
O3 K3 O4 . . 1_455 104.64(9) ?
O3 K3 C1 . . . 20.17(10) ?
O3 K3 C1 . . 3_645 110.80(10) ?
O3 K3 O5 . . 4_456 156.60(10) ?
O3 K3 O6 . . . 93.01(9) ?
O3 K3 O7 . . . 81.75(9) ?
O3 K3 O9 . . 3_645 93.39(10) ?
O3 K3 C3 . . . 95.29(9) ?
O3 K3 C3 . . 4_456 159.44(9) ?
O3 K3 C4 . . 1_455 81.05(11) ?
O3 K3 C4 . . 3_645 110.05(10) ?
O3 K3 O11 . . 1_455 65.56(9) ?
O3 K3 O12 . . 3_645 128.58(10) ?
O4 K3 C1 1_455 . . 123.03(10) ?
O4 K3 C1 1_455 . 3_645 134.73(10) ?
O4 K3 O5 1_455 . 4_456 54.61(8) ?
O4 K3 O6 1_455 . . 135.18(9) ?
O4 K3 O7 1_455 . . 60.50(8) ?
O4 K3 O9 1_455 . 3_645 78.97(9) ?
O4 K3 C3 1_455 . . 117.05(8) ?
O4 K3 C3 1_455 . 4_456 72.38(8) ?
O4 K3 C4 1_455 . 1_455 23.84(9) ?
O4 K3 C4 1_455 . 3_645 85.81(10) ?
O4 K3 O11 1_455 . 1_455 45.16(8) ?
O4 K3 O12 1_455 . 3_645 124.90(9) ?
C1 K3 C1 . . 3_645 90.73(11) ?
C1 K3 O5 . . 4_456 176.62(11) ?
C1 K3 O6 . . . 84.26(10) ?
C1 K3 O7 . . . 98.57(10) ?
C1 K3 O9 . . 3_645 89.01(10) ?
C1 K3 C3 . . . 92.55(10) ?
C1 K3 C3 . . 4_456 161.17(10) ?
C1 K3 C4 . . 1_455 99.19(11) ?
C1 K3 C4 . . 3_645 101.09(10) ?
C1 K3 O11 . . 1_455 80.22(10) ?
C1 K3 O12 . . 3_645 108.55(10) ?
C1 K3 O5 3_645 . 4_456 92.56(10) ?
C1 K3 O6 3_645 . . 70.48(10) ?
C1 K3 O7 3_645 . . 150.37(9) ?
C1 K3 O9 3_645 . 3_645 71.84(10) ?
C1 K3 C3 3_645 . . 87.11(9) ?
C1 K3 C3 3_645 . 4_456 82.98(9) ?
C1 K3 C4 3_645 . 1_455 146.87(12) ?
C1 K3 C4 3_645 . 3_645 56.32(11) ?
C1 K3 O11 3_645 . 1_455 132.27(9) ?
C1 K3 O12 3_645 . 3_645 21.21(9) ?
O5 K3 O6 4_456 . . 96.13(9) ?
O5 K3 O7 4_456 . . 78.18(9) ?
O5 K3 O9 4_456 . 3_645 92.72(10) ?
O5 K3 C3 4_456 . . 86.87(9) ?
O5 K3 C3 4_456 . 4_456 19.53(8) ?
O5 K3 C4 4_456 . 1_455 78.42(10) ?
O5 K3 C4 4_456 . 3_645 81.39(10) ?
O5 K3 O11 4_456 . 1_455 98.08(9) ?
O5 K3 O12 4_456 . 3_645 74.53(9) ?
O6 K3 O7 . . . 82.46(9) ?
O6 K3 O9 . . 3_645 141.59(10) ?
O6 K3 C3 . . . 18.75(8) ?
O6 K3 C3 . . 4_456 76.90(8) ?
O6 K3 C4 . . 1_455 141.63(10) ?
O6 K3 C4 . . 3_645 126.45(10) ?
O6 K3 O11 . . 1_455 152.18(9) ?
O6 K3 O12 . . 3_645 62.61(9) ?
O7 K3 O9 . . 3_645 135.94(10) ?
O7 K3 C3 . . . 64.54(8) ?
O7 K3 C3 . . 4_456 79.22(8) ?
O7 K3 C4 . . 1_455 59.19(9) ?
O7 K3 C4 . . 3_645 146.29(10) ?
O7 K3 O11 . . 1_455 77.23(8) ?
O7 K3 O12 . . 3_645 132.16(8) ?
O9 K3 C3 3_645 . . 158.92(9) ?
O9 K3 C3 3_645 . 4_456 105.68(10) ?
O9 K3 C4 3_645 . 1_455 76.77(11) ?
O9 K3 C4 3_645 . 3_645 20.02(10) ?
O9 K3 O11 3_645 . 1_455 61.32(9) ?
O9 K3 O12 3_645 . 3_645 84.21(9) ?
C3 K3 C3 . . 4_456 69.49(8) ?
C3 K3 C4 . . 1_455 123.57(9) ?
C3 K3 C4 . . 3_645 140.66(9) ?
C3 K3 O11 . . 1_455 139.60(8) ?
C3 K3 O12 . . 3_645 75.36(8) ?
C3 K3 C4 4_456 . 1_455 95.68(9) ?
C3 K3 C4 4_456 . 3_645 90.19(9) ?
C3 K3 O11 4_456 . 1_455 116.99(8) ?
C3 K3 O12 4_456 . 3_645 62.50(8) ?
C4 K3 C4 1_455 . 3_645 90.65(11) ?
C4 K3 O11 1_455 . 1_455 24.38(9) ?
C4 K3 O12 1_455 . 3_645 145.95(11) ?
C4 K3 O11 3_645 . 1_455 79.45(9) ?
C4 K3 O12 3_645 . 3_645 65.33(9) ?
O11 K3 O12 1_455 . 3_645 144.65(9) ?
Ca1 Ca3 Ca1 . . 3_645 104.60(3) ?
Ca1 Ca3 K1 . . . 0 ?
Ca1 Ca3 K1 . . 3_645 104.60(3) ?
Ca1 Ca3 Ca2 . . 1_455 87.08(3) ?
Ca1 Ca3 Ca2 . . 4_456 98.15(3) ?
Ca1 Ca3 K2 . . 1_455 87.08(3) ?
Ca1 Ca3 K2 . . 4_456 98.15(3) ?
Ca1 Ca3 K3 . . . 0 ?
Ca1 Ca3 K4 . . 1_455 143.80(4) ?
Ca1 Ca3 K4 . . . 68.34(3) ?
Ca1 Ca3 K4 . . 3_655 62.38(2) ?
Ca1 Ca3 Ca4 . . 1_455 143.80(4) ?
Ca1 Ca3 Ca4 . . . 68.34(3) ?
Ca1 Ca3 Ca4 . . 3_655 62.38(2) ?
Ca1 Ca3 K5 . . 1_445 150.56(3) ?
Ca1 Ca3 K5 . . 3_645 115.63(3) ?
Ca1 Ca3 Ca5 . . 1_445 150.56(3) ?
Ca1 Ca3 Ca5 . . 3_645 115.63(3) ?
Ca1 Ca3 C4 . . 1_455 88.78(9) ?
Ca1 Ca3 K1 3_645 . . 104.60(3) ?
Ca1 Ca3 K1 3_645 . 3_645 0 ?
Ca1 Ca3 Ca2 3_645 . 1_455 162.39(4) ?
Ca1 Ca3 Ca2 3_645 . 4_456 105.09(3) ?
Ca1 Ca3 K2 3_645 . 1_455 162.39(4) ?
Ca1 Ca3 K2 3_645 . 4_456 105.09(3) ?
Ca1 Ca3 K3 3_645 . . 0 ?
Ca1 Ca3 K4 3_645 . 1_455 102.69(3) ?
Ca1 Ca3 K4 3_645 . . 66.46(3) ?
Ca1 Ca3 K4 3_645 . 3_655 76.85(3) ?
Ca1 Ca3 Ca4 3_645 . 1_455 102.69(3) ?
Ca1 Ca3 Ca4 3_645 . . 66.46(3) ?
Ca1 Ca3 Ca4 3_645 . 3_655 76.85(3) ?
Ca1 Ca3 K5 3_645 . 1_445 85.13(3) ?
Ca1 Ca3 K5 3_645 . 3_645 61.54(2) ?
Ca1 Ca3 Ca5 3_645 . 1_445 85.13(3) ?
Ca1 Ca3 Ca5 3_645 . 3_645 61.54(2) ?
Ca1 Ca3 C4 3_645 . 1_455 108.86(8) ?
K1 Ca3 K1 . . 3_645 104.60(3) ?
K1 Ca3 Ca2 . . 1_455 87.08(3) ?
K1 Ca3 Ca2 . . 4_456 98.15(3) ?
K1 Ca3 K2 . . 1_455 87.08(3) ?
K1 Ca3 K2 . . 4_456 98.15(3) ?
K1 Ca3 K3 . . . 0 ?
K1 Ca3 K4 . . 1_455 143.80(4) ?
K1 Ca3 K4 . . . 68.34(3) ?
K1 Ca3 K4 . . 3_655 62.38(2) ?
K1 Ca3 Ca4 . . 1_455 143.80(4) ?
K1 Ca3 Ca4 . . . 68.34(3) ?
K1 Ca3 Ca4 . . 3_655 62.38(2) ?
K1 Ca3 K5 . . 1_445 150.56(3) ?
K1 Ca3 K5 . . 3_645 115.63(3) ?
K1 Ca3 Ca5 . . 1_445 150.56(3) ?
K1 Ca3 Ca5 . . 3_645 115.63(3) ?
K1 Ca3 C4 . . 1_455 88.78(9) ?
K1 Ca3 Ca2 3_645 . 1_455 162.39(4) ?
K1 Ca3 Ca2 3_645 . 4_456 105.09(3) ?
K1 Ca3 K2 3_645 . 1_455 162.39(4) ?
K1 Ca3 K2 3_645 . 4_456 105.09(3) ?
K1 Ca3 K3 3_645 . . 0 ?
K1 Ca3 K4 3_645 . 1_455 102.69(3) ?
K1 Ca3 K4 3_645 . . 66.46(3) ?
K1 Ca3 K4 3_645 . 3_655 76.85(3) ?
K1 Ca3 Ca4 3_645 . 1_455 102.69(3) ?
K1 Ca3 Ca4 3_645 . . 66.46(3) ?
K1 Ca3 Ca4 3_645 . 3_655 76.85(3) ?
K1 Ca3 K5 3_645 . 1_445 85.13(3) ?
K1 Ca3 K5 3_645 . 3_645 61.54(2) ?
K1 Ca3 Ca5 3_645 . 1_445 85.13(3) ?
K1 Ca3 Ca5 3_645 . 3_645 61.54(2) ?
K1 Ca3 C4 3_645 . 1_455 108.86(8) ?
Ca2 Ca3 Ca2 1_455 . 4_456 85.81(2) ?
Ca2 Ca3 K2 1_455 . 1_455 0 ?
Ca2 Ca3 K2 1_455 . 4_456 85.81(2) ?
Ca2 Ca3 K3 1_455 . . 0 ?
Ca2 Ca3 K4 1_455 . 1_455 61.61(2) ?
Ca2 Ca3 K4 1_455 . . 130.93(3) ?
Ca2 Ca3 K4 1_455 . 3_655 97.76(3) ?
Ca2 Ca3 Ca4 1_455 . 1_455 61.61(2) ?
Ca2 Ca3 Ca4 1_455 . . 130.93(3) ?
Ca2 Ca3 Ca4 1_455 . 3_655 97.76(3) ?
Ca2 Ca3 K5 1_455 . 1_445 91.02(3) ?
Ca2 Ca3 K5 1_455 . 3_645 101.68(3) ?
Ca2 Ca3 Ca5 1_455 . 1_445 91.02(3) ?
Ca2 Ca3 Ca5 1_455 . 3_645 101.68(3) ?
Ca2 Ca3 C4 1_455 . 1_455 57.45(7) ?
Ca2 Ca3 K2 4_456 . 1_455 85.81(2) ?
Ca2 Ca3 K2 4_456 . 4_456 0 ?
Ca2 Ca3 K3 4_456 . . 0 ?
Ca2 Ca3 K4 4_456 . 1_455 97.21(3) ?
Ca2 Ca3 K4 4_456 . . 58.40(2) ?
Ca2 Ca3 K4 4_456 . 3_655 159.81(3) ?
Ca2 Ca3 Ca4 4_456 . 1_455 97.21(3) ?
Ca2 Ca3 Ca4 4_456 . . 58.40(2) ?
Ca2 Ca3 Ca4 4_456 . 3_655 159.81(3) ?
Ca2 Ca3 K5 4_456 . 1_445 52.419(19) ?
Ca2 Ca3 K5 4_456 . 3_645 145.56(3) ?
Ca2 Ca3 Ca5 4_456 . 1_445 52.419(19) ?
Ca2 Ca3 Ca5 4_456 . 3_645 145.56(3) ?
Ca2 Ca3 C4 4_456 . 1_455 142.32(8) ?
K2 Ca3 K2 1_455 . 4_456 85.81(2) ?
K2 Ca3 K3 1_455 . . 0 ?
K2 Ca3 K4 1_455 . 1_455 61.61(2) ?
K2 Ca3 K4 1_455 . . 130.93(3) ?
K2 Ca3 K4 1_455 . 3_655 97.76(3) ?
K2 Ca3 Ca4 1_455 . 1_455 61.61(2) ?
K2 Ca3 Ca4 1_455 . . 130.93(3) ?
K2 Ca3 Ca4 1_455 . 3_655 97.76(3) ?
K2 Ca3 K5 1_455 . 1_445 91.02(3) ?
K2 Ca3 K5 1_455 . 3_645 101.68(3) ?
K2 Ca3 Ca5 1_455 . 1_445 91.02(3) ?
K2 Ca3 Ca5 1_455 . 3_645 101.68(3) ?
K2 Ca3 C4 1_455 . 1_455 57.45(7) ?
K2 Ca3 K3 4_456 . . 0 ?
K2 Ca3 K4 4_456 . 1_455 97.21(3) ?
K2 Ca3 K4 4_456 . . 58.40(2) ?
K2 Ca3 K4 4_456 . 3_655 159.81(3) ?
K2 Ca3 Ca4 4_456 . 1_455 97.21(3) ?
K2 Ca3 Ca4 4_456 . . 58.40(2) ?
K2 Ca3 Ca4 4_456 . 3_655 159.81(3) ?
K2 Ca3 K5 4_456 . 1_445 52.419(19) ?
K2 Ca3 K5 4_456 . 3_645 145.56(3) ?
K2 Ca3 Ca5 4_456 . 1_445 52.419(19) ?
K2 Ca3 Ca5 4_456 . 3_645 145.56(3) ?
K2 Ca3 C4 4_456 . 1_455 142.32(8) ?
K3 Ca3 K4 . . 1_455 0 ?
K3 Ca3 K4 . . . 0 ?
K3 Ca3 K4 . . 3_655 0 ?
K3 Ca3 Ca4 . . 1_455 0 ?
K3 Ca3 Ca4 . . . 0 ?
K3 Ca3 Ca4 . . 3_655 0 ?
K3 Ca3 K5 . . 1_445 0 ?
K3 Ca3 K5 . . 3_645 0 ?
K3 Ca3 Ca5 . . 1_445 0 ?
K3 Ca3 Ca5 . . 3_645 0 ?
K3 Ca3 C4 . . 1_455 0 ?
K4 Ca3 K4 1_455 . . 146.01(4) ?
K4 Ca3 K4 1_455 . 3_655 101.97(3) ?
K4 Ca3 Ca4 1_455 . 1_455 0 ?
K4 Ca3 Ca4 1_455 . . 146.01(4) ?
K4 Ca3 Ca4 1_455 . 3_655 101.97(3) ?
K4 Ca3 K5 1_455 . 1_445 54.80(2) ?
K4 Ca3 K5 1_455 . 3_645 59.50(2) ?
K4 Ca3 Ca5 1_455 . 1_445 54.80(2) ?
K4 Ca3 Ca5 1_455 . 3_645 59.50(2) ?
K4 Ca3 C4 1_455 . 1_455 59.91(9) ?
K4 Ca3 K4 . . 3_655 106.20(3) ?
K4 Ca3 Ca4 . . 1_455 146.01(4) ?
K4 Ca3 Ca4 . . . 0 ?
K4 Ca3 Ca4 . . 3_655 106.20(3) ?
K4 Ca3 K5 . . 1_445 91.47(3) ?
K4 Ca3 K5 . . 3_645 127.03(3) ?
K4 Ca3 Ca5 . . 1_445 91.47(3) ?
K4 Ca3 Ca5 . . 3_645 127.03(3) ?
K4 Ca3 C4 . . 1_455 153.33(9) ?
K4 Ca3 Ca4 3_655 . 1_455 101.97(3) ?
K4 Ca3 Ca4 3_655 . . 106.20(3) ?
K4 Ca3 Ca4 3_655 . 3_655 0 ?
K4 Ca3 K5 3_655 . 1_445 146.70(3) ?
K4 Ca3 K5 3_655 . 3_645 53.26(2) ?
K4 Ca3 Ca5 3_655 . 1_445 146.70(3) ?
K4 Ca3 Ca5 3_655 . 3_645 53.26(2) ?
K4 Ca3 C4 3_655 . 1_455 48.75(8) ?
Ca4 Ca3 Ca4 1_455 . . 146.01(4) ?
Ca4 Ca3 Ca4 1_455 . 3_655 101.97(3) ?
Ca4 Ca3 K5 1_455 . 1_445 54.80(2) ?
Ca4 Ca3 K5 1_455 . 3_645 59.50(2) ?
Ca4 Ca3 Ca5 1_455 . 1_445 54.80(2) ?
Ca4 Ca3 Ca5 1_455 . 3_645 59.50(2) ?
Ca4 Ca3 C4 1_455 . 1_455 59.91(9) ?
Ca4 Ca3 Ca4 . . 3_655 106.20(3) ?
Ca4 Ca3 K5 . . 1_445 91.47(3) ?
Ca4 Ca3 K5 . . 3_645 127.03(3) ?
Ca4 Ca3 Ca5 . . 1_445 91.47(3) ?
Ca4 Ca3 Ca5 . . 3_645 127.03(3) ?
Ca4 Ca3 C4 . . 1_455 153.33(9) ?
Ca4 Ca3 K5 3_655 . 1_445 146.70(3) ?
Ca4 Ca3 K5 3_655 . 3_645 53.26(2) ?
Ca4 Ca3 Ca5 3_655 . 1_445 146.70(3) ?
Ca4 Ca3 Ca5 3_655 . 3_645 53.26(2) ?
Ca4 Ca3 C4 3_655 . 1_455 48.75(8) ?
K5 Ca3 K5 1_445 . 3_645 93.54(3) ?
K5 Ca3 Ca5 1_445 . 1_445 0 ?
K5 Ca3 Ca5 1_445 . 3_645 93.54(3) ?
K5 Ca3 C4 1_445 . 1_455 114.71(9) ?
K5 Ca3 Ca5 3_645 . 1_445 93.54(3) ?
K5 Ca3 Ca5 3_645 . 3_645 0 ?
K5 Ca3 C4 3_645 . 1_455 50.34(7) ?
Ca5 Ca3 Ca5 1_445 . 3_645 93.54(3) ?
Ca5 Ca3 C4 1_445 . 1_455 114.71(9) ?
Ca5 Ca3 C4 3_645 . 1_455 50.34(7) ?
Ca1 K4 Ca1 . . 3_645 89.26(3) ?
Ca1 K4 K1 . . 1_545 142.39(3) ?
Ca1 K4 K1 . . . 0 ?
Ca1 K4 K1 . . 3_645 89.26(3) ?
Ca1 K4 Ca2 . . . 53.93(2) ?
Ca1 K4 Ca2 . . 4_456 93.44(2) ?
Ca1 K4 K2 . . . 53.93(2) ?
Ca1 K4 K2 . . 4_456 93.44(2) ?
Ca1 K4 K3 . . . 55.11(3) ?
Ca1 K4 K3 . . 1_655 91.84(3) ?
Ca1 K4 K3 . . 3_645 142.99(3) ?
Ca1 K4 Ca3 . . . 55.11(3) ?
Ca1 K4 Ca3 . . 1_655 91.84(3) ?
Ca1 K4 Ca3 . . 3_645 142.99(3) ?
Ca1 K4 Ca4 . . . 0 ?
Ca1 K4 K5 . . 1_545 152.65(3) ?
Ca1 K4 K5 . . 3_745 82.12(2) ?
Ca1 K4 Ca5 . . 1_545 152.65(3) ?
Ca1 K4 Ca5 . . 3_745 82.12(2) ?
Ca1 K4 O2 . . 1_545 130.28(7) ?
Ca1 K4 O3 . . 3_645 115.59(8) ?
Ca1 K4 O4 . . . 42.36(7) ?
Ca1 K4 C1 . . . 49.01(7) ?
Ca1 K4 C1 . . 3_645 111.55(9) ?
Ca1 K4 O5 . . 4_556 90.36(8) ?
Ca1 K4 O6 . . . 54.29(8) ?
Ca1 K4 C3 . . . 50.76(6) ?
Ca1 K4 C3 . . 4_556 98.99(6) ?
Ca1 K4 O10 . . . 59.89(8) ?
Ca1 K4 C4 . . . 46.09(8) ?
Ca1 K4 C4 . . 3_745 131.14(8) ?
Ca1 K4 O11 . . 3_745 151.14(8) ?
Ca1 K4 K1 3_645 . 1_545 81.27(2) ?
Ca1 K4 K1 3_645 . . 89.26(3) ?
Ca1 K4 K1 3_645 . 3_645 0 ?
Ca1 K4 Ca2 3_645 . . 142.83(3) ?
Ca1 K4 Ca2 3_645 . 4_456 100.94(3) ?
Ca1 K4 K2 3_645 . . 142.83(3) ?
Ca1 K4 K2 3_645 . 4_456 100.94(3) ?
Ca1 K4 K3 3_645 . . 55.00(2) ?
Ca1 K4 K3 3_645 . 1_655 125.11(3) ?
Ca1 K4 K3 3_645 . 3_645 54.15(2) ?
Ca1 K4 Ca3 3_645 . . 55.00(2) ?
Ca1 K4 Ca3 3_645 . 1_655 125.11(3) ?
Ca1 K4 Ca3 3_645 . 3_645 54.15(2) ?
Ca1 K4 Ca4 3_645 . . 0 ?
Ca1 K4 K5 3_645 . 1_545 117.75(3) ?
Ca1 K4 K5 3_645 . 3_745 60.45(2) ?
Ca1 K4 Ca5 3_645 . 1_545 117.75(3) ?
Ca1 K4 Ca5 3_645 . 3_745 60.45(2) ?
Ca1 K4 O2 3_645 . 1_545 112.44(7) ?
Ca1 K4 O3 3_645 . 3_645 38.09(8) ?
Ca1 K4 O4 3_645 . . 111.19(7) ?
Ca1 K4 C1 3_645 . . 46.06(8) ?
Ca1 K4 C1 3_645 . 3_645 51.20(7) ?
Ca1 K4 O5 3_645 . 4_556 173.37(8) ?
Ca1 K4 O6 3_645 . . 99.56(8) ?
Ca1 K4 C3 3_645 . . 112.65(6) ?
Ca1 K4 C3 3_645 . 4_556 171.38(6) ?
Ca1 K4 O10 3_645 . . 37.63(8) ?
Ca1 K4 C4 3_645 . . 98.22(7) ?
Ca1 K4 C4 3_645 . 3_745 81.84(8) ?
Ca1 K4 O11 3_645 . 3_745 90.14(7) ?
K1 K4 K1 1_545 . . 142.39(3) ?
K1 K4 K1 1_545 . 3_645 81.27(2) ?
K1 K4 Ca2 1_545 . . 129.99(2) ?
K1 K4 Ca2 1_545 . 4_456 53.589(18) ?
K1 K4 K2 1_545 . . 129.99(2) ?
K1 K4 K2 1_545 . 4_456 53.589(18) ?
K1 K4 K3 1_545 . . 90.69(3) ?
K1 K4 K3 1_545 . 1_655 123.29(3) ?
K1 K4 K3 1_545 . 3_645 47.174(19) ?
K1 K4 Ca3 1_545 . . 90.69(3) ?
K1 K4 Ca3 1_545 . 1_655 123.29(3) ?
K1 K4 Ca3 1_545 . 3_645 47.174(19) ?
K1 K4 Ca4 1_545 . . 0 ?
K1 K4 K5 1_545 . 1_545 53.92(2) ?
K1 K4 K5 1_545 . 3_745 122.34(2) ?
K1 K4 Ca5 1_545 . 1_545 53.92(2) ?
K1 K4 Ca5 1_545 . 3_745 122.34(2) ?
K1 K4 O2 1_545 . 1_545 32.53(6) ?
K1 K4 O3 1_545 . 3_645 43.64(8) ?
K1 K4 O4 1_545 . . 167.53(7) ?
K1 K4 C1 1_545 . . 126.48(8) ?
K1 K4 C1 1_545 . 3_645 37.33(8) ?
K1 K4 O5 1_545 . 4_556 102.93(8) ?
K1 K4 O6 1_545 . . 91.37(8) ?
K1 K4 C3 1_545 . . 99.92(6) ?
K1 K4 C3 1_545 . 4_556 90.61(5) ?
K1 K4 O10 1_545 . . 118.90(9) ?
K1 K4 C4 1_545 . . 171.25(8) ?
K1 K4 C4 1_545 . 3_745 83.60(8) ?
K1 K4 O11 1_545 . 3_745 65.72(7) ?
K1 K4 K1 . . 3_645 89.26(3) ?
K1 K4 Ca2 . . . 53.93(2) ?
K1 K4 Ca2 . . 4_456 93.44(2) ?
K1 K4 K2 . . . 53.93(2) ?
K1 K4 K2 . . 4_456 93.44(2) ?
K1 K4 K3 . . . 55.11(3) ?
K1 K4 K3 . . 1_655 91.84(3) ?
K1 K4 K3 . . 3_645 142.99(3) ?
K1 K4 Ca3 . . . 55.11(3) ?
K1 K4 Ca3 . . 1_655 91.84(3) ?
K1 K4 Ca3 . . 3_645 142.99(3) ?
K1 K4 Ca4 . . . 0 ?
K1 K4 K5 . . 1_545 152.65(3) ?
K1 K4 K5 . . 3_745 82.12(2) ?
K1 K4 Ca5 . . 1_545 152.65(3) ?
K1 K4 Ca5 . . 3_745 82.12(2) ?
K1 K4 O2 . . 1_545 130.28(7) ?
K1 K4 O3 . . 3_645 115.59(8) ?
K1 K4 O4 . . . 42.36(7) ?
K1 K4 C1 . . . 49.01(7) ?
K1 K4 C1 . . 3_645 111.55(9) ?
K1 K4 O5 . . 4_556 90.36(8) ?
K1 K4 O6 . . . 54.29(8) ?
K1 K4 C3 . . . 50.76(6) ?
K1 K4 C3 . . 4_556 98.99(6) ?
K1 K4 O10 . . . 59.89(8) ?
K1 K4 C4 . . . 46.09(8) ?
K1 K4 C4 . . 3_745 131.14(8) ?
K1 K4 O11 . . 3_745 151.14(8) ?
K1 K4 Ca2 3_645 . . 142.83(3) ?
K1 K4 Ca2 3_645 . 4_456 100.94(3) ?
K1 K4 K2 3_645 . . 142.83(3) ?
K1 K4 K2 3_645 . 4_456 100.94(3) ?
K1 K4 K3 3_645 . . 55.00(2) ?
K1 K4 K3 3_645 . 1_655 125.11(3) ?
K1 K4 K3 3_645 . 3_645 54.15(2) ?
K1 K4 Ca3 3_645 . . 55.00(2) ?
K1 K4 Ca3 3_645 . 1_655 125.11(3) ?
K1 K4 Ca3 3_645 . 3_645 54.15(2) ?
K1 K4 Ca4 3_645 . . 0 ?
K1 K4 K5 3_645 . 1_545 117.75(3) ?
K1 K4 K5 3_645 . 3_745 60.45(2) ?
K1 K4 Ca5 3_645 . 1_545 117.75(3) ?
K1 K4 Ca5 3_645 . 3_745 60.45(2) ?
K1 K4 O2 3_645 . 1_545 112.44(7) ?
K1 K4 O3 3_645 . 3_645 38.09(8) ?
K1 K4 O4 3_645 . . 111.19(7) ?
K1 K4 C1 3_645 . . 46.06(8) ?
K1 K4 C1 3_645 . 3_645 51.20(7) ?
K1 K4 O5 3_645 . 4_556 173.37(8) ?
K1 K4 O6 3_645 . . 99.56(8) ?
K1 K4 C3 3_645 . . 112.65(6) ?
K1 K4 C3 3_645 . 4_556 171.38(6) ?
K1 K4 O10 3_645 . . 37.63(8) ?
K1 K4 C4 3_645 . . 98.22(7) ?
K1 K4 C4 3_645 . 3_745 81.84(8) ?
K1 K4 O11 3_645 . 3_745 90.14(7) ?
Ca2 K4 Ca2 . . 4_456 87.69(2) ?
Ca2 K4 K2 . . . 0 ?
Ca2 K4 K2 . . 4_456 87.69(2) ?
Ca2 K4 K3 . . . 99.50(3) ?
Ca2 K4 K3 . . 1_655 59.51(2) ?
Ca2 K4 K3 . . 3_645 160.59(3) ?
Ca2 K4 Ca3 . . . 99.50(3) ?
Ca2 K4 Ca3 . . 1_655 59.51(2) ?
Ca2 K4 Ca3 . . 3_645 160.59(3) ?
Ca2 K4 Ca4 . . . 0 ?
Ca2 K4 K5 . . 1_545 98.75(3) ?
Ca2 K4 K5 . . 3_745 104.33(3) ?
Ca2 K4 Ca5 . . 1_545 98.75(3) ?
Ca2 K4 Ca5 . . 3_745 104.33(3) ?
Ca2 K4 O2 . . 1_545 97.60(6) ?
Ca2 K4 O3 . . 3_645 157.77(8) ?
Ca2 K4 O4 . . . 38.97(6) ?
Ca2 K4 C1 . . . 98.08(8) ?
Ca2 K4 C1 . . 3_645 141.04(8) ?
Ca2 K4 O5 . . 4_556 36.44(8) ?
Ca2 K4 O6 . . . 65.07(8) ?
Ca2 K4 C3 . . . 50.45(5) ?
Ca2 K4 C3 . . 4_556 45.69(5) ?
Ca2 K4 O10 . . . 107.96(9) ?
Ca2 K4 C4 . . . 54.16(6) ?
Ca2 K4 C4 . . 3_745 116.80(8) ?
Ca2 K4 O11 . . 3_745 119.02(8) ?
Ca2 K4 K2 4_456 . . 87.69(2) ?
Ca2 K4 K2 4_456 . 4_456 0 ?
Ca2 K4 K3 4_456 . . 63.87(2) ?
Ca2 K4 K3 4_456 . 1_655 133.70(3) ?
Ca2 K4 K3 4_456 . 3_645 98.46(3) ?
Ca2 K4 Ca3 4_456 . . 63.87(2) ?
Ca2 K4 Ca3 4_456 . 1_655 133.70(3) ?
Ca2 K4 Ca3 4_456 . 3_645 98.46(3) ?
Ca2 K4 Ca4 4_456 . . 0 ?
Ca2 K4 K5 4_456 . 1_545 85.96(2) ?
Ca2 K4 K5 4_456 . 3_745 160.75(3) ?
Ca2 K4 Ca5 4_456 . 1_545 85.96(2) ?
Ca2 K4 Ca5 4_456 . 3_745 160.75(3) ?
Ca2 K4 O2 4_456 . 1_545 40.41(7) ?
Ca2 K4 O3 4_456 . 3_645 72.69(7) ?
Ca2 K4 O4 4_456 . . 121.70(7) ?
Ca2 K4 C1 4_456 . . 118.60(8) ?
Ca2 K4 C1 4_456 . 3_645 55.11(7) ?
Ca2 K4 O5 4_456 . 4_556 85.69(8) ?
Ca2 K4 O6 4_456 . . 39.17(7) ?
Ca2 K4 C3 4_456 . . 46.34(6) ?
Ca2 K4 C3 4_456 . 4_556 76.20(6) ?
Ca2 K4 O10 4_456 . . 122.26(9) ?
Ca2 K4 C4 4_456 . . 134.68(7) ?
Ca2 K4 C4 4_456 . 3_745 135.42(8) ?
Ca2 K4 O11 4_456 . 3_745 114.98(8) ?
K2 K4 K2 . . 4_456 87.69(2) ?
K2 K4 K3 . . . 99.50(3) ?
K2 K4 K3 . . 1_655 59.51(2) ?
K2 K4 K3 . . 3_645 160.59(3) ?
K2 K4 Ca3 . . . 99.50(3) ?
K2 K4 Ca3 . . 1_655 59.51(2) ?
K2 K4 Ca3 . . 3_645 160.59(3) ?
K2 K4 Ca4 . . . 0 ?
K2 K4 K5 . . 1_545 98.75(3) ?
K2 K4 K5 . . 3_745 104.33(3) ?
K2 K4 Ca5 . . 1_545 98.75(3) ?
K2 K4 Ca5 . . 3_745 104.33(3) ?
K2 K4 O2 . . 1_545 97.60(6) ?
K2 K4 O3 . . 3_645 157.77(8) ?
K2 K4 O4 . . . 38.97(6) ?
K2 K4 C1 . . . 98.08(8) ?
K2 K4 C1 . . 3_645 141.04(8) ?
K2 K4 O5 . . 4_556 36.44(8) ?
K2 K4 O6 . . . 65.07(8) ?
K2 K4 C3 . . . 50.45(5) ?
K2 K4 C3 . . 4_556 45.69(5) ?
K2 K4 O10 . . . 107.96(9) ?
K2 K4 C4 . . . 54.16(6) ?
K2 K4 C4 . . 3_745 116.80(8) ?
K2 K4 O11 . . 3_745 119.02(8) ?
K2 K4 K3 4_456 . . 63.87(2) ?
K2 K4 K3 4_456 . 1_655 133.70(3) ?
K2 K4 K3 4_456 . 3_645 98.46(3) ?
K2 K4 Ca3 4_456 . . 63.87(2) ?
K2 K4 Ca3 4_456 . 1_655 133.70(3) ?
K2 K4 Ca3 4_456 . 3_645 98.46(3) ?
K2 K4 Ca4 4_456 . . 0 ?
K2 K4 K5 4_456 . 1_545 85.96(2) ?
K2 K4 K5 4_456 . 3_745 160.75(3) ?
K2 K4 Ca5 4_456 . 1_545 85.96(2) ?
K2 K4 Ca5 4_456 . 3_745 160.75(3) ?
K2 K4 O2 4_456 . 1_545 40.41(7) ?
K2 K4 O3 4_456 . 3_645 72.69(7) ?
K2 K4 O4 4_456 . . 121.70(7) ?
K2 K4 C1 4_456 . . 118.60(8) ?
K2 K4 C1 4_456 . 3_645 55.11(7) ?
K2 K4 O5 4_456 . 4_556 85.69(8) ?
K2 K4 O6 4_456 . . 39.17(7) ?
K2 K4 C3 4_456 . . 46.34(6) ?
K2 K4 C3 4_456 . 4_556 76.20(6) ?
K2 K4 O10 4_456 . . 122.26(9) ?
K2 K4 C4 4_456 . . 134.68(7) ?
K2 K4 C4 4_456 . 3_745 135.42(8) ?
K2 K4 O11 4_456 . 3_745 114.98(8) ?
K3 K4 K3 . . 1_655 146.01(4) ?
K3 K4 K3 . . 3_645 99.73(3) ?
K3 K4 Ca3 . . . 0 ?
K3 K4 Ca3 . . 1_655 146.01(4) ?
K3 K4 Ca3 . . 3_645 99.73(3) ?
K3 K4 Ca4 . . . 0 ?
K3 K4 K5 . . 1_545 143.77(3) ?
K3 K4 K5 . . 3_745 98.84(3) ?
K3 K4 Ca5 . . 1_545 143.77(3) ?
K3 K4 Ca5 . . 3_745 98.84(3) ?
K3 K4 O2 . . 1_545 100.74(8) ?
K3 K4 O3 . . 3_645 62.80(8) ?
K3 K4 O4 . . . 96.96(8) ?
K3 K4 C1 . . . 54.86(8) ?
K3 K4 C1 . . 3_645 56.44(8) ?
K3 K4 O5 . . 4_556 129.38(8) ?
K3 K4 O6 . . . 45.07(8) ?
K3 K4 C3 . . . 57.65(6) ?
K3 K4 C3 . . 4_556 128.48(6) ?
K3 K4 O10 . . . 58.89(9) ?
K3 K4 C4 . . . 96.16(8) ?
K3 K4 C4 . . 3_745 136.81(8) ?
K3 K4 O11 . . 3_745 141.47(8) ?
K3 K4 K3 1_655 . 3_645 104.38(3) ?
K3 K4 Ca3 1_655 . . 146.01(4) ?
K3 K4 Ca3 1_655 . 1_655 0 ?
K3 K4 Ca3 1_655 . 3_645 104.38(3) ?
K3 K4 Ca4 1_655 . . 0 ?
K3 K4 K5 1_655 . 1_545 69.71(3) ?
K3 K4 K5 1_655 . 3_745 65.40(2) ?
K3 K4 Ca5 1_655 . 1_545 69.71(3) ?
K3 K4 Ca5 1_655 . 3_745 65.40(2) ?
K3 K4 O2 1_655 . 1_545 107.98(8) ?
K3 K4 O3 1_655 . 3_645 142.51(8) ?
K3 K4 O4 1_655 . . 49.51(7) ?
K3 K4 C1 1_655 . . 99.01(8) ?
K3 K4 C1 1_655 . 3_645 155.44(9) ?
K3 K4 O5 1_655 . 4_556 48.29(8) ?
K3 K4 O6 1_655 . . 124.57(8) ?
K3 K4 C3 1_655 . . 109.86(6) ?
K3 K4 C3 1_655 . 4_556 57.54(6) ?
K3 K4 O10 1_655 . . 99.87(9) ?
K3 K4 C4 1_655 . . 50.14(8) ?
K3 K4 C4 1_655 . 3_745 57.45(8) ?
K3 K4 O11 1_655 . 3_745 65.31(8) ?
K3 K4 Ca3 3_645 . . 99.73(3) ?
K3 K4 Ca3 3_645 . 1_655 104.38(3) ?
K3 K4 Ca3 3_645 . 3_645 0 ?
K3 K4 Ca4 3_645 . . 0 ?
K3 K4 K5 3_645 . 1_545 63.61(2) ?
K3 K4 K5 3_645 . 3_745 75.19(2) ?
K3 K4 Ca5 3_645 . 1_545 63.61(2) ?
K3 K4 Ca5 3_645 . 3_745 75.19(2) ?
K3 K4 O2 3_645 . 1_545 76.24(6) ?
K3 K4 O3 3_645 . 3_645 38.62(8) ?
K3 K4 O4 3_645 . . 139.82(7) ?
K3 K4 C1 3_645 . . 95.09(7) ?
K3 K4 C1 3_645 . 3_645 52.24(8) ?
K3 K4 O5 3_645 . 4_556 125.27(8) ?
K3 K4 O6 3_645 . . 129.51(8) ?
K3 K4 C3 3_645 . . 142.71(6) ?
K3 K4 C3 3_645 . 4_556 117.84(6) ?
K3 K4 O10 3_645 . . 84.37(8) ?
K3 K4 C4 3_645 . . 125.82(7) ?
K3 K4 C4 3_645 . 3_745 47.39(8) ?
K3 K4 O11 3_645 . 3_745 41.83(7) ?
Ca3 K4 Ca3 . . 1_655 146.01(4) ?
Ca3 K4 Ca3 . . 3_645 99.73(3) ?
Ca3 K4 Ca4 . . . 0 ?
Ca3 K4 K5 . . 1_545 143.77(3) ?
Ca3 K4 K5 . . 3_745 98.84(3) ?
Ca3 K4 Ca5 . . 1_545 143.77(3) ?
Ca3 K4 Ca5 . . 3_745 98.84(3) ?
Ca3 K4 O2 . . 1_545 100.74(8) ?
Ca3 K4 O3 . . 3_645 62.80(8) ?
Ca3 K4 O4 . . . 96.96(8) ?
Ca3 K4 C1 . . . 54.86(8) ?
Ca3 K4 C1 . . 3_645 56.44(8) ?
Ca3 K4 O5 . . 4_556 129.38(8) ?
Ca3 K4 O6 . . . 45.07(8) ?
Ca3 K4 C3 . . . 57.65(6) ?
Ca3 K4 C3 . . 4_556 128.48(6) ?
Ca3 K4 O10 . . . 58.89(9) ?
Ca3 K4 C4 . . . 96.16(8) ?
Ca3 K4 C4 . . 3_745 136.81(8) ?
Ca3 K4 O11 . . 3_745 141.47(8) ?
Ca3 K4 Ca3 1_655 . 3_645 104.38(3) ?
Ca3 K4 Ca4 1_655 . . 0 ?
Ca3 K4 K5 1_655 . 1_545 69.71(3) ?
Ca3 K4 K5 1_655 . 3_745 65.40(2) ?
Ca3 K4 Ca5 1_655 . 1_545 69.71(3) ?
Ca3 K4 Ca5 1_655 . 3_745 65.40(2) ?
Ca3 K4 O2 1_655 . 1_545 107.98(8) ?
Ca3 K4 O3 1_655 . 3_645 142.51(8) ?
Ca3 K4 O4 1_655 . . 49.51(7) ?
Ca3 K4 C1 1_655 . . 99.01(8) ?
Ca3 K4 C1 1_655 . 3_645 155.44(9) ?
Ca3 K4 O5 1_655 . 4_556 48.29(8) ?
Ca3 K4 O6 1_655 . . 124.57(8) ?
Ca3 K4 C3 1_655 . . 109.86(6) ?
Ca3 K4 C3 1_655 . 4_556 57.54(6) ?
Ca3 K4 O10 1_655 . . 99.87(9) ?
Ca3 K4 C4 1_655 . . 50.14(8) ?
Ca3 K4 C4 1_655 . 3_745 57.45(8) ?
Ca3 K4 O11 1_655 . 3_745 65.31(8) ?
Ca3 K4 Ca4 3_645 . . 0 ?
Ca3 K4 K5 3_645 . 1_545 63.61(2) ?
Ca3 K4 K5 3_645 . 3_745 75.19(2) ?
Ca3 K4 Ca5 3_645 . 1_545 63.61(2) ?
Ca3 K4 Ca5 3_645 . 3_745 75.19(2) ?
Ca3 K4 O2 3_645 . 1_545 76.24(6) ?
Ca3 K4 O3 3_645 . 3_645 38.62(8) ?
Ca3 K4 O4 3_645 . . 139.82(7) ?
Ca3 K4 C1 3_645 . . 95.09(7) ?
Ca3 K4 C1 3_645 . 3_645 52.24(8) ?
Ca3 K4 O5 3_645 . 4_556 125.27(8) ?
Ca3 K4 O6 3_645 . . 129.51(8) ?
Ca3 K4 C3 3_645 . . 142.71(6) ?
Ca3 K4 C3 3_645 . 4_556 117.84(6) ?
Ca3 K4 O10 3_645 . . 84.37(8) ?
Ca3 K4 C4 3_645 . . 125.82(7) ?
Ca3 K4 C4 3_645 . 3_745 47.39(8) ?
Ca3 K4 O11 3_645 . 3_745 41.83(7) ?
Ca4 K4 K5 . . 1_545 0 ?
Ca4 K4 K5 . . 3_745 0 ?
Ca4 K4 Ca5 . . 1_545 0 ?
Ca4 K4 Ca5 . . 3_745 0 ?
Ca4 K4 O2 . . 1_545 0 ?
Ca4 K4 O3 . . 3_645 0 ?
Ca4 K4 O4 . . . 0 ?
Ca4 K4 C1 . . . 0 ?
Ca4 K4 C1 . . 3_645 0 ?
Ca4 K4 O5 . . 4_556 0 ?
Ca4 K4 O6 . . . 0 ?
Ca4 K4 C3 . . . 0 ?
Ca4 K4 C3 . . 4_556 0 ?
Ca4 K4 O10 . . . 0 ?
Ca4 K4 C4 . . . 0 ?
Ca4 K4 C4 . . 3_745 0 ?
Ca4 K4 O11 . . 3_745 0 ?
K5 K4 K5 1_545 . 3_745 106.55(3) ?
K5 K4 Ca5 1_545 . 1_545 0 ?
K5 K4 Ca5 1_545 . 3_745 106.55(3) ?
K5 K4 O2 1_545 . 1_545 45.79(7) ?
K5 K4 O3 1_545 . 3_645 90.37(8) ?
K5 K4 O4 1_545 . . 116.65(8) ?
K5 K4 C1 1_545 . . 150.66(8) ?
K5 K4 C1 1_545 . 3_645 90.47(8) ?
K5 K4 O5 1_545 . 4_556 62.31(8) ?
K5 K4 O6 1_545 . . 119.68(8) ?
K5 K4 C3 1_545 . . 115.46(6) ?
K5 K4 C3 1_545 . 4_556 54.28(6) ?
K5 K4 O10 1_545 . . 140.98(9) ?
K5 K4 C4 1_545 . . 119.85(8) ?
K5 K4 C4 1_545 . 3_745 55.41(8) ?
K5 K4 O11 1_545 . 3_745 36.14(7) ?
K5 K4 Ca5 3_745 . 1_545 106.55(3) ?
K5 K4 Ca5 3_745 . 3_745 0 ?
K5 K4 O2 3_745 . 1_545 147.60(7) ?
K5 K4 O3 3_745 . 3_645 92.26(7) ?
K5 K4 O4 3_745 . . 66.25(6) ?
K5 K4 C1 3_745 . . 45.67(8) ?
K5 K4 C1 3_745 . 3_645 109.11(7) ?
K5 K4 O5 3_745 . 4_556 112.95(8) ?
K5 K4 O6 3_745 . . 133.43(8) ?
K5 K4 C3 3_745 . . 132.87(6) ?
K5 K4 C3 3_745 . 4_556 122.94(6) ?
K5 K4 O10 3_745 . . 39.96(9) ?
K5 K4 C4 3_745 . . 51.24(6) ?
K5 K4 C4 3_745 . 3_745 51.81(8) ?
K5 K4 O11 3_745 . 3_745 72.58(7) ?
Ca5 K4 Ca5 1_545 . 3_745 106.55(3) ?
Ca5 K4 O2 1_545 . 1_545 45.79(7) ?
Ca5 K4 O3 1_545 . 3_645 90.37(8) ?
Ca5 K4 O4 1_545 . . 116.65(8) ?
Ca5 K4 C1 1_545 . . 150.66(8) ?
Ca5 K4 C1 1_545 . 3_645 90.47(8) ?
Ca5 K4 O5 1_545 . 4_556 62.31(8) ?
Ca5 K4 O6 1_545 . . 119.68(8) ?
Ca5 K4 C3 1_545 . . 115.46(6) ?
Ca5 K4 C3 1_545 . 4_556 54.28(6) ?
Ca5 K4 O10 1_545 . . 140.98(9) ?
Ca5 K4 C4 1_545 . . 119.85(8) ?
Ca5 K4 C4 1_545 . 3_745 55.41(8) ?
Ca5 K4 O11 1_545 . 3_745 36.14(7) ?
Ca5 K4 O2 3_745 . 1_545 147.60(7) ?
Ca5 K4 O3 3_745 . 3_645 92.26(7) ?
Ca5 K4 O4 3_745 . . 66.25(6) ?
Ca5 K4 C1 3_745 . . 45.67(8) ?
Ca5 K4 C1 3_745 . 3_645 109.11(7) ?
Ca5 K4 O5 3_745 . 4_556 112.95(8) ?
Ca5 K4 O6 3_745 . . 133.43(8) ?
Ca5 K4 C3 3_745 . . 132.87(6) ?
Ca5 K4 C3 3_745 . 4_556 122.94(6) ?
Ca5 K4 O10 3_745 . . 39.96(9) ?
Ca5 K4 C4 3_745 . . 51.24(6) ?
Ca5 K4 C4 3_745 . 3_745 51.81(8) ?
Ca5 K4 O11 3_745 . 3_745 72.58(7) ?
O2 K4 O3 1_545 . 3_645 74.37(10) ?
O2 K4 O4 1_545 . . 135.51(9) ?
O2 K4 C1 1_545 . . 152.91(11) ?
O2 K4 C1 1_545 . 3_645 62.87(10) ?
O2 K4 O5 1_545 . 4_556 72.65(10) ?
O2 K4 O6 1_545 . . 77.58(10) ?
O2 K4 C3 1_545 . . 79.53(9) ?
O2 K4 C3 1_545 . 4_556 60.11(8) ?
O2 K4 O10 1_545 . . 149.17(12) ?
O2 K4 C4 1_545 . . 149.34(10) ?
O2 K4 C4 1_545 . 3_745 96.99(10) ?
O2 K4 O11 1_545 . 3_745 76.01(10) ?
O3 K4 O4 3_645 . . 148.78(10) ?
O3 K4 C1 3_645 . . 82.87(11) ?
O3 K4 C1 3_645 . 3_645 17.65(10) ?
O3 K4 O5 3_645 . 4_556 146.54(11) ?
O3 K4 O6 3_645 . . 92.79(11) ?
O3 K4 C3 3_645 . . 107.34(9) ?
O3 K4 C3 3_645 . 4_556 134.11(10) ?
O3 K4 O10 3_645 . . 75.51(11) ?
O3 K4 C4 3_645 . . 136.30(10) ?
O3 K4 C4 3_645 . 3_745 85.06(11) ?
O3 K4 O11 3_645 . 3_745 79.76(11) ?
O4 K4 C1 . . . 65.91(10) ?
O4 K4 C1 . . 3_645 152.84(11) ?
O4 K4 O5 . . 4_556 64.61(10) ?
O4 K4 O6 . . . 87.15(10) ?
O4 K4 C3 . . . 76.22(8) ?
O4 K4 C3 . . 4_556 76.93(8) ?
O4 K4 O10 . . . 73.56(11) ?
O4 K4 C4 . . . 15.22(8) ?
O4 K4 C4 . . 3_745 97.30(11) ?
O4 K4 O11 . . 3_745 112.27(10) ?
C1 K4 C1 . . 3_645 91.37(11) ?
C1 K4 O5 . . 4_556 130.43(11) ?
C1 K4 O6 . . . 89.25(11) ?
C1 K4 C3 . . . 93.76(10) ?
C1 K4 C3 . . 4_556 142.43(9) ?
C1 K4 O10 . . . 10.88(11) ?
C1 K4 C4 . . . 55.02(11) ?
C1 K4 C4 . . 3_745 95.46(11) ?
C1 K4 O11 . . 3_745 114.56(10) ?
C1 K4 O5 3_645 . 4_556 134.72(11) ?
C1 K4 O6 3_645 . . 77.43(11) ?
C1 K4 C3 3_645 . . 91.44(9) ?
C1 K4 C3 3_645 . 4_556 122.41(9) ?
C1 K4 O10 3_645 . . 86.31(11) ?
C1 K4 C4 3_645 . . 146.27(11) ?
C1 K4 C4 3_645 . 3_745 99.63(11) ?
C1 K4 O11 3_645 . 3_745 90.13(11) ?
O5 K4 O6 4_556 . . 85.56(11) ?
O5 K4 C3 4_556 . . 71.95(10) ?
O5 K4 C3 4_556 . 4_556 12.54(9) ?
O5 K4 O10 4_556 . . 137.87(12) ?
O5 K4 C4 4_556 . . 76.83(11) ?
O5 K4 C4 4_556 . 3_745 93.45(11) ?
O5 K4 O11 4_556 . 3_745 87.00(11) ?
O6 K4 C3 . . . 14.81(9) ?
O6 K4 C3 . . 4_556 83.42(9) ?
O6 K4 O10 . . . 97.53(12) ?
O6 K4 C4 . . . 97.32(10) ?
O6 K4 C4 . . 3_745 174.53(11) ?
O6 K4 O11 . . 3_745 153.58(11) ?
C3 K4 C3 . . 4_556 71.44(8) ?
C3 K4 O10 . . . 103.50(11) ?
C3 K4 C4 . . . 88.36(9) ?
C3 K4 C4 . . 3_745 165.40(10) ?
C3 K4 O11 . . 3_745 151.58(10) ?
C3 K4 O10 4_556 . . 150.37(10) ?
C3 K4 C4 4_556 . . 89.37(9) ?
C3 K4 C4 4_556 . 3_745 94.46(10) ?
C3 K4 O11 4_556 . 3_745 83.86(9) ?
O10 K4 C4 . . . 61.07(11) ?
O10 K4 C4 . . 3_745 86.82(11) ?
O10 K4 O11 . . 3_745 104.92(11) ?
C4 K4 C4 . . 3_745 87.68(11) ?
C4 K4 O11 . . 3_745 105.59(11) ?
C4 K4 O11 3_745 . 3_745 20.98(10) ?
Ca1 Ca4 Ca1 . . 3_645 89.26(3) ?
Ca1 Ca4 K1 . . . 0 ?
Ca1 Ca4 K1 . . 3_645 89.26(3) ?
Ca1 Ca4 Ca2 . . . 53.93(2) ?
Ca1 Ca4 Ca2 . . 4_456 93.44(2) ?
Ca1 Ca4 K2 . . . 53.93(2) ?
Ca1 Ca4 K2 . . 4_456 93.44(2) ?
Ca1 Ca4 K3 . . . 55.11(3) ?
Ca1 Ca4 K3 . . 1_655 91.84(3) ?
Ca1 Ca4 K3 . . 3_645 142.99(3) ?
Ca1 Ca4 Ca3 . . . 55.11(3) ?
Ca1 Ca4 Ca3 . . 1_655 91.84(3) ?
Ca1 Ca4 Ca3 . . 3_645 142.99(3) ?
Ca1 Ca4 K4 . . . 0 ?
Ca1 Ca4 K5 . . 1_545 152.65(3) ?
Ca1 Ca4 K5 . . 3_745 82.12(2) ?
Ca1 Ca4 Ca5 . . 1_545 152.65(3) ?
Ca1 Ca4 Ca5 . . 3_745 82.12(2) ?
Ca1 Ca4 O3 . . 3_645 115.59(8) ?
Ca1 Ca4 O4 . . . 42.36(7) ?
Ca1 Ca4 O5 . . 4_556 90.36(8) ?
Ca1 Ca4 O6 . . . 54.29(8) ?
Ca1 Ca4 O10 . . . 59.89(8) ?
Ca1 Ca4 O11 . . 3_745 151.14(8) ?
Ca1 Ca4 K1 3_645 . . 89.26(3) ?
Ca1 Ca4 K1 3_645 . 3_645 0 ?
Ca1 Ca4 Ca2 3_645 . . 142.83(3) ?
Ca1 Ca4 Ca2 3_645 . 4_456 100.94(3) ?
Ca1 Ca4 K2 3_645 . . 142.83(3) ?
Ca1 Ca4 K2 3_645 . 4_456 100.94(3) ?
Ca1 Ca4 K3 3_645 . . 55.00(2) ?
Ca1 Ca4 K3 3_645 . 1_655 125.11(3) ?
Ca1 Ca4 K3 3_645 . 3_645 54.15(2) ?
Ca1 Ca4 Ca3 3_645 . . 55.00(2) ?
Ca1 Ca4 Ca3 3_645 . 1_655 125.11(3) ?
Ca1 Ca4 Ca3 3_645 . 3_645 54.15(2) ?
Ca1 Ca4 K4 3_645 . . 0 ?
Ca1 Ca4 K5 3_645 . 1_545 117.75(3) ?
Ca1 Ca4 K5 3_645 . 3_745 60.45(2) ?
Ca1 Ca4 Ca5 3_645 . 1_545 117.75(3) ?
Ca1 Ca4 Ca5 3_645 . 3_745 60.45(2) ?
Ca1 Ca4 O3 3_645 . 3_645 38.09(8) ?
Ca1 Ca4 O4 3_645 . . 111.19(7) ?
Ca1 Ca4 O5 3_645 . 4_556 173.37(8) ?
Ca1 Ca4 O6 3_645 . . 99.56(8) ?
Ca1 Ca4 O10 3_645 . . 37.63(8) ?
Ca1 Ca4 O11 3_645 . 3_745 90.14(7) ?
K1 Ca4 K1 . . 3_645 89.26(3) ?
K1 Ca4 Ca2 . . . 53.93(2) ?
K1 Ca4 Ca2 . . 4_456 93.44(2) ?
K1 Ca4 K2 . . . 53.93(2) ?
K1 Ca4 K2 . . 4_456 93.44(2) ?
K1 Ca4 K3 . . . 55.11(3) ?
K1 Ca4 K3 . . 1_655 91.84(3) ?
K1 Ca4 K3 . . 3_645 142.99(3) ?
K1 Ca4 Ca3 . . . 55.11(3) ?
K1 Ca4 Ca3 . . 1_655 91.84(3) ?
K1 Ca4 Ca3 . . 3_645 142.99(3) ?
K1 Ca4 K4 . . . 0 ?
K1 Ca4 K5 . . 1_545 152.65(3) ?
K1 Ca4 K5 . . 3_745 82.12(2) ?
K1 Ca4 Ca5 . . 1_545 152.65(3) ?
K1 Ca4 Ca5 . . 3_745 82.12(2) ?
K1 Ca4 O3 . . 3_645 115.59(8) ?
K1 Ca4 O4 . . . 42.36(7) ?
K1 Ca4 O5 . . 4_556 90.36(8) ?
K1 Ca4 O6 . . . 54.29(8) ?
K1 Ca4 O10 . . . 59.89(8) ?
K1 Ca4 O11 . . 3_745 151.14(8) ?
K1 Ca4 Ca2 3_645 . . 142.83(3) ?
K1 Ca4 Ca2 3_645 . 4_456 100.94(3) ?
K1 Ca4 K2 3_645 . . 142.83(3) ?
K1 Ca4 K2 3_645 . 4_456 100.94(3) ?
K1 Ca4 K3 3_645 . . 55.00(2) ?
K1 Ca4 K3 3_645 . 1_655 125.11(3) ?
K1 Ca4 K3 3_645 . 3_645 54.15(2) ?
K1 Ca4 Ca3 3_645 . . 55.00(2) ?
K1 Ca4 Ca3 3_645 . 1_655 125.11(3) ?
K1 Ca4 Ca3 3_645 . 3_645 54.15(2) ?
K1 Ca4 K4 3_645 . . 0 ?
K1 Ca4 K5 3_645 . 1_545 117.75(3) ?
K1 Ca4 K5 3_645 . 3_745 60.45(2) ?
K1 Ca4 Ca5 3_645 . 1_545 117.75(3) ?
K1 Ca4 Ca5 3_645 . 3_745 60.45(2) ?
K1 Ca4 O3 3_645 . 3_645 38.09(8) ?
K1 Ca4 O4 3_645 . . 111.19(7) ?
K1 Ca4 O5 3_645 . 4_556 173.37(8) ?
K1 Ca4 O6 3_645 . . 99.56(8) ?
K1 Ca4 O10 3_645 . . 37.63(8) ?
K1 Ca4 O11 3_645 . 3_745 90.14(7) ?
Ca2 Ca4 Ca2 . . 4_456 87.69(2) ?
Ca2 Ca4 K2 . . . 0 ?
Ca2 Ca4 K2 . . 4_456 87.69(2) ?
Ca2 Ca4 K3 . . . 99.50(3) ?
Ca2 Ca4 K3 . . 1_655 59.51(2) ?
Ca2 Ca4 K3 . . 3_645 160.59(3) ?
Ca2 Ca4 Ca3 . . . 99.50(3) ?
Ca2 Ca4 Ca3 . . 1_655 59.51(2) ?
Ca2 Ca4 Ca3 . . 3_645 160.59(3) ?
Ca2 Ca4 K4 . . . 0 ?
Ca2 Ca4 K5 . . 1_545 98.75(3) ?
Ca2 Ca4 K5 . . 3_745 104.33(3) ?
Ca2 Ca4 Ca5 . . 1_545 98.75(3) ?
Ca2 Ca4 Ca5 . . 3_745 104.33(3) ?
Ca2 Ca4 O3 . . 3_645 157.77(8) ?
Ca2 Ca4 O4 . . . 38.97(6) ?
Ca2 Ca4 O5 . . 4_556 36.44(8) ?
Ca2 Ca4 O6 . . . 65.07(8) ?
Ca2 Ca4 O10 . . . 107.96(9) ?
Ca2 Ca4 O11 . . 3_745 119.02(8) ?
Ca2 Ca4 K2 4_456 . . 87.69(2) ?
Ca2 Ca4 K2 4_456 . 4_456 0 ?
Ca2 Ca4 K3 4_456 . . 63.87(2) ?
Ca2 Ca4 K3 4_456 . 1_655 133.70(3) ?
Ca2 Ca4 K3 4_456 . 3_645 98.46(3) ?
Ca2 Ca4 Ca3 4_456 . . 63.87(2) ?
Ca2 Ca4 Ca3 4_456 . 1_655 133.70(3) ?
Ca2 Ca4 Ca3 4_456 . 3_645 98.46(3) ?
Ca2 Ca4 K4 4_456 . . 0 ?
Ca2 Ca4 K5 4_456 . 1_545 85.96(2) ?
Ca2 Ca4 K5 4_456 . 3_745 160.75(3) ?
Ca2 Ca4 Ca5 4_456 . 1_545 85.96(2) ?
Ca2 Ca4 Ca5 4_456 . 3_745 160.75(3) ?
Ca2 Ca4 O3 4_456 . 3_645 72.69(7) ?
Ca2 Ca4 O4 4_456 . . 121.70(7) ?
Ca2 Ca4 O5 4_456 . 4_556 85.69(8) ?
Ca2 Ca4 O6 4_456 . . 39.17(7) ?
Ca2 Ca4 O10 4_456 . . 122.26(9) ?
Ca2 Ca4 O11 4_456 . 3_745 114.98(8) ?
K2 Ca4 K2 . . 4_456 87.69(2) ?
K2 Ca4 K3 . . . 99.50(3) ?
K2 Ca4 K3 . . 1_655 59.51(2) ?
K2 Ca4 K3 . . 3_645 160.59(3) ?
K2 Ca4 Ca3 . . . 99.50(3) ?
K2 Ca4 Ca3 . . 1_655 59.51(2) ?
K2 Ca4 Ca3 . . 3_645 160.59(3) ?
K2 Ca4 K4 . . . 0 ?
K2 Ca4 K5 . . 1_545 98.75(3) ?
K2 Ca4 K5 . . 3_745 104.33(3) ?
K2 Ca4 Ca5 . . 1_545 98.75(3) ?
K2 Ca4 Ca5 . . 3_745 104.33(3) ?
K2 Ca4 O3 . . 3_645 157.77(8) ?
K2 Ca4 O4 . . . 38.97(6) ?
K2 Ca4 O5 . . 4_556 36.44(8) ?
K2 Ca4 O6 . . . 65.07(8) ?
K2 Ca4 O10 . . . 107.96(9) ?
K2 Ca4 O11 . . 3_745 119.02(8) ?
K2 Ca4 K3 4_456 . . 63.87(2) ?
K2 Ca4 K3 4_456 . 1_655 133.70(3) ?
K2 Ca4 K3 4_456 . 3_645 98.46(3) ?
K2 Ca4 Ca3 4_456 . . 63.87(2) ?
K2 Ca4 Ca3 4_456 . 1_655 133.70(3) ?
K2 Ca4 Ca3 4_456 . 3_645 98.46(3) ?
K2 Ca4 K4 4_456 . . 0 ?
K2 Ca4 K5 4_456 . 1_545 85.96(2) ?
K2 Ca4 K5 4_456 . 3_745 160.75(3) ?
K2 Ca4 Ca5 4_456 . 1_545 85.96(2) ?
K2 Ca4 Ca5 4_456 . 3_745 160.75(3) ?
K2 Ca4 O3 4_456 . 3_645 72.69(7) ?
K2 Ca4 O4 4_456 . . 121.70(7) ?
K2 Ca4 O5 4_456 . 4_556 85.69(8) ?
K2 Ca4 O6 4_456 . . 39.17(7) ?
K2 Ca4 O10 4_456 . . 122.26(9) ?
K2 Ca4 O11 4_456 . 3_745 114.98(8) ?
K3 Ca4 K3 . . 1_655 146.01(4) ?
K3 Ca4 K3 . . 3_645 99.73(3) ?
K3 Ca4 Ca3 . . . 0 ?
K3 Ca4 Ca3 . . 1_655 146.01(4) ?
K3 Ca4 Ca3 . . 3_645 99.73(3) ?
K3 Ca4 K4 . . . 0 ?
K3 Ca4 K5 . . 1_545 143.77(3) ?
K3 Ca4 K5 . . 3_745 98.84(3) ?
K3 Ca4 Ca5 . . 1_545 143.77(3) ?
K3 Ca4 Ca5 . . 3_745 98.84(3) ?
K3 Ca4 O3 . . 3_645 62.80(8) ?
K3 Ca4 O4 . . . 96.96(8) ?
K3 Ca4 O5 . . 4_556 129.38(8) ?
K3 Ca4 O6 . . . 45.07(8) ?
K3 Ca4 O10 . . . 58.89(9) ?
K3 Ca4 O11 . . 3_745 141.47(8) ?
K3 Ca4 K3 1_655 . 3_645 104.38(3) ?
K3 Ca4 Ca3 1_655 . . 146.01(4) ?
K3 Ca4 Ca3 1_655 . 1_655 0 ?
K3 Ca4 Ca3 1_655 . 3_645 104.38(3) ?
K3 Ca4 K4 1_655 . . 0 ?
K3 Ca4 K5 1_655 . 1_545 69.71(3) ?
K3 Ca4 K5 1_655 . 3_745 65.40(2) ?
K3 Ca4 Ca5 1_655 . 1_545 69.71(3) ?
K3 Ca4 Ca5 1_655 . 3_745 65.40(2) ?
K3 Ca4 O3 1_655 . 3_645 142.51(8) ?
K3 Ca4 O4 1_655 . . 49.51(7) ?
K3 Ca4 O5 1_655 . 4_556 48.29(8) ?
K3 Ca4 O6 1_655 . . 124.57(8) ?
K3 Ca4 O10 1_655 . . 99.87(9) ?
K3 Ca4 O11 1_655 . 3_745 65.31(8) ?
K3 Ca4 Ca3 3_645 . . 99.73(3) ?
K3 Ca4 Ca3 3_645 . 1_655 104.38(3) ?
K3 Ca4 Ca3 3_645 . 3_645 0 ?
K3 Ca4 K4 3_645 . . 0 ?
K3 Ca4 K5 3_645 . 1_545 63.61(2) ?
K3 Ca4 K5 3_645 . 3_745 75.19(2) ?
K3 Ca4 Ca5 3_645 . 1_545 63.61(2) ?
K3 Ca4 Ca5 3_645 . 3_745 75.19(2) ?
K3 Ca4 O3 3_645 . 3_645 38.62(8) ?
K3 Ca4 O4 3_645 . . 139.82(7) ?
K3 Ca4 O5 3_645 . 4_556 125.27(8) ?
K3 Ca4 O6 3_645 . . 129.51(8) ?
K3 Ca4 O10 3_645 . . 84.37(8) ?
K3 Ca4 O11 3_645 . 3_745 41.83(7) ?
Ca3 Ca4 Ca3 . . 1_655 146.01(4) ?
Ca3 Ca4 Ca3 . . 3_645 99.73(3) ?
Ca3 Ca4 K4 . . . 0 ?
Ca3 Ca4 K5 . . 1_545 143.77(3) ?
Ca3 Ca4 K5 . . 3_745 98.84(3) ?
Ca3 Ca4 Ca5 . . 1_545 143.77(3) ?
Ca3 Ca4 Ca5 . . 3_745 98.84(3) ?
Ca3 Ca4 O3 . . 3_645 62.80(8) ?
Ca3 Ca4 O4 . . . 96.96(8) ?
Ca3 Ca4 O5 . . 4_556 129.38(8) ?
Ca3 Ca4 O6 . . . 45.07(8) ?
Ca3 Ca4 O10 . . . 58.89(9) ?
Ca3 Ca4 O11 . . 3_745 141.47(8) ?
Ca3 Ca4 Ca3 1_655 . 3_645 104.38(3) ?
Ca3 Ca4 K4 1_655 . . 0 ?
Ca3 Ca4 K5 1_655 . 1_545 69.71(3) ?
Ca3 Ca4 K5 1_655 . 3_745 65.40(2) ?
Ca3 Ca4 Ca5 1_655 . 1_545 69.71(3) ?
Ca3 Ca4 Ca5 1_655 . 3_745 65.40(2) ?
Ca3 Ca4 O3 1_655 . 3_645 142.51(8) ?
Ca3 Ca4 O4 1_655 . . 49.51(7) ?
Ca3 Ca4 O5 1_655 . 4_556 48.29(8) ?
Ca3 Ca4 O6 1_655 . . 124.57(8) ?
Ca3 Ca4 O10 1_655 . . 99.87(9) ?
Ca3 Ca4 O11 1_655 . 3_745 65.31(8) ?
Ca3 Ca4 K4 3_645 . . 0 ?
Ca3 Ca4 K5 3_645 . 1_545 63.61(2) ?
Ca3 Ca4 K5 3_645 . 3_745 75.19(2) ?
Ca3 Ca4 Ca5 3_645 . 1_545 63.61(2) ?
Ca3 Ca4 Ca5 3_645 . 3_745 75.19(2) ?
Ca3 Ca4 O3 3_645 . 3_645 38.62(8) ?
Ca3 Ca4 O4 3_645 . . 139.82(7) ?
Ca3 Ca4 O5 3_645 . 4_556 125.27(8) ?
Ca3 Ca4 O6 3_645 . . 129.51(8) ?
Ca3 Ca4 O10 3_645 . . 84.37(8) ?
Ca3 Ca4 O11 3_645 . 3_745 41.83(7) ?
K4 Ca4 K5 . . 1_545 0 ?
K4 Ca4 K5 . . 3_745 0 ?
K4 Ca4 Ca5 . . 1_545 0 ?
K4 Ca4 Ca5 . . 3_745 0 ?
K4 Ca4 O3 . . 3_645 0 ?
K4 Ca4 O4 . . . 0 ?
K4 Ca4 O5 . . 4_556 0 ?
K4 Ca4 O6 . . . 0 ?
K4 Ca4 O10 . . . 0 ?
K4 Ca4 O11 . . 3_745 0 ?
K5 Ca4 K5 1_545 . 3_745 106.55(3) ?
K5 Ca4 Ca5 1_545 . 1_545 0 ?
K5 Ca4 Ca5 1_545 . 3_745 106.55(3) ?
K5 Ca4 O3 1_545 . 3_645 90.37(8) ?
K5 Ca4 O4 1_545 . . 116.65(8) ?
K5 Ca4 O5 1_545 . 4_556 62.31(8) ?
K5 Ca4 O6 1_545 . . 119.68(8) ?
K5 Ca4 O10 1_545 . . 140.98(9) ?
K5 Ca4 O11 1_545 . 3_745 36.14(7) ?
K5 Ca4 Ca5 3_745 . 1_545 106.55(3) ?
K5 Ca4 Ca5 3_745 . 3_745 0 ?
K5 Ca4 O3 3_745 . 3_645 92.26(7) ?
K5 Ca4 O4 3_745 . . 66.25(6) ?
K5 Ca4 O5 3_745 . 4_556 112.95(8) ?
K5 Ca4 O6 3_745 . . 133.43(8) ?
K5 Ca4 O10 3_745 . . 39.96(9) ?
K5 Ca4 O11 3_745 . 3_745 72.58(7) ?
Ca5 Ca4 Ca5 1_545 . 3_745 106.55(3) ?
Ca5 Ca4 O3 1_545 . 3_645 90.37(8) ?
Ca5 Ca4 O4 1_545 . . 116.65(8) ?
Ca5 Ca4 O5 1_545 . 4_556 62.31(8) ?
Ca5 Ca4 O6 1_545 . . 119.68(8) ?
Ca5 Ca4 O10 1_545 . . 140.98(9) ?
Ca5 Ca4 O11 1_545 . 3_745 36.14(7) ?
Ca5 Ca4 O3 3_745 . 3_645 92.26(7) ?
Ca5 Ca4 O4 3_745 . . 66.25(6) ?
Ca5 Ca4 O5 3_745 . 4_556 112.95(8) ?
Ca5 Ca4 O6 3_745 . . 133.43(8) ?
Ca5 Ca4 O10 3_745 . . 39.96(9) ?
Ca5 Ca4 O11 3_745 . 3_745 72.58(7) ?
O3 Ca4 O4 3_645 . . 148.78(10) ?
O3 Ca4 O5 3_645 . 4_556 146.54(11) ?
O3 Ca4 O6 3_645 . . 92.79(11) ?
O3 Ca4 O10 3_645 . . 75.51(11) ?
O3 Ca4 O11 3_645 . 3_745 79.76(11) ?
O4 Ca4 O5 . . 4_556 64.61(10) ?
O4 Ca4 O6 . . . 87.15(10) ?
O4 Ca4 O10 . . . 73.56(11) ?
O4 Ca4 O11 . . 3_745 112.27(10) ?
O5 Ca4 O6 4_556 . . 85.56(11) ?
O5 Ca4 O10 4_556 . . 137.87(12) ?
O5 Ca4 O11 4_556 . 3_745 87.00(11) ?
O6 Ca4 O10 . . . 97.53(12) ?
O6 Ca4 O11 . . 3_745 153.58(11) ?
O10 Ca4 O11 . . 3_745 104.92(11) ?
Ca1 K5 Ca1 . . 1_655 127.33(3) ?
Ca1 K5 Ca1 . . 4_566 93.04(3) ?
Ca1 K5 K1 . . . 0 ?
Ca1 K5 K1 . . 1_655 127.33(3) ?
Ca1 K5 K1 . . 4_566 93.04(3) ?
Ca1 K5 Ca2 . . . 55.93(2) ?
Ca1 K5 Ca2 . . 4_566 149.85(3) ?
Ca1 K5 K2 . . . 55.93(2) ?
Ca1 K5 K2 . . 4_466 50.246(19) ?
Ca1 K5 K2 . . 4_566 149.85(3) ?
Ca1 K5 K3 . . 1_655 79.31(2) ?
Ca1 K5 K3 . . 1_665 132.80(3) ?
Ca1 K5 K3 . . 3_655 53.18(2) ?
Ca1 K5 Ca3 . . 1_665 132.80(3) ?
Ca1 K5 Ca3 . . 3_655 53.18(2) ?
Ca1 K5 K4 . . 1_565 77.74(3) ?
Ca1 K5 K4 . . 3_755 93.28(3) ?
Ca1 K5 Ca4 . . 1_565 77.74(3) ?
Ca1 K5 Ca4 . . 3_755 93.28(3) ?
Ca1 K5 Ca5 . . . 0 ?
Ca1 K5 O1 . . 4_566 115.82(6) ?
Ca1 K5 O2 . . . 47.68(7) ?
Ca1 K5 C1 . . 3_755 150.37(9) ?
Ca1 K5 O7 . . 1_655 89.30(8) ?
Ca1 K5 O8 . . 4_566 50.73(7) ?
Ca1 K5 O9 . . . 39.81(9) ?
Ca1 K5 C2 . . 1_655 101.46(6) ?
Ca1 K5 C2 . . 4_566 51.05(8) ?
Ca1 K5 C3 . . 4_566 109.91(6) ?
Ca1 K5 O10 . . 3_755 127.02(8) ?
Ca1 K5 C4 . . . 49.37(8) ?
Ca1 K5 C4 . . 3_755 97.68(8) ?
Ca1 K5 O11 . . 3_755 84.79(8) ?
Ca1 K5 O12 . . 3_755 170.13(8) ?
Ca1 K5 Ca1 1_655 . 4_566 92.66(3) ?
Ca1 K5 K1 1_655 . . 127.33(3) ?
Ca1 K5 K1 1_655 . 1_655 0 ?
Ca1 K5 K1 1_655 . 4_566 92.66(3) ?
Ca1 K5 Ca2 1_655 . . 82.10(2) ?
Ca1 K5 Ca2 1_655 . 4_566 62.63(2) ?
Ca1 K5 K2 1_655 . . 82.10(2) ?
Ca1 K5 K2 1_655 . 4_466 158.52(2) ?
Ca1 K5 K2 1_655 . 4_566 62.63(2) ?
Ca1 K5 K3 1_655 . 1_655 48.15(2) ?
Ca1 K5 K3 1_655 . 1_665 96.73(3) ?
Ca1 K5 K3 1_655 . 3_655 116.23(3) ?
Ca1 K5 Ca3 1_655 . 1_665 96.73(3) ?
Ca1 K5 Ca3 1_655 . 3_655 116.23(3) ?
Ca1 K5 K4 1_655 . 1_565 150.48(3) ?
Ca1 K5 K4 1_655 . 3_755 61.74(2) ?
Ca1 K5 Ca4 1_655 . 1_565 150.48(3) ?
Ca1 K5 Ca4 1_655 . 3_755 61.74(2) ?
Ca1 K5 Ca5 1_655 . . 0 ?
Ca1 K5 O1 1_655 . 4_566 100.05(6) ?
Ca1 K5 O2 1_655 . . 161.68(7) ?
Ca1 K5 C1 1_655 . 3_755 47.89(9) ?
Ca1 K5 O7 1_655 . 1_655 44.80(7) ?
Ca1 K5 O8 1_655 . 4_566 111.74(6) ?
Ca1 K5 O9 1_655 . . 98.48(9) ?
Ca1 K5 C2 1_655 . 1_655 48.31(7) ?
Ca1 K5 C2 1_655 . 4_566 135.61(8) ?
Ca1 K5 C3 1_655 . 4_566 115.10(6) ?
Ca1 K5 O10 1_655 . 3_755 40.76(7) ?
Ca1 K5 C4 1_655 . . 82.18(9) ?
Ca1 K5 C4 1_655 . 3_755 103.24(8) ?
Ca1 K5 O11 1_655 . 3_755 121.31(8) ?
Ca1 K5 O12 1_655 . 3_755 58.48(8) ?
Ca1 K5 K1 4_566 . . 93.04(3) ?
Ca1 K5 K1 4_566 . 1_655 92.66(3) ?
Ca1 K5 K1 4_566 . 4_566 0 ?
Ca1 K5 Ca2 4_566 . . 61.41(2) ?
Ca1 K5 Ca2 4_566 . 4_566 56.88(2) ?
Ca1 K5 K2 4_566 . . 61.41(2) ?
Ca1 K5 K2 4_566 . 4_466 67.36(2) ?
Ca1 K5 K2 4_566 . 4_566 56.88(2) ?
Ca1 K5 K3 4_566 . 1_655 99.85(2) ?
Ca1 K5 K3 4_566 . 1_665 101.84(3) ?
Ca1 K5 K3 4_566 . 3_655 144.24(3) ?
Ca1 K5 Ca3 4_566 . 1_665 101.84(3) ?
Ca1 K5 Ca3 4_566 . 3_655 144.24(3) ?
Ca1 K5 K4 4_566 . 1_565 102.12(3) ?
Ca1 K5 K4 4_566 . 3_755 151.43(3) ?
Ca1 K5 Ca4 4_566 . 1_565 102.12(3) ?
Ca1 K5 Ca4 4_566 . 3_755 151.43(3) ?
Ca1 K5 Ca5 4_566 . . 0 ?
Ca1 K5 O1 4_566 . 4_566 38.32(6) ?
Ca1 K5 O2 4_566 . . 71.40(6) ?
Ca1 K5 C1 4_566 . 3_755 115.41(9) ?
Ca1 K5 O7 4_566 . 1_655 70.14(6) ?
Ca1 K5 O8 4_566 . 4_566 42.79(7) ?
Ca1 K5 O9 4_566 . . 125.24(9) ?
Ca1 K5 C2 4_566 . 1_655 50.24(8) ?
Ca1 K5 C2 4_566 . 4_566 48.78(8) ?
Ca1 K5 C3 4_566 . 4_566 53.27(7) ?
Ca1 K5 O10 4_566 . 3_755 129.83(8) ?
Ca1 K5 C4 4_566 . . 117.34(7) ?
Ca1 K5 C4 4_566 . 3_755 149.29(8) ?
Ca1 K5 O11 4_566 . 3_755 138.46(8) ?
Ca1 K5 O12 4_566 . 3_755 94.64(7) ?
K1 K5 K1 . . 1_655 127.33(3) ?
K1 K5 K1 . . 4_566 93.04(3) ?
K1 K5 Ca2 . . . 55.93(2) ?
K1 K5 Ca2 . . 4_566 149.85(3) ?
K1 K5 K2 . . . 55.93(2) ?
K1 K5 K2 . . 4_466 50.246(19) ?
K1 K5 K2 . . 4_566 149.85(3) ?
K1 K5 K3 . . 1_655 79.31(2) ?
K1 K5 K3 . . 1_665 132.80(3) ?
K1 K5 K3 . . 3_655 53.18(2) ?
K1 K5 Ca3 . . 1_665 132.80(3) ?
K1 K5 Ca3 . . 3_655 53.18(2) ?
K1 K5 K4 . . 1_565 77.74(3) ?
K1 K5 K4 . . 3_755 93.28(3) ?
K1 K5 Ca4 . . 1_565 77.74(3) ?
K1 K5 Ca4 . . 3_755 93.28(3) ?
K1 K5 Ca5 . . . 0 ?
K1 K5 O1 . . 4_566 115.82(6) ?
K1 K5 O2 . . . 47.68(7) ?
K1 K5 C1 . . 3_755 150.37(9) ?
K1 K5 O7 . . 1_655 89.30(8) ?
K1 K5 O8 . . 4_566 50.73(7) ?
K1 K5 O9 . . . 39.81(9) ?
K1 K5 C2 . . 1_655 101.46(6) ?
K1 K5 C2 . . 4_566 51.05(8) ?
K1 K5 C3 . . 4_566 109.91(6) ?
K1 K5 O10 . . 3_755 127.02(8) ?
K1 K5 C4 . . . 49.37(8) ?
K1 K5 C4 . . 3_755 97.68(8) ?
K1 K5 O11 . . 3_755 84.79(8) ?
K1 K5 O12 . . 3_755 170.13(8) ?
K1 K5 K1 1_655 . 4_566 92.66(3) ?
K1 K5 Ca2 1_655 . . 82.10(2) ?
K1 K5 Ca2 1_655 . 4_566 62.63(2) ?
K1 K5 K2 1_655 . . 82.10(2) ?
K1 K5 K2 1_655 . 4_466 158.52(2) ?
K1 K5 K2 1_655 . 4_566 62.63(2) ?
K1 K5 K3 1_655 . 1_655 48.15(2) ?
K1 K5 K3 1_655 . 1_665 96.73(3) ?
K1 K5 K3 1_655 . 3_655 116.23(3) ?
K1 K5 Ca3 1_655 . 1_665 96.73(3) ?
K1 K5 Ca3 1_655 . 3_655 116.23(3) ?
K1 K5 K4 1_655 . 1_565 150.48(3) ?
K1 K5 K4 1_655 . 3_755 61.74(2) ?
K1 K5 Ca4 1_655 . 1_565 150.48(3) ?
K1 K5 Ca4 1_655 . 3_755 61.74(2) ?
K1 K5 Ca5 1_655 . . 0 ?
K1 K5 O1 1_655 . 4_566 100.05(6) ?
K1 K5 O2 1_655 . . 161.68(7) ?
K1 K5 C1 1_655 . 3_755 47.89(9) ?
K1 K5 O7 1_655 . 1_655 44.80(7) ?
K1 K5 O8 1_655 . 4_566 111.74(6) ?
K1 K5 O9 1_655 . . 98.48(9) ?
K1 K5 C2 1_655 . 1_655 48.31(7) ?
K1 K5 C2 1_655 . 4_566 135.61(8) ?
K1 K5 C3 1_655 . 4_566 115.10(6) ?
K1 K5 O10 1_655 . 3_755 40.76(7) ?
K1 K5 C4 1_655 . . 82.18(9) ?
K1 K5 C4 1_655 . 3_755 103.24(8) ?
K1 K5 O11 1_655 . 3_755 121.31(8) ?
K1 K5 O12 1_655 . 3_755 58.48(8) ?
K1 K5 Ca2 4_566 . . 61.41(2) ?
K1 K5 Ca2 4_566 . 4_566 56.88(2) ?
K1 K5 K2 4_566 . . 61.41(2) ?
K1 K5 K2 4_566 . 4_466 67.36(2) ?
K1 K5 K2 4_566 . 4_566 56.88(2) ?
K1 K5 K3 4_566 . 1_655 99.85(2) ?
K1 K5 K3 4_566 . 1_665 101.84(3) ?
K1 K5 K3 4_566 . 3_655 144.24(3) ?
K1 K5 Ca3 4_566 . 1_665 101.84(3) ?
K1 K5 Ca3 4_566 . 3_655 144.24(3) ?
K1 K5 K4 4_566 . 1_565 102.12(3) ?
K1 K5 K4 4_566 . 3_755 151.43(3) ?
K1 K5 Ca4 4_566 . 1_565 102.12(3) ?
K1 K5 Ca4 4_566 . 3_755 151.43(3) ?
K1 K5 Ca5 4_566 . . 0 ?
K1 K5 O1 4_566 . 4_566 38.32(6) ?
K1 K5 O2 4_566 . . 71.40(6) ?
K1 K5 C1 4_566 . 3_755 115.41(9) ?
K1 K5 O7 4_566 . 1_655 70.14(6) ?
K1 K5 O8 4_566 . 4_566 42.79(7) ?
K1 K5 O9 4_566 . . 125.24(9) ?
K1 K5 C2 4_566 . 1_655 50.24(8) ?
K1 K5 C2 4_566 . 4_566 48.78(8) ?
K1 K5 C3 4_566 . 4_566 53.27(7) ?
K1 K5 O10 4_566 . 3_755 129.83(8) ?
K1 K5 C4 4_566 . . 117.34(7) ?
K1 K5 C4 4_566 . 3_755 149.29(8) ?
K1 K5 O11 4_566 . 3_755 138.46(8) ?
K1 K5 O12 4_566 . 3_755 94.64(7) ?
Ca2 K5 Ca2 . . 4_566 104.49(3) ?
Ca2 K5 K2 . . . 0 ?
Ca2 K5 K2 . . 4_466 81.33(2) ?
Ca2 K5 K2 . . 4_566 104.49(3) ?
Ca2 K5 K3 . . 1_655 49.064(18) ?
Ca2 K5 K3 . . 1_665 163.01(3) ?
Ca2 K5 K3 . . 3_655 100.21(3) ?
Ca2 K5 Ca3 . . 1_665 163.01(3) ?
Ca2 K5 Ca3 . . 3_655 100.21(3) ?
Ca2 K5 K4 . . 1_565 127.41(3) ?
Ca2 K5 K4 . . 3_755 100.15(3) ?
Ca2 K5 Ca4 . . 1_565 127.41(3) ?
Ca2 K5 Ca4 . . 3_755 100.15(3) ?
Ca2 K5 Ca5 . . . 0 ?
Ca2 K5 O1 . . 4_566 99.70(6) ?
Ca2 K5 O2 . . . 82.29(7) ?
Ca2 K5 C1 . . 3_755 129.91(9) ?
Ca2 K5 O7 . . 1_655 37.37(7) ?
Ca2 K5 O8 . . 4_566 36.22(6) ?
Ca2 K5 O9 . . . 67.36(8) ?
Ca2 K5 C2 . . 1_655 45.58(6) ?
Ca2 K5 C2 . . 4_566 61.66(7) ?
Ca2 K5 C3 . . 4_566 112.23(7) ?
Ca2 K5 O10 . . 3_755 113.56(8) ?
Ca2 K5 C4 . . . 56.01(7) ?
Ca2 K5 C4 . . 3_755 146.01(8) ?
Ca2 K5 O11 . . 3_755 139.49(8) ?
Ca2 K5 O12 . . 3_755 133.64(8) ?
Ca2 K5 K2 4_566 . . 104.49(3) ?
Ca2 K5 K2 4_566 . 4_466 108.79(2) ?
Ca2 K5 K2 4_566 . 4_566 0 ?
Ca2 K5 K3 4_566 . 1_655 105.80(3) ?
Ca2 K5 K3 4_566 . 1_665 60.75(2) ?
Ca2 K5 K3 4_566 . 3_655 154.67(3) ?
Ca2 K5 Ca3 4_566 . 1_665 60.75(2) ?
Ca2 K5 Ca3 4_566 . 3_655 154.67(3) ?
Ca2 K5 K4 4_566 . 1_565 104.64(3) ?
Ca2 K5 K4 4_566 . 3_755 114.06(3) ?
Ca2 K5 Ca4 4_566 . 1_565 104.64(3) ?
Ca2 K5 Ca4 4_566 . 3_755 114.06(3) ?
Ca2 K5 Ca5 4_566 . . 0 ?
Ca2 K5 O1 4_566 . 4_566 39.28(5) ?
Ca2 K5 O2 4_566 . . 112.55(7) ?
Ca2 K5 C1 4_566 . 3_755 59.42(8) ?
Ca2 K5 O7 4_566 . 1_655 82.52(7) ?
Ca2 K5 O8 4_566 . 4_566 99.50(7) ?
Ca2 K5 O9 4_566 . . 160.82(9) ?
Ca2 K5 C2 4_566 . 1_655 62.38(6) ?
Ca2 K5 C2 4_566 . 4_566 100.66(8) ?
Ca2 K5 C3 4_566 . 4_566 52.47(6) ?
Ca2 K5 O10 4_566 . 3_755 80.25(8) ?
Ca2 K5 C4 4_566 . . 142.78(9) ?
Ca2 K5 C4 4_566 . 3_755 107.71(8) ?
Ca2 K5 O11 4_566 . 3_755 115.51(8) ?
Ca2 K5 O12 4_566 . 3_755 37.95(7) ?
K2 K5 K2 . . 4_466 81.33(2) ?
K2 K5 K2 . . 4_566 104.49(3) ?
K2 K5 K3 . . 1_655 49.064(18) ?
K2 K5 K3 . . 1_665 163.01(3) ?
K2 K5 K3 . . 3_655 100.21(3) ?
K2 K5 Ca3 . . 1_665 163.01(3) ?
K2 K5 Ca3 . . 3_655 100.21(3) ?
K2 K5 K4 . . 1_565 127.41(3) ?
K2 K5 K4 . . 3_755 100.15(3) ?
K2 K5 Ca4 . . 1_565 127.41(3) ?
K2 K5 Ca4 . . 3_755 100.15(3) ?
K2 K5 Ca5 . . . 0 ?
K2 K5 O1 . . 4_566 99.70(6) ?
K2 K5 O2 . . . 82.29(7) ?
K2 K5 C1 . . 3_755 129.91(9) ?
K2 K5 O7 . . 1_655 37.37(7) ?
K2 K5 O8 . . 4_566 36.22(6) ?
K2 K5 O9 . . . 67.36(8) ?
K2 K5 C2 . . 1_655 45.58(6) ?
K2 K5 C2 . . 4_566 61.66(7) ?
K2 K5 C3 . . 4_566 112.23(7) ?
K2 K5 O10 . . 3_755 113.56(8) ?
K2 K5 C4 . . . 56.01(7) ?
K2 K5 C4 . . 3_755 146.01(8) ?
K2 K5 O11 . . 3_755 139.49(8) ?
K2 K5 O12 . . 3_755 133.64(8) ?
K2 K5 K2 4_466 . 4_566 108.79(2) ?
K2 K5 K3 4_466 . 1_655 125.00(2) ?
K2 K5 K3 4_466 . 1_665 95.13(2) ?
K2 K5 K3 4_466 . 3_655 80.23(2) ?
K2 K5 Ca3 4_466 . 1_665 95.13(2) ?
K2 K5 Ca3 4_466 . 3_655 80.23(2) ?
K2 K5 K4 4_466 . 1_565 48.031(19) ?
K2 K5 K4 4_466 . 3_755 135.03(3) ?
K2 K5 Ca4 4_466 . 1_565 48.031(19) ?
K2 K5 Ca4 4_466 . 3_755 135.03(3) ?
K2 K5 Ca5 4_466 . . 0 ?
K2 K5 O1 4_466 . 4_566 69.53(5) ?
K2 K5 O2 4_466 . . 4.17(6) ?
K2 K5 C1 4_466 . 3_755 147.33(9) ?
K2 K5 O7 4_466 . 1_655 117.05(7) ?
K2 K5 O8 4_466 . 4_566 48.16(6) ?
K2 K5 O9 4_466 . . 87.64(9) ?
K2 K5 C2 4_466 . 1_655 110.28(7) ?
K2 K5 C2 4_466 . 4_566 23.09(7) ?
K2 K5 C3 4_466 . 4_566 59.85(5) ?
K2 K5 O10 4_466 . 3_755 160.71(8) ?
K2 K5 C4 4_466 . . 99.62(8) ?
K2 K5 C4 4_466 . 3_755 98.14(8) ?
K2 K5 O11 4_466 . 3_755 80.12(8) ?
K2 K5 O12 4_466 . 3_755 128.07(8) ?
K2 K5 K3 4_566 . 1_655 105.80(3) ?
K2 K5 K3 4_566 . 1_665 60.75(2) ?
K2 K5 K3 4_566 . 3_655 154.67(3) ?
K2 K5 Ca3 4_566 . 1_665 60.75(2) ?
K2 K5 Ca3 4_566 . 3_655 154.67(3) ?
K2 K5 K4 4_566 . 1_565 104.64(3) ?
K2 K5 K4 4_566 . 3_755 114.06(3) ?
K2 K5 Ca4 4_566 . 1_565 104.64(3) ?
K2 K5 Ca4 4_566 . 3_755 114.06(3) ?
K2 K5 Ca5 4_566 . . 0 ?
K2 K5 O1 4_566 . 4_566 39.28(5) ?
K2 K5 O2 4_566 . . 112.55(7) ?
K2 K5 C1 4_566 . 3_755 59.42(8) ?
K2 K5 O7 4_566 . 1_655 82.52(7) ?
K2 K5 O8 4_566 . 4_566 99.50(7) ?
K2 K5 O9 4_566 . . 160.82(9) ?
K2 K5 C2 4_566 . 1_655 62.38(6) ?
K2 K5 C2 4_566 . 4_566 100.66(8) ?
K2 K5 C3 4_566 . 4_566 52.47(6) ?
K2 K5 O10 4_566 . 3_755 80.25(8) ?
K2 K5 C4 4_566 . . 142.78(9) ?
K2 K5 C4 4_566 . 3_755 107.71(8) ?
K2 K5 O11 4_566 . 3_755 115.51(8) ?
K2 K5 O12 4_566 . 3_755 37.95(7) ?
K3 K5 K3 1_655 . 1_665 139.34(3) ?
K3 K5 K3 1_655 . 3_655 86.24(2) ?
K3 K5 Ca3 1_655 . 1_665 139.34(3) ?
K3 K5 Ca3 1_655 . 3_655 86.24(2) ?
K3 K5 K4 1_655 . 1_565 148.85(3) ?
K3 K5 K4 1_655 . 3_755 54.252(19) ?
K3 K5 Ca4 1_655 . 1_565 148.85(3) ?
K3 K5 Ca4 1_655 . 3_755 54.252(19) ?
K3 K5 Ca5 1_655 . . 0 ?
K3 K5 O1 1_655 . 4_566 131.88(6) ?
K3 K5 O2 1_655 . . 124.13(7) ?
K3 K5 C1 1_655 . 3_755 87.39(9) ?
K3 K5 O7 1_655 . 1_655 30.85(6) ?
K3 K5 O8 1_655 . 4_566 85.19(6) ?
K3 K5 O9 1_655 . . 55.44(9) ?
K3 K5 C2 1_655 . 1_655 53.89(7) ?
K3 K5 C2 1_655 . 4_566 109.69(7) ?
K3 K5 C3 1_655 . 4_566 150.88(7) ?
K3 K5 O10 1_655 . 3_755 65.62(7) ?
K3 K5 C4 1_655 . . 36.99(8) ?
K3 K5 C4 1_655 . 3_755 110.37(8) ?
K3 K5 O11 1_655 . 3_755 120.25(8) ?
K3 K5 O12 1_655 . 3_755 105.40(8) ?
K3 K5 K3 1_665 . 3_655 95.51(3) ?
K3 K5 Ca3 1_665 . 1_665 0 ?
K3 K5 Ca3 1_665 . 3_655 95.51(3) ?
K3 K5 K4 1_665 . 1_565 55.49(2) ?
K3 K5 K4 1_665 . 3_755 94.09(2) ?
K3 K5 Ca4 1_665 . 1_565 55.49(2) ?
K3 K5 Ca4 1_665 . 3_755 94.09(2) ?
K3 K5 Ca5 1_665 . . 0 ?
K3 K5 O1 1_665 . 4_566 63.69(6) ?
K3 K5 O2 1_665 . . 95.39(7) ?
K3 K5 C1 1_665 . 3_755 52.21(9) ?
K3 K5 O7 1_665 . 1_655 137.90(8) ?
K3 K5 O8 1_665 . 4_566 132.87(7) ?
K3 K5 O9 1_665 . . 129.34(8) ?
K3 K5 C2 1_665 . 1_655 122.50(7) ?
K3 K5 C2 1_665 . 4_566 110.52(7) ?
K3 K5 C3 1_665 . 4_566 52.89(6) ?
K3 K5 O10 1_665 . 3_755 74.06(7) ?
K3 K5 C4 1_665 . . 140.82(7) ?
K3 K5 C4 1_665 . 3_755 50.83(8) ?
K3 K5 O11 1_665 . 3_755 54.81(8) ?
K3 K5 O12 1_665 . 3_755 39.09(8) ?
K3 K5 Ca3 3_655 . 1_665 95.51(3) ?
K3 K5 Ca3 3_655 . 3_655 0 ?
K3 K5 K4 3_655 . 1_565 63.13(2) ?
K3 K5 K4 3_655 . 3_755 55.10(2) ?
K3 K5 Ca4 3_655 . 1_565 63.13(2) ?
K3 K5 Ca4 3_655 . 3_755 55.10(2) ?
K3 K5 Ca5 3_655 . . 0 ?
K3 K5 O1 3_655 . 4_566 140.50(6) ?
K3 K5 O2 3_655 . . 76.06(6) ?
K3 K5 C1 3_655 . 3_755 99.97(8) ?
K3 K5 O7 3_655 . 1_655 115.15(7) ?
K3 K5 O8 3_655 . 4_566 103.72(8) ?
K3 K5 O9 3_655 . . 35.14(8) ?
K3 K5 C2 3_655 . 1_655 138.05(7) ?
K3 K5 C2 3_655 . 4_566 95.86(8) ?
K3 K5 C3 3_655 . 4_566 121.78(7) ?
K3 K5 O10 3_655 . 3_755 84.89(7) ?
K3 K5 C4 3_655 . . 52.34(8) ?
K3 K5 C4 3_655 . 3_755 46.98(8) ?
K3 K5 O11 3_655 . 3_755 41.16(7) ?
K3 K5 O12 3_655 . 3_755 117.86(7) ?
Ca3 K5 Ca3 1_665 . 3_655 95.51(3) ?
Ca3 K5 K4 1_665 . 1_565 55.49(2) ?
Ca3 K5 K4 1_665 . 3_755 94.09(2) ?
Ca3 K5 Ca4 1_665 . 1_565 55.49(2) ?
Ca3 K5 Ca4 1_665 . 3_755 94.09(2) ?
Ca3 K5 Ca5 1_665 . . 0 ?
Ca3 K5 O1 1_665 . 4_566 63.69(6) ?
Ca3 K5 O2 1_665 . . 95.39(7) ?
Ca3 K5 C1 1_665 . 3_755 52.21(9) ?
Ca3 K5 O7 1_665 . 1_655 137.90(8) ?
Ca3 K5 O8 1_665 . 4_566 132.87(7) ?
Ca3 K5 O9 1_665 . . 129.34(8) ?
Ca3 K5 C2 1_665 . 1_655 122.50(7) ?
Ca3 K5 C2 1_665 . 4_566 110.52(7) ?
Ca3 K5 C3 1_665 . 4_566 52.89(6) ?
Ca3 K5 O10 1_665 . 3_755 74.06(7) ?
Ca3 K5 C4 1_665 . . 140.82(7) ?
Ca3 K5 C4 1_665 . 3_755 50.83(8) ?
Ca3 K5 O11 1_665 . 3_755 54.81(8) ?
Ca3 K5 O12 1_665 . 3_755 39.09(8) ?
Ca3 K5 K4 3_655 . 1_565 63.13(2) ?
Ca3 K5 K4 3_655 . 3_755 55.10(2) ?
Ca3 K5 Ca4 3_655 . 1_565 63.13(2) ?
Ca3 K5 Ca4 3_655 . 3_755 55.10(2) ?
Ca3 K5 Ca5 3_655 . . 0 ?
Ca3 K5 O1 3_655 . 4_566 140.50(6) ?
Ca3 K5 O2 3_655 . . 76.06(6) ?
Ca3 K5 C1 3_655 . 3_755 99.97(8) ?
Ca3 K5 O7 3_655 . 1_655 115.15(7) ?
Ca3 K5 O8 3_655 . 4_566 103.72(8) ?
Ca3 K5 O9 3_655 . . 35.14(8) ?
Ca3 K5 C2 3_655 . 1_655 138.05(7) ?
Ca3 K5 C2 3_655 . 4_566 95.86(8) ?
Ca3 K5 C3 3_655 . 4_566 121.78(7) ?
Ca3 K5 O10 3_655 . 3_755 84.89(7) ?
Ca3 K5 C4 3_655 . . 52.34(8) ?
Ca3 K5 C4 3_655 . 3_755 46.98(8) ?
Ca3 K5 O11 3_655 . 3_755 41.16(7) ?
Ca3 K5 O12 3_655 . 3_755 117.86(7) ?
K4 K5 K4 1_565 . 3_755 106.44(3) ?
K4 K5 Ca4 1_565 . 1_565 0 ?
K4 K5 Ca4 1_565 . 3_755 106.44(3) ?
K4 K5 Ca5 1_565 . . 0 ?
K4 K5 O1 1_565 . 4_566 77.67(6) ?
K4 K5 O2 1_565 . . 46.15(6) ?
K4 K5 C1 1_565 . 3_755 102.60(9) ?
K4 K5 O7 1_565 . 1_655 164.70(8) ?
K4 K5 O8 1_565 . 4_566 96.19(6) ?
K4 K5 O9 1_565 . . 93.66(9) ?
K4 K5 C2 1_565 . 1_655 152.36(8) ?
K4 K5 C2 1_565 . 4_566 70.57(7) ?
K4 K5 C3 1_565 . 4_566 58.70(6) ?
K4 K5 O10 1_565 . 3_755 113.84(8) ?
K4 K5 C4 1_565 . . 112.24(8) ?
K4 K5 C4 1_565 . 3_755 53.01(8) ?
K4 K5 O11 1_565 . 3_755 36.87(7) ?
K4 K5 O12 1_565 . 3_755 94.57(8) ?
K4 K5 Ca4 3_755 . 1_565 106.44(3) ?
K4 K5 Ca4 3_755 . 3_755 0 ?
K4 K5 Ca5 3_755 . . 0 ?
K4 K5 O1 3_755 . 4_566 150.62(6) ?
K4 K5 O2 3_755 . . 130.90(7) ?
K4 K5 C1 3_755 . 3_755 57.84(8) ?
K4 K5 O7 3_755 . 1_655 82.11(7) ?
K4 K5 O8 3_755 . 4_566 132.14(7) ?
K4 K5 O9 3_755 . . 53.65(9) ?
K4 K5 C2 3_755 . 1_655 101.19(8) ?
K4 K5 C2 3_755 . 4_566 144.32(8) ?
K4 K5 C3 3_755 . 4_566 146.95(7) ?
K4 K5 O10 3_755 . 3_755 34.00(7) ?
K4 K5 C4 3_755 . . 50.84(8) ?
K4 K5 C4 3_755 . 3_755 56.59(8) ?
K4 K5 O11 3_755 . 3_755 69.91(7) ?
K4 K5 O12 3_755 . 3_755 82.88(7) ?
Ca4 K5 Ca4 1_565 . 3_755 106.44(3) ?
Ca4 K5 Ca5 1_565 . . 0 ?
Ca4 K5 O1 1_565 . 4_566 77.67(6) ?
Ca4 K5 O2 1_565 . . 46.15(6) ?
Ca4 K5 C1 1_565 . 3_755 102.60(9) ?
Ca4 K5 O7 1_565 . 1_655 164.70(8) ?
Ca4 K5 O8 1_565 . 4_566 96.19(6) ?
Ca4 K5 O9 1_565 . . 93.66(9) ?
Ca4 K5 C2 1_565 . 1_655 152.36(8) ?
Ca4 K5 C2 1_565 . 4_566 70.57(7) ?
Ca4 K5 C3 1_565 . 4_566 58.70(6) ?
Ca4 K5 O10 1_565 . 3_755 113.84(8) ?
Ca4 K5 C4 1_565 . . 112.24(8) ?
Ca4 K5 C4 1_565 . 3_755 53.01(8) ?
Ca4 K5 O11 1_565 . 3_755 36.87(7) ?
Ca4 K5 O12 1_565 . 3_755 94.57(8) ?
Ca4 K5 Ca5 3_755 . . 0 ?
Ca4 K5 O1 3_755 . 4_566 150.62(6) ?
Ca4 K5 O2 3_755 . . 130.90(7) ?
Ca4 K5 C1 3_755 . 3_755 57.84(8) ?
Ca4 K5 O7 3_755 . 1_655 82.11(7) ?
Ca4 K5 O8 3_755 . 4_566 132.14(7) ?
Ca4 K5 O9 3_755 . . 53.65(9) ?
Ca4 K5 C2 3_755 . 1_655 101.19(8) ?
Ca4 K5 C2 3_755 . 4_566 144.32(8) ?
Ca4 K5 C3 3_755 . 4_566 146.95(7) ?
Ca4 K5 O10 3_755 . 3_755 34.00(7) ?
Ca4 K5 C4 3_755 . . 50.84(8) ?
Ca4 K5 C4 3_755 . 3_755 56.59(8) ?
Ca4 K5 O11 3_755 . 3_755 69.91(7) ?
Ca4 K5 O12 3_755 . 3_755 82.88(7) ?
Ca5 K5 O1 . . 4_566 0 ?
Ca5 K5 O2 . . . 0 ?
Ca5 K5 C1 . . 3_755 0 ?
Ca5 K5 O7 . . 1_655 0 ?
Ca5 K5 O8 . . 4_566 0 ?
Ca5 K5 O9 . . . 0 ?
Ca5 K5 C2 . . 1_655 0 ?
Ca5 K5 C2 . . 4_566 0 ?
Ca5 K5 C3 . . 4_566 0 ?
Ca5 K5 O10 . . 3_755 0 ?
Ca5 K5 C4 . . . 0 ?
Ca5 K5 C4 . . 3_755 0 ?
Ca5 K5 O11 . . 3_755 0 ?
Ca5 K5 O12 . . 3_755 0 ?
O1 K5 O2 4_566 . . 73.26(8) ?
O1 K5 C1 4_566 . 3_755 92.78(10) ?
O1 K5 O7 4_566 . 1_655 101.26(9) ?
O1 K5 O8 4_566 . 4_566 74.59(9) ?
O1 K5 O9 4_566 . . 155.62(11) ?
O1 K5 C2 4_566 . 1_655 78.02(9) ?
O1 K5 C2 4_566 . 4_566 64.95(9) ?
O1 K5 C3 4_566 . 4_566 19.10(8) ?
O1 K5 O10 4_566 . 3_755 117.17(9) ?
O1 K5 C4 4_566 . . 155.31(10) ?
O1 K5 C4 4_566 . 3_755 112.03(10) ?
O1 K5 O11 4_566 . 3_755 106.92(10) ?
O1 K5 O12 4_566 . 3_755 67.74(9) ?
O2 K5 C1 . . 3_755 147.26(12) ?
O2 K5 O7 . . 1_655 118.71(10) ?
O2 K5 O8 . . 4_566 50.31(8) ?
O2 K5 O9 . . . 84.25(11) ?
O2 K5 C2 . . 1_655 113.39(9) ?
O2 K5 C2 . . 4_566 26.10(9) ?
O2 K5 C3 . . 4_566 62.84(8) ?
O2 K5 O10 . . 3_755 157.32(10) ?
O2 K5 C4 . . . 96.91(11) ?
O2 K5 C4 . . 3_755 95.07(10) ?
O2 K5 O11 . . 3_755 76.98(10) ?
O2 K5 O12 . . 3_755 129.86(11) ?
C1 K5 O7 3_755 . 1_655 92.69(12) ?
C1 K5 O8 3_755 . 4_566 154.61(11) ?
C1 K5 O9 3_755 . . 111.43(12) ?
C1 K5 C2 3_755 . 1_655 91.51(11) ?
C1 K5 C2 3_755 . 4_566 157.46(11) ?
C1 K5 C3 3_755 . 4_566 94.56(10) ?
C1 K5 O10 3_755 . 3_755 25.67(11) ?
C1 K5 C4 3_755 . . 106.22(12) ?
C1 K5 C4 3_755 . 3_755 62.27(12) ?
C1 K5 O11 3_755 . 3_755 79.23(11) ?
C1 K5 O12 3_755 . 3_755 25.12(11) ?
O7 K5 O8 1_655 . 4_566 69.06(9) ?
O7 K5 O9 1_655 . . 81.12(11) ?
O7 K5 C2 1_655 . 1_655 23.36(9) ?
O7 K5 C2 1_655 . 4_566 95.01(10) ?
O7 K5 C3 1_655 . 4_566 120.09(9) ?
O7 K5 O10 1_655 . 3_755 80.43(10) ?
O7 K5 C4 1_655 . . 63.00(10) ?
O7 K5 C4 1_655 . 3_755 138.32(10) ?
O7 K5 O11 1_655 . 3_755 150.95(10) ?
O7 K5 O12 1_655 . 3_755 99.13(11) ?
O8 K5 O9 4_566 . . 83.91(11) ?
O8 K5 C2 4_566 . 1_655 64.63(9) ?
O8 K5 C2 4_566 . 4_566 26.13(9) ?
O8 K5 C3 4_566 . 4_566 80.69(9) ?
O8 K5 O10 4_566 . 3_755 149.16(10) ?
O8 K5 C4 4_566 . . 81.72(10) ?
O8 K5 C4 4_566 . 3_755 142.79(11) ?
O8 K5 O11 4_566 . 3_755 125.21(10) ?
O8 K5 O12 4_566 . 3_755 137.40(10) ?
O9 K5 C2 . . 1_655 103.23(11) ?
O9 K5 C2 . . 4_566 90.70(11) ?
O9 K5 C3 . . 4_566 146.24(11) ?
O9 K5 O10 . . 3_755 87.20(11) ?
O9 K5 C4 . . . 18.60(11) ?
O9 K5 C4 . . 3_755 78.66(11) ?
O9 K5 O11 . . 3_755 76.18(11) ?
O9 K5 O12 . . 3_755 136.28(11) ?
C2 K5 C2 1_655 . 4_566 87.30(10) ?
C2 K5 C3 1_655 . 4_566 96.99(10) ?
C2 K5 O10 1_655 . 3_755 89.00(10) ?
C2 K5 C4 1_655 . . 85.71(10) ?
C2 K5 C4 1_655 . 3_755 151.54(11) ?
C2 K5 O11 1_655 . 3_755 169.59(11) ?
C2 K5 O12 1_655 . 3_755 88.22(9) ?
C2 K5 C3 4_566 . 4_566 63.31(9) ?
C2 K5 O10 4_566 . 3_755 175.22(10) ?
C2 K5 C4 4_566 . . 96.14(11) ?
C2 K5 C4 4_566 . 3_755 121.16(11) ?
C2 K5 O11 4_566 . 3_755 103.07(11) ?
C2 K5 O12 4_566 . 3_755 132.37(10) ?
C3 K5 O10 4_566 . 3_755 120.22(10) ?
C3 K5 C4 4_566 . . 158.99(10) ?
C3 K5 C4 4_566 . 3_755 96.04(10) ?
C3 K5 O11 4_566 . 3_755 88.54(10) ?
C3 K5 O12 4_566 . 3_755 70.27(9) ?
O10 K5 C4 3_755 . . 80.56(11) ?
O10 K5 C4 3_755 . 3_755 62.61(11) ?
O10 K5 O11 3_755 . 3_755 80.60(10) ?
O10 K5 O12 3_755 . 3_755 50.45(10) ?
C4 K5 C4 . . 3_755 91.05(10) ?
C4 K5 O11 . . 3_755 92.28(10) ?
C4 K5 O12 . . 3_755 130.72(11) ?
C4 K5 O11 3_755 . 3_755 18.11(11) ?
C4 K5 O12 3_755 . 3_755 72.61(11) ?
O11 K5 O12 3_755 . 3_755 85.35(10) ?
Ca1 Ca5 Ca1 . . 1_655 127.33(3) ?
Ca1 Ca5 Ca1 . . 4_566 93.04(3) ?
Ca1 Ca5 K1 . . . 0 ?
Ca1 Ca5 K1 . . 1_655 127.33(3) ?
Ca1 Ca5 K1 . . 4_566 93.04(3) ?
Ca1 Ca5 Ca2 . . . 55.93(2) ?
Ca1 Ca5 Ca2 . . 4_566 149.85(3) ?
Ca1 Ca5 K2 . . . 55.93(2) ?
Ca1 Ca5 K2 . . 4_566 149.85(3) ?
Ca1 Ca5 K3 . . 1_665 132.80(3) ?
Ca1 Ca5 K3 . . 3_655 53.18(2) ?
Ca1 Ca5 Ca3 . . 1_665 132.80(3) ?
Ca1 Ca5 Ca3 . . 3_655 53.18(2) ?
Ca1 Ca5 K4 . . 1_565 77.74(3) ?
Ca1 Ca5 K4 . . 3_755 93.28(3) ?
Ca1 Ca5 Ca4 . . 1_565 77.74(3) ?
Ca1 Ca5 Ca4 . . 3_755 93.28(3) ?
Ca1 Ca5 K5 . . . 0 ?
Ca1 Ca5 O1 . . 4_566 115.82(6) ?
Ca1 Ca5 C1 . . 3_755 150.37(9) ?
Ca1 Ca5 O7 . . 1_655 89.30(8) ?
Ca1 Ca5 O8 . . 4_566 50.73(7) ?
Ca1 Ca5 O9 . . . 39.81(9) ?
Ca1 Ca5 C2 . . 1_655 101.46(6) ?
Ca1 Ca5 C2 . . 4_566 51.05(8) ?
Ca1 Ca5 O11 . . 3_755 84.79(8) ?
Ca1 Ca5 O12 . . 3_755 170.13(8) ?
Ca1 Ca5 Ca1 1_655 . 4_566 92.66(3) ?
Ca1 Ca5 K1 1_655 . . 127.33(3) ?
Ca1 Ca5 K1 1_655 . 1_655 0 ?
Ca1 Ca5 K1 1_655 . 4_566 92.66(3) ?
Ca1 Ca5 Ca2 1_655 . . 82.10(2) ?
Ca1 Ca5 Ca2 1_655 . 4_566 62.63(2) ?
Ca1 Ca5 K2 1_655 . . 82.10(2) ?
Ca1 Ca5 K2 1_655 . 4_566 62.63(2) ?
Ca1 Ca5 K3 1_655 . 1_665 96.73(3) ?
Ca1 Ca5 K3 1_655 . 3_655 116.23(3) ?
Ca1 Ca5 Ca3 1_655 . 1_665 96.73(3) ?
Ca1 Ca5 Ca3 1_655 . 3_655 116.23(3) ?
Ca1 Ca5 K4 1_655 . 1_565 150.48(3) ?
Ca1 Ca5 K4 1_655 . 3_755 61.74(2) ?
Ca1 Ca5 Ca4 1_655 . 1_565 150.48(3) ?
Ca1 Ca5 Ca4 1_655 . 3_755 61.74(2) ?
Ca1 Ca5 K5 1_655 . . 0 ?
Ca1 Ca5 O1 1_655 . 4_566 100.05(6) ?
Ca1 Ca5 C1 1_655 . 3_755 47.89(9) ?
Ca1 Ca5 O7 1_655 . 1_655 44.80(7) ?
Ca1 Ca5 O8 1_655 . 4_566 111.74(6) ?
Ca1 Ca5 O9 1_655 . . 98.48(9) ?
Ca1 Ca5 C2 1_655 . 1_655 48.31(7) ?
Ca1 Ca5 C2 1_655 . 4_566 135.61(8) ?
Ca1 Ca5 O11 1_655 . 3_755 121.31(8) ?
Ca1 Ca5 O12 1_655 . 3_755 58.48(8) ?
Ca1 Ca5 K1 4_566 . . 93.04(3) ?
Ca1 Ca5 K1 4_566 . 1_655 92.66(3) ?
Ca1 Ca5 K1 4_566 . 4_566 0 ?
Ca1 Ca5 Ca2 4_566 . . 61.41(2) ?
Ca1 Ca5 Ca2 4_566 . 4_566 56.88(2) ?
Ca1 Ca5 K2 4_566 . . 61.41(2) ?
Ca1 Ca5 K2 4_566 . 4_566 56.88(2) ?
Ca1 Ca5 K3 4_566 . 1_665 101.84(3) ?
Ca1 Ca5 K3 4_566 . 3_655 144.24(3) ?
Ca1 Ca5 Ca3 4_566 . 1_665 101.84(3) ?
Ca1 Ca5 Ca3 4_566 . 3_655 144.24(3) ?
Ca1 Ca5 K4 4_566 . 1_565 102.12(3) ?
Ca1 Ca5 K4 4_566 . 3_755 151.43(3) ?
Ca1 Ca5 Ca4 4_566 . 1_565 102.12(3) ?
Ca1 Ca5 Ca4 4_566 . 3_755 151.43(3) ?
Ca1 Ca5 K5 4_566 . . 0 ?
Ca1 Ca5 O1 4_566 . 4_566 38.32(6) ?
Ca1 Ca5 C1 4_566 . 3_755 115.41(9) ?
Ca1 Ca5 O7 4_566 . 1_655 70.14(6) ?
Ca1 Ca5 O8 4_566 . 4_566 42.79(7) ?
Ca1 Ca5 O9 4_566 . . 125.24(9) ?
Ca1 Ca5 C2 4_566 . 1_655 50.24(8) ?
Ca1 Ca5 C2 4_566 . 4_566 48.78(8) ?
Ca1 Ca5 O11 4_566 . 3_755 138.46(8) ?
Ca1 Ca5 O12 4_566 . 3_755 94.64(7) ?
K1 Ca5 K1 . . 1_655 127.33(3) ?
K1 Ca5 K1 . . 4_566 93.04(3) ?
K1 Ca5 Ca2 . . . 55.93(2) ?
K1 Ca5 Ca2 . . 4_566 149.85(3) ?
K1 Ca5 K2 . . . 55.93(2) ?
K1 Ca5 K2 . . 4_566 149.85(3) ?
K1 Ca5 K3 . . 1_665 132.80(3) ?
K1 Ca5 K3 . . 3_655 53.18(2) ?
K1 Ca5 Ca3 . . 1_665 132.80(3) ?
K1 Ca5 Ca3 . . 3_655 53.18(2) ?
K1 Ca5 K4 . . 1_565 77.74(3) ?
K1 Ca5 K4 . . 3_755 93.28(3) ?
K1 Ca5 Ca4 . . 1_565 77.74(3) ?
K1 Ca5 Ca4 . . 3_755 93.28(3) ?
K1 Ca5 K5 . . . 0 ?
K1 Ca5 O1 . . 4_566 115.82(6) ?
K1 Ca5 C1 . . 3_755 150.37(9) ?
K1 Ca5 O7 . . 1_655 89.30(8) ?
K1 Ca5 O8 . . 4_566 50.73(7) ?
K1 Ca5 O9 . . . 39.81(9) ?
K1 Ca5 C2 . . 1_655 101.46(6) ?
K1 Ca5 C2 . . 4_566 51.05(8) ?
K1 Ca5 O11 . . 3_755 84.79(8) ?
K1 Ca5 O12 . . 3_755 170.13(8) ?
K1 Ca5 K1 1_655 . 4_566 92.66(3) ?
K1 Ca5 Ca2 1_655 . . 82.10(2) ?
K1 Ca5 Ca2 1_655 . 4_566 62.63(2) ?
K1 Ca5 K2 1_655 . . 82.10(2) ?
K1 Ca5 K2 1_655 . 4_566 62.63(2) ?
K1 Ca5 K3 1_655 . 1_665 96.73(3) ?
K1 Ca5 K3 1_655 . 3_655 116.23(3) ?
K1 Ca5 Ca3 1_655 . 1_665 96.73(3) ?
K1 Ca5 Ca3 1_655 . 3_655 116.23(3) ?
K1 Ca5 K4 1_655 . 1_565 150.48(3) ?
K1 Ca5 K4 1_655 . 3_755 61.74(2) ?
K1 Ca5 Ca4 1_655 . 1_565 150.48(3) ?
K1 Ca5 Ca4 1_655 . 3_755 61.74(2) ?
K1 Ca5 K5 1_655 . . 0 ?
K1 Ca5 O1 1_655 . 4_566 100.05(6) ?
K1 Ca5 C1 1_655 . 3_755 47.89(9) ?
K1 Ca5 O7 1_655 . 1_655 44.80(7) ?
K1 Ca5 O8 1_655 . 4_566 111.74(6) ?
K1 Ca5 O9 1_655 . . 98.48(9) ?
K1 Ca5 C2 1_655 . 1_655 48.31(7) ?
K1 Ca5 C2 1_655 . 4_566 135.61(8) ?
K1 Ca5 O11 1_655 . 3_755 121.31(8) ?
K1 Ca5 O12 1_655 . 3_755 58.48(8) ?
K1 Ca5 Ca2 4_566 . . 61.41(2) ?
K1 Ca5 Ca2 4_566 . 4_566 56.88(2) ?
K1 Ca5 K2 4_566 . . 61.41(2) ?
K1 Ca5 K2 4_566 . 4_566 56.88(2) ?
K1 Ca5 K3 4_566 . 1_665 101.84(3) ?
K1 Ca5 K3 4_566 . 3_655 144.24(3) ?
K1 Ca5 Ca3 4_566 . 1_665 101.84(3) ?
K1 Ca5 Ca3 4_566 . 3_655 144.24(3) ?
K1 Ca5 K4 4_566 . 1_565 102.12(3) ?
K1 Ca5 K4 4_566 . 3_755 151.43(3) ?
K1 Ca5 Ca4 4_566 . 1_565 102.12(3) ?
K1 Ca5 Ca4 4_566 . 3_755 151.43(3) ?
K1 Ca5 K5 4_566 . . 0 ?
K1 Ca5 O1 4_566 . 4_566 38.32(6) ?
K1 Ca5 C1 4_566 . 3_755 115.41(9) ?
K1 Ca5 O7 4_566 . 1_655 70.14(6) ?
K1 Ca5 O8 4_566 . 4_566 42.79(7) ?
K1 Ca5 O9 4_566 . . 125.24(9) ?
K1 Ca5 C2 4_566 . 1_655 50.24(8) ?
K1 Ca5 C2 4_566 . 4_566 48.78(8) ?
K1 Ca5 O11 4_566 . 3_755 138.46(8) ?
K1 Ca5 O12 4_566 . 3_755 94.64(7) ?
Ca2 Ca5 Ca2 . . 4_566 104.49(3) ?
Ca2 Ca5 K2 . . . 0 ?
Ca2 Ca5 K2 . . 4_566 104.49(3) ?
Ca2 Ca5 K3 . . 1_665 163.01(3) ?
Ca2 Ca5 K3 . . 3_655 100.21(3) ?
Ca2 Ca5 Ca3 . . 1_665 163.01(3) ?
Ca2 Ca5 Ca3 . . 3_655 100.21(3) ?
Ca2 Ca5 K4 . . 1_565 127.41(3) ?
Ca2 Ca5 K4 . . 3_755 100.15(3) ?
Ca2 Ca5 Ca4 . . 1_565 127.41(3) ?
Ca2 Ca5 Ca4 . . 3_755 100.15(3) ?
Ca2 Ca5 K5 . . . 0 ?
Ca2 Ca5 O1 . . 4_566 99.70(6) ?
Ca2 Ca5 C1 . . 3_755 129.91(9) ?
Ca2 Ca5 O7 . . 1_655 37.37(7) ?
Ca2 Ca5 O8 . . 4_566 36.22(6) ?
Ca2 Ca5 O9 . . . 67.36(8) ?
Ca2 Ca5 C2 . . 1_655 45.58(6) ?
Ca2 Ca5 C2 . . 4_566 61.66(7) ?
Ca2 Ca5 O11 . . 3_755 139.49(8) ?
Ca2 Ca5 O12 . . 3_755 133.64(8) ?
Ca2 Ca5 K2 4_566 . . 104.49(3) ?
Ca2 Ca5 K2 4_566 . 4_566 0 ?
Ca2 Ca5 K3 4_566 . 1_665 60.75(2) ?
Ca2 Ca5 K3 4_566 . 3_655 154.67(3) ?
Ca2 Ca5 Ca3 4_566 . 1_665 60.75(2) ?
Ca2 Ca5 Ca3 4_566 . 3_655 154.67(3) ?
Ca2 Ca5 K4 4_566 . 1_565 104.64(3) ?
Ca2 Ca5 K4 4_566 . 3_755 114.06(3) ?
Ca2 Ca5 Ca4 4_566 . 1_565 104.64(3) ?
Ca2 Ca5 Ca4 4_566 . 3_755 114.06(3) ?
Ca2 Ca5 K5 4_566 . . 0 ?
Ca2 Ca5 O1 4_566 . 4_566 39.28(5) ?
Ca2 Ca5 C1 4_566 . 3_755 59.42(8) ?
Ca2 Ca5 O7 4_566 . 1_655 82.52(7) ?
Ca2 Ca5 O8 4_566 . 4_566 99.50(7) ?
Ca2 Ca5 O9 4_566 . . 160.82(9) ?
Ca2 Ca5 C2 4_566 . 1_655 62.38(6) ?
Ca2 Ca5 C2 4_566 . 4_566 100.66(8) ?
Ca2 Ca5 O11 4_566 . 3_755 115.51(8) ?
Ca2 Ca5 O12 4_566 . 3_755 37.95(7) ?
K2 Ca5 K2 . . 4_566 104.49(3) ?
K2 Ca5 K3 . . 1_665 163.01(3) ?
K2 Ca5 K3 . . 3_655 100.21(3) ?
K2 Ca5 Ca3 . . 1_665 163.01(3) ?
K2 Ca5 Ca3 . . 3_655 100.21(3) ?
K2 Ca5 K4 . . 1_565 127.41(3) ?
K2 Ca5 K4 . . 3_755 100.15(3) ?
K2 Ca5 Ca4 . . 1_565 127.41(3) ?
K2 Ca5 Ca4 . . 3_755 100.15(3) ?
K2 Ca5 K5 . . . 0 ?
K2 Ca5 O1 . . 4_566 99.70(6) ?
K2 Ca5 C1 . . 3_755 129.91(9) ?
K2 Ca5 O7 . . 1_655 37.37(7) ?
K2 Ca5 O8 . . 4_566 36.22(6) ?
K2 Ca5 O9 . . . 67.36(8) ?
K2 Ca5 C2 . . 1_655 45.58(6) ?
K2 Ca5 C2 . . 4_566 61.66(7) ?
K2 Ca5 O11 . . 3_755 139.49(8) ?
K2 Ca5 O12 . . 3_755 133.64(8) ?
K2 Ca5 K3 4_566 . 1_665 60.75(2) ?
K2 Ca5 K3 4_566 . 3_655 154.67(3) ?
K2 Ca5 Ca3 4_566 . 1_665 60.75(2) ?
K2 Ca5 Ca3 4_566 . 3_655 154.67(3) ?
K2 Ca5 K4 4_566 . 1_565 104.64(3) ?
K2 Ca5 K4 4_566 . 3_755 114.06(3) ?
K2 Ca5 Ca4 4_566 . 1_565 104.64(3) ?
K2 Ca5 Ca4 4_566 . 3_755 114.06(3) ?
K2 Ca5 K5 4_566 . . 0 ?
K2 Ca5 O1 4_566 . 4_566 39.28(5) ?
K2 Ca5 C1 4_566 . 3_755 59.42(8) ?
K2 Ca5 O7 4_566 . 1_655 82.52(7) ?
K2 Ca5 O8 4_566 . 4_566 99.50(7) ?
K2 Ca5 O9 4_566 . . 160.82(9) ?
K2 Ca5 C2 4_566 . 1_655 62.38(6) ?
K2 Ca5 C2 4_566 . 4_566 100.66(8) ?
K2 Ca5 O11 4_566 . 3_755 115.51(8) ?
K2 Ca5 O12 4_566 . 3_755 37.95(7) ?
K3 Ca5 K3 1_665 . 3_655 95.51(3) ?
K3 Ca5 Ca3 1_665 . 1_665 0 ?
K3 Ca5 Ca3 1_665 . 3_655 95.51(3) ?
K3 Ca5 K4 1_665 . 1_565 55.49(2) ?
K3 Ca5 K4 1_665 . 3_755 94.09(2) ?
K3 Ca5 Ca4 1_665 . 1_565 55.49(2) ?
K3 Ca5 Ca4 1_665 . 3_755 94.09(2) ?
K3 Ca5 K5 1_665 . . 0 ?
K3 Ca5 O1 1_665 . 4_566 63.69(6) ?
K3 Ca5 C1 1_665 . 3_755 52.21(9) ?
K3 Ca5 O7 1_665 . 1_655 137.90(8) ?
K3 Ca5 O8 1_665 . 4_566 132.87(7) ?
K3 Ca5 O9 1_665 . . 129.34(8) ?
K3 Ca5 C2 1_665 . 1_655 122.50(7) ?
K3 Ca5 C2 1_665 . 4_566 110.52(7) ?
K3 Ca5 O11 1_665 . 3_755 54.81(8) ?
K3 Ca5 O12 1_665 . 3_755 39.09(8) ?
K3 Ca5 Ca3 3_655 . 1_665 95.51(3) ?
K3 Ca5 Ca3 3_655 . 3_655 0 ?
K3 Ca5 K4 3_655 . 1_565 63.13(2) ?
K3 Ca5 K4 3_655 . 3_755 55.10(2) ?
K3 Ca5 Ca4 3_655 . 1_565 63.13(2) ?
K3 Ca5 Ca4 3_655 . 3_755 55.10(2) ?
K3 Ca5 K5 3_655 . . 0 ?
K3 Ca5 O1 3_655 . 4_566 140.50(6) ?
K3 Ca5 C1 3_655 . 3_755 99.97(8) ?
K3 Ca5 O7 3_655 . 1_655 115.15(7) ?
K3 Ca5 O8 3_655 . 4_566 103.72(8) ?
K3 Ca5 O9 3_655 . . 35.14(8) ?
K3 Ca5 C2 3_655 . 1_655 138.05(7) ?
K3 Ca5 C2 3_655 . 4_566 95.86(8) ?
K3 Ca5 O11 3_655 . 3_755 41.16(7) ?
K3 Ca5 O12 3_655 . 3_755 117.86(7) ?
Ca3 Ca5 Ca3 1_665 . 3_655 95.51(3) ?
Ca3 Ca5 K4 1_665 . 1_565 55.49(2) ?
Ca3 Ca5 K4 1_665 . 3_755 94.09(2) ?
Ca3 Ca5 Ca4 1_665 . 1_565 55.49(2) ?
Ca3 Ca5 Ca4 1_665 . 3_755 94.09(2) ?
Ca3 Ca5 K5 1_665 . . 0 ?
Ca3 Ca5 O1 1_665 . 4_566 63.69(6) ?
Ca3 Ca5 C1 1_665 . 3_755 52.21(9) ?
Ca3 Ca5 O7 1_665 . 1_655 137.90(8) ?
Ca3 Ca5 O8 1_665 . 4_566 132.87(7) ?
Ca3 Ca5 O9 1_665 . . 129.34(8) ?
Ca3 Ca5 C2 1_665 . 1_655 122.50(7) ?
Ca3 Ca5 C2 1_665 . 4_566 110.52(7) ?
Ca3 Ca5 O11 1_665 . 3_755 54.81(8) ?
Ca3 Ca5 O12 1_665 . 3_755 39.09(8) ?
Ca3 Ca5 K4 3_655 . 1_565 63.13(2) ?
Ca3 Ca5 K4 3_655 . 3_755 55.10(2) ?
Ca3 Ca5 Ca4 3_655 . 1_565 63.13(2) ?
Ca3 Ca5 Ca4 3_655 . 3_755 55.10(2) ?
Ca3 Ca5 K5 3_655 . . 0 ?
Ca3 Ca5 O1 3_655 . 4_566 140.50(6) ?
Ca3 Ca5 C1 3_655 . 3_755 99.97(8) ?
Ca3 Ca5 O7 3_655 . 1_655 115.15(7) ?
Ca3 Ca5 O8 3_655 . 4_566 103.72(8) ?
Ca3 Ca5 O9 3_655 . . 35.14(8) ?
Ca3 Ca5 C2 3_655 . 1_655 138.05(7) ?
Ca3 Ca5 C2 3_655 . 4_566 95.86(8) ?
Ca3 Ca5 O11 3_655 . 3_755 41.16(7) ?
Ca3 Ca5 O12 3_655 . 3_755 117.86(7) ?
K4 Ca5 K4 1_565 . 3_755 106.44(3) ?
K4 Ca5 Ca4 1_565 . 1_565 0 ?
K4 Ca5 Ca4 1_565 . 3_755 106.44(3) ?
K4 Ca5 K5 1_565 . . 0 ?
K4 Ca5 O1 1_565 . 4_566 77.67(6) ?
K4 Ca5 C1 1_565 . 3_755 102.60(9) ?
K4 Ca5 O7 1_565 . 1_655 164.70(8) ?
K4 Ca5 O8 1_565 . 4_566 96.19(6) ?
K4 Ca5 O9 1_565 . . 93.66(9) ?
K4 Ca5 C2 1_565 . 1_655 152.36(8) ?
K4 Ca5 C2 1_565 . 4_566 70.57(7) ?
K4 Ca5 O11 1_565 . 3_755 36.87(7) ?
K4 Ca5 O12 1_565 . 3_755 94.57(8) ?
K4 Ca5 Ca4 3_755 . 1_565 106.44(3) ?
K4 Ca5 Ca4 3_755 . 3_755 0 ?
K4 Ca5 K5 3_755 . . 0 ?
K4 Ca5 O1 3_755 . 4_566 150.62(6) ?
K4 Ca5 C1 3_755 . 3_755 57.84(8) ?
K4 Ca5 O7 3_755 . 1_655 82.11(7) ?
K4 Ca5 O8 3_755 . 4_566 132.14(7) ?
K4 Ca5 O9 3_755 . . 53.65(9) ?
K4 Ca5 C2 3_755 . 1_655 101.19(8) ?
K4 Ca5 C2 3_755 . 4_566 144.32(8) ?
K4 Ca5 O11 3_755 . 3_755 69.91(7) ?
K4 Ca5 O12 3_755 . 3_755 82.88(7) ?
Ca4 Ca5 Ca4 1_565 . 3_755 106.44(3) ?
Ca4 Ca5 K5 1_565 . . 0 ?
Ca4 Ca5 O1 1_565 . 4_566 77.67(6) ?
Ca4 Ca5 C1 1_565 . 3_755 102.60(9) ?
Ca4 Ca5 O7 1_565 . 1_655 164.70(8) ?
Ca4 Ca5 O8 1_565 . 4_566 96.19(6) ?
Ca4 Ca5 O9 1_565 . . 93.66(9) ?
Ca4 Ca5 C2 1_565 . 1_655 152.36(8) ?
Ca4 Ca5 C2 1_565 . 4_566 70.57(7) ?
Ca4 Ca5 O11 1_565 . 3_755 36.87(7) ?
Ca4 Ca5 O12 1_565 . 3_755 94.57(8) ?
Ca4 Ca5 K5 3_755 . . 0 ?
Ca4 Ca5 O1 3_755 . 4_566 150.62(6) ?
Ca4 Ca5 C1 3_755 . 3_755 57.84(8) ?
Ca4 Ca5 O7 3_755 . 1_655 82.11(7) ?
Ca4 Ca5 O8 3_755 . 4_566 132.14(7) ?
Ca4 Ca5 O9 3_755 . . 53.65(9) ?
Ca4 Ca5 C2 3_755 . 1_655 101.19(8) ?
Ca4 Ca5 C2 3_755 . 4_566 144.32(8) ?
Ca4 Ca5 O11 3_755 . 3_755 69.91(7) ?
Ca4 Ca5 O12 3_755 . 3_755 82.88(7) ?
K5 Ca5 O1 . . 4_566 0 ?
K5 Ca5 C1 . . 3_755 0 ?
K5 Ca5 O7 . . 1_655 0 ?
K5 Ca5 O8 . . 4_566 0 ?
K5 Ca5 O9 . . . 0 ?
K5 Ca5 C2 . . 1_655 0 ?
K5 Ca5 C2 . . 4_566 0 ?
K5 Ca5 O11 . . 3_755 0 ?
K5 Ca5 O12 . . 3_755 0 ?
O1 Ca5 C1 4_566 . 3_755 92.78(10) ?
O1 Ca5 O7 4_566 . 1_655 101.26(9) ?
O1 Ca5 O8 4_566 . 4_566 74.59(9) ?
O1 Ca5 O9 4_566 . . 155.62(11) ?
O1 Ca5 C2 4_566 . 1_655 78.02(9) ?
O1 Ca5 C2 4_566 . 4_566 64.95(9) ?
O1 Ca5 O11 4_566 . 3_755 106.92(10) ?
O1 Ca5 O12 4_566 . 3_755 67.74(9) ?
C1 Ca5 O7 3_755 . 1_655 92.69(12) ?
C1 Ca5 O8 3_755 . 4_566 154.61(11) ?
C1 Ca5 O9 3_755 . . 111.43(12) ?
C1 Ca5 C2 3_755 . 1_655 91.51(11) ?
C1 Ca5 C2 3_755 . 4_566 157.46(11) ?
C1 Ca5 O11 3_755 . 3_755 79.23(11) ?
C1 Ca5 O12 3_755 . 3_755 25.12(11) ?
O7 Ca5 O8 1_655 . 4_566 69.06(9) ?
O7 Ca5 O9 1_655 . . 81.12(11) ?
O7 Ca5 C2 1_655 . 1_655 23.36(9) ?
O7 Ca5 C2 1_655 . 4_566 95.01(10) ?
O7 Ca5 O11 1_655 . 3_755 150.95(10) ?
O7 Ca5 O12 1_655 . 3_755 99.13(11) ?
O8 Ca5 O9 4_566 . . 83.91(11) ?
O8 Ca5 C2 4_566 . 1_655 64.63(9) ?
O8 Ca5 C2 4_566 . 4_566 26.13(9) ?
O8 Ca5 O11 4_566 . 3_755 125.21(10) ?
O8 Ca5 O12 4_566 . 3_755 137.40(10) ?
O9 Ca5 C2 . . 1_655 103.23(11) ?
O9 Ca5 C2 . . 4_566 90.70(11) ?
O9 Ca5 O11 . . 3_755 76.18(11) ?
O9 Ca5 O12 . . 3_755 136.28(11) ?
C2 Ca5 C2 1_655 . 4_566 87.30(10) ?
C2 Ca5 O11 1_655 . 3_755 169.59(11) ?
C2 Ca5 O12 1_655 . 3_755 88.22(9) ?
C2 Ca5 O11 4_566 . 3_755 103.07(11) ?
C2 Ca5 O12 4_566 . 3_755 132.37(10) ?
O11 Ca5 O12 3_755 . 3_755 85.35(10) ?
Ca1 O1 K1 . . . 0 ?
Ca1 O1 Ca2 . . . 95.74(9) ?
Ca1 O1 K2 . . . 95.74(9) ?
Ca1 O1 K5 . . 4_466 106.09(8) ?
Ca1 O1 Ca5 . . 4_466 106.09(8) ?
Ca1 O1 C3 . . . 115.9(2) ?
K1 O1 Ca2 . . . 95.74(9) ?
K1 O1 K2 . . . 95.74(9) ?
K1 O1 K5 . . 4_466 106.09(8) ?
K1 O1 Ca5 . . 4_466 106.09(8) ?
K1 O1 C3 . . . 115.9(2) ?
Ca2 O1 K2 . . . 0 ?
Ca2 O1 K5 . . 4_466 99.72(9) ?
Ca2 O1 Ca5 . . 4_466 99.72(9) ?
Ca2 O1 C3 . . . 114.19(19) ?
K2 O1 K5 . . 4_466 99.72(9) ?
K2 O1 Ca5 . . 4_466 99.72(9) ?
K2 O1 C3 . . . 114.19(19) ?
K5 O1 Ca5 4_466 . 4_466 0 ?
K5 O1 C3 4_466 . . 121.2(2) ?
Ca5 O1 C3 4_466 . . 121.2(2) ?
K1 O2 Ca2 . . 4_466 94.32(10) ?
K1 O2 K2 . . 4_466 94.32(10) ?
K1 O2 K4 . . 1_565 118.46(9) ?
K1 O2 K5 . . . 90.80(9) ?
K1 O2 C2 . . 4_566 85.8(2) ?
Ca2 O2 K2 4_466 . 4_466 0 ?
Ca2 O2 K4 4_466 . 1_565 95.56(11) ?
Ca2 O2 K5 4_466 . . 171.39(12) ?
Ca2 O2 C2 4_466 . 4_566 88.4(2) ?
K2 O2 K4 4_466 . 1_565 95.56(11) ?
K2 O2 K5 4_466 . . 171.39(12) ?
K2 O2 C2 4_466 . 4_566 88.4(2) ?
K4 O2 K5 1_565 . . 88.05(9) ?
K4 O2 C2 1_565 . 4_566 154.9(3) ?
K5 O2 C2 . . 4_566 85.1(2) ?
K1 O3 K3 . . . 88.26(9) ?
K1 O3 K4 . . 3_655 108.45(12) ?
K1 O3 Ca4 . . 3_655 108.45(12) ?
K1 O3 C1 . . . 108.4(3) ?
K3 O3 K4 . . 3_655 108.24(12) ?
K3 O3 Ca4 . . 3_655 108.24(12) ?
K3 O3 C1 . . . 110.3(3) ?
K4 O3 Ca4 3_655 . 3_655 0 ?
K4 O3 C1 3_655 . . 126.5(3) ?
Ca4 O3 C1 3_655 . . 126.5(3) ?
K1 O4 Ca2 . . . 85.54(8) ?
K1 O4 K2 . . . 85.54(8) ?
K1 O4 K3 . . 1_655 168.01(11) ?
K1 O4 K4 . . . 102.84(10) ?
K1 O4 Ca4 . . . 102.84(10) ?
K1 O4 C4 . . . 85.8(2) ?
Ca2 O4 K2 . . . 0 ?
Ca2 O4 K3 . . 1_655 89.93(9) ?
Ca2 O4 K4 . . . 101.85(10) ?
Ca2 O4 Ca4 . . . 101.85(10) ?
Ca2 O4 C4 . . . 125.0(3) ?
K2 O4 K3 . . 1_655 89.93(9) ?
K2 O4 K4 . . . 101.85(10) ?
K2 O4 Ca4 . . . 101.85(10) ?
K2 O4 C4 . . . 125.0(3) ?
K3 O4 K4 1_655 . . 88.94(9) ?
K3 O4 Ca4 1_655 . . 88.94(9) ?
K3 O4 C4 1_655 . . 87.7(3) ?
K4 O4 Ca4 . . . 0 ?
K4 O4 C4 . . . 133.0(2) ?
Ca4 O4 C4 . . . 133.0(2) ?
Ca1 C1 K1 3_645 . . 138.10(15) ?
Ca1 C1 K1 3_645 . 3_645 0 ?
Ca1 C1 K2 3_645 . 2_664 78.76(10) ?
Ca1 C1 K3 3_645 . . 70.05(10) ?
Ca1 C1 K3 3_645 . 3_655 152.96(14) ?
Ca1 C1 K4 3_645 . . 78.80(11) ?
Ca1 C1 K4 3_645 . 3_655 101.43(13) ?
Ca1 C1 K5 3_645 . 3_745 86.51(12) ?
Ca1 C1 Ca5 3_645 . 3_745 86.51(12) ?
Ca1 C1 O3 3_645 . . 105.5(3) ?
Ca1 C1 O10 3_645 . . 62.8(2) ?
Ca1 C1 O12 3_645 . . 100.0(3) ?
K1 C1 K1 . . 3_645 138.10(15) ?
K1 C1 K2 . . 2_664 136.37(15) ?
K1 C1 K3 . . . 68.94(8) ?
K1 C1 K3 . . 3_655 66.76(9) ?
K1 C1 K4 . . . 78.68(9) ?
K1 C1 K4 . . 3_655 77.61(10) ?
K1 C1 K5 . . 3_745 121.41(15) ?
K1 C1 Ca5 . . 3_745 121.41(15) ?
K1 C1 O3 . . . 50.7(2) ?
K1 C1 O10 . . . 98.8(2) ?
K1 C1 O12 . . . 121.6(3) ?
K1 C1 K2 3_645 . 2_664 78.76(10) ?
K1 C1 K3 3_645 . . 70.05(10) ?
K1 C1 K3 3_645 . 3_655 152.96(14) ?
K1 C1 K4 3_645 . . 78.80(11) ?
K1 C1 K4 3_645 . 3_655 101.43(13) ?
K1 C1 K5 3_645 . 3_745 86.51(12) ?
K1 C1 Ca5 3_645 . 3_745 86.51(12) ?
K1 C1 O3 3_645 . . 105.5(3) ?
K1 C1 O10 3_645 . . 62.8(2) ?
K1 C1 O12 3_645 . . 100.0(3) ?
K2 C1 K3 2_664 . . 129.61(15) ?
K2 C1 K3 2_664 . 3_655 74.20(9) ?
K2 C1 K4 2_664 . . 142.12(14) ?
K2 C1 K4 2_664 . 3_655 71.20(9) ?
K2 C1 K5 2_664 . 3_745 72.05(9) ?
K2 C1 Ca5 2_664 . 3_745 72.05(9) ?
K2 C1 O3 2_664 . . 106.9(3) ?
K2 C1 O10 2_664 . . 122.8(3) ?
K2 C1 O12 2_664 . . 30.23(19) ?
K3 C1 K3 . . 3_655 129.09(14) ?
K3 C1 K4 . . . 68.43(8) ?
K3 C1 K4 . . 3_655 77.32(10) ?
K3 C1 K5 . . 3_745 140.66(16) ?
K3 C1 Ca5 . . 3_745 140.66(16) ?
K3 C1 O3 . . . 49.5(2) ?
K3 C1 O10 . . . 75.9(2) ?
K3 C1 O12 . . . 159.5(3) ?
K3 C1 K4 3_655 . . 123.79(13) ?
K3 C1 K4 3_655 . 3_655 69.92(9) ?
K3 C1 K5 3_655 . 3_745 85.20(12) ?
K3 C1 Ca5 3_655 . 3_745 85.20(12) ?
K3 C1 O3 3_655 . . 82.7(3) ?
K3 C1 O10 3_655 . . 134.4(3) ?
K3 C1 O12 3_655 . . 55.1(2) ?
K4 C1 K4 . . 3_655 143.51(14) ?
K4 C1 K5 . . 3_745 76.49(11) ?
K4 C1 Ca5 . . 3_745 76.49(11) ?
K4 C1 O3 . . . 108.3(3) ?
K4 C1 O10 . . . 20.15(19) ?
K4 C1 O12 . . . 128.7(3) ?
K4 C1 K5 3_655 . 3_745 139.92(14) ?
K4 C1 Ca5 3_655 . 3_745 139.92(14) ?
K4 C1 O3 3_655 . . 35.8(2) ?
K4 C1 O10 3_655 . . 152.3(3) ?
K4 C1 O12 3_655 . . 87.6(3) ?
K5 C1 Ca5 3_745 . 3_745 0 ?
K5 C1 O3 3_745 . . 167.7(3) ?
K5 C1 O10 3_745 . . 65.3(2) ?
K5 C1 O12 3_745 . . 52.4(2) ?
Ca5 C1 O3 3_745 . . 167.7(3) ?
Ca5 C1 O10 3_745 . . 65.3(2) ?
Ca5 C1 O12 3_745 . . 52.4(2) ?
O3 C1 O10 . . . 122.6(4) ?
O3 C1 O12 . . . 120.9(4) ?
O10 C1 O12 . . . 116.5(4) ?
Ca2 O5 K2 4_456 . 4_456 0 ?
Ca2 O5 K3 4_456 . 4_556 92.60(10) ?
Ca2 O5 K4 4_456 . 4_456 107.86(12) ?
Ca2 O5 Ca4 4_456 . 4_456 107.86(12) ?
Ca2 O5 C3 4_456 . . 97.8(2) ?
K2 O5 K3 4_456 . 4_556 92.60(10) ?
K2 O5 K4 4_456 . 4_456 107.86(12) ?
K2 O5 Ca4 4_456 . 4_456 107.86(12) ?
K2 O5 C3 4_456 . . 97.8(2) ?
K3 O5 K4 4_556 . 4_456 92.72(11) ?
K3 O5 Ca4 4_556 . 4_456 92.72(11) ?
K3 O5 C3 4_556 . . 112.2(2) ?
K4 O5 Ca4 4_456 . 4_456 0 ?
K4 O5 C3 4_456 . . 143.3(3) ?
Ca4 O5 C3 4_456 . . 143.3(3) ?
Ca2 O6 K2 4_456 . 4_456 0 ?
Ca2 O6 K3 4_456 . . 100.97(11) ?
Ca2 O6 K4 4_456 . . 105.51(11) ?
Ca2 O6 Ca4 4_456 . . 105.51(11) ?
Ca2 O6 C3 4_456 . . 92.6(2) ?
K2 O6 K3 4_456 . . 100.97(11) ?
K2 O6 K4 4_456 . . 105.51(11) ?
K2 O6 Ca4 4_456 . . 105.51(11) ?
K2 O6 C3 4_456 . . 92.6(2) ?
K3 O6 K4 . . . 98.20(10) ?
K3 O6 Ca4 . . . 98.20(10) ?
K3 O6 C3 . . . 116.5(2) ?
K4 O6 Ca4 . . . 0 ?
K4 O6 C3 . . . 137.0(2) ?
Ca4 O6 C3 . . . 137.0(2) ?
K1 O7 Ca2 . . 1_455 159.35(13) ?
K1 O7 K2 . . 1_455 159.35(13) ?
K1 O7 K3 . . . 78.34(8) ?
K1 O7 K5 . . 1_455 97.19(10) ?
K1 O7 Ca5 . . 1_455 97.19(10) ?
K1 O7 C2 . . . 85.6(2) ?
Ca2 O7 K2 1_455 . 1_455 0 ?
Ca2 O7 K3 1_455 . . 86.74(9) ?
Ca2 O7 K5 1_455 . 1_455 103.02(12) ?
Ca2 O7 Ca5 1_455 . 1_455 103.02(12) ?
Ca2 O7 C2 1_455 . . 93.5(2) ?
K2 O7 K3 1_455 . . 86.74(9) ?
K2 O7 K5 1_455 . 1_455 103.02(12) ?
K2 O7 Ca5 1_455 . 1_455 103.02(12) ?
K2 O7 C2 1_455 . . 93.5(2) ?
K3 O7 K5 . . 1_455 124.22(10) ?
K3 O7 Ca5 . . 1_455 124.22(10) ?
K3 O7 C2 . . . 130.4(2) ?
K5 O7 Ca5 1_455 . 1_455 0 ?
K5 O7 C2 1_455 . . 104.0(2) ?
Ca5 O7 C2 1_455 . . 104.0(2) ?
K1 O8 Ca2 . . 4_466 102.38(11) ?
K1 O8 K2 . . 4_466 102.38(11) ?
K1 O8 K5 . . 4_466 100.85(8) ?
K1 O8 Ca5 . . 4_466 100.85(8) ?
K1 O8 C2 . . . 89.0(2) ?
Ca2 O8 K2 4_466 . 4_466 0 ?
Ca2 O8 K5 4_466 . 4_466 106.18(11) ?
Ca2 O8 Ca5 4_466 . 4_466 106.18(11) ?
Ca2 O8 C2 4_466 . . 153.0(2) ?
K2 O8 K5 4_466 . 4_466 106.18(11) ?
K2 O8 Ca5 4_466 . 4_466 106.18(11) ?
K2 O8 C2 4_466 . . 153.0(2) ?
K5 O8 Ca5 4_466 . 4_466 0 ?
K5 O8 C2 4_466 . . 95.4(2) ?
Ca5 O8 C2 4_466 . . 95.4(2) ?
K1 O9 K3 . . 3_655 86.43(11) ?
K1 O9 K5 . . . 107.68(12) ?
K1 O9 Ca5 . . . 107.68(12) ?
K1 O9 C4 . . . 96.4(3) ?
K3 O9 K5 3_655 . . 115.29(12) ?
K3 O9 Ca5 3_655 . . 115.29(12) ?
K3 O9 C4 3_655 . . 113.7(3) ?
K5 O9 Ca5 . . . 0 ?
K5 O9 C4 . . . 126.1(3) ?
Ca5 O9 C4 . . . 126.1(3) ?
Ca1 C2 K1 . . . 0 ?
Ca1 C2 K1 . . 4_466 141.90(11) ?
Ca1 C2 Ca2 . . 1_455 126.02(15) ?
Ca1 C2 K2 . . 1_455 126.02(15) ?
Ca1 C2 K5 . . 1_455 82.94(11) ?
Ca1 C2 K5 . . 4_466 86.50(8) ?
Ca1 C2 Ca5 . . 1_455 82.94(11) ?
Ca1 C2 Ca5 . . 4_466 86.50(8) ?
Ca1 C2 O2 . . 4_466 138.2(2) ?
Ca1 C2 O7 . . . 70.2(2) ?
Ca1 C2 O8 . . . 66.6(2) ?
K1 C2 K1 . . 4_466 141.90(11) ?
K1 C2 Ca2 . . 1_455 126.02(15) ?
K1 C2 K2 . . 1_455 126.02(15) ?
K1 C2 K5 . . 1_455 82.94(11) ?
K1 C2 K5 . . 4_466 86.50(8) ?
K1 C2 Ca5 . . 1_455 82.94(11) ?
K1 C2 Ca5 . . 4_466 86.50(8) ?
K1 C2 O2 . . 4_466 138.2(2) ?
K1 C2 O7 . . . 70.2(2) ?
K1 C2 O8 . . . 66.6(2) ?
K1 C2 Ca2 4_466 . 1_455 85.64(9) ?
K1 C2 K2 4_466 . 1_455 85.64(9) ?
K1 C2 K5 4_466 . 1_455 81.18(8) ?
K1 C2 K5 4_466 . 4_466 84.15(11) ?
K1 C2 Ca5 4_466 . 1_455 81.18(8) ?
K1 C2 Ca5 4_466 . 4_466 84.15(11) ?
K1 C2 O2 4_466 . 4_466 70.6(2) ?
K1 C2 O7 4_466 . . 123.0(2) ?
K1 C2 O8 4_466 . . 77.1(2) ?
Ca2 C2 K2 1_455 . 1_455 0 ?
Ca2 C2 K5 1_455 . 1_455 82.13(9) ?
Ca2 C2 K5 1_455 . 4_466 133.10(15) ?
Ca2 C2 Ca5 1_455 . 1_455 82.13(9) ?
Ca2 C2 Ca5 1_455 . 4_466 133.10(15) ?
Ca2 C2 O2 1_455 . 4_466 64.61(19) ?
Ca2 C2 O7 1_455 . . 59.60(18) ?
Ca2 C2 O8 1_455 . . 158.4(2) ?
K2 C2 K5 1_455 . 1_455 82.13(9) ?
K2 C2 K5 1_455 . 4_466 133.10(15) ?
K2 C2 Ca5 1_455 . 1_455 82.13(9) ?
K2 C2 Ca5 1_455 . 4_466 133.10(15) ?
K2 C2 O2 1_455 . 4_466 64.61(19) ?
K2 C2 O7 1_455 . . 59.60(18) ?
K2 C2 O8 1_455 . . 158.4(2) ?
K5 C2 K5 1_455 . 4_466 140.43(12) ?
K5 C2 Ca5 1_455 . 1_455 0 ?
K5 C2 Ca5 1_455 . 4_466 140.43(12) ?
K5 C2 O2 1_455 . 4_466 137.2(2) ?
K5 C2 O7 1_455 . . 52.65(19) ?
K5 C2 O8 1_455 . . 82.4(2) ?
K5 C2 Ca5 4_466 . 1_455 140.43(12) ?
K5 C2 Ca5 4_466 . 4_466 0 ?
K5 C2 O2 4_466 . 4_466 68.8(2) ?
K5 C2 O7 4_466 . . 152.7(3) ?
K5 C2 O8 4_466 . . 58.5(2) ?
Ca5 C2 Ca5 1_455 . 4_466 140.43(12) ?
Ca5 C2 O2 1_455 . 4_466 137.2(2) ?
Ca5 C2 O7 1_455 . . 52.65(19) ?
Ca5 C2 O8 1_455 . . 82.4(2) ?
Ca5 C2 O2 4_466 . 4_466 68.8(2) ?
Ca5 C2 O7 4_466 . . 152.7(3) ?
Ca5 C2 O8 4_466 . . 58.5(2) ?
O2 C2 O7 4_466 . . 119.9(3) ?
O2 C2 O8 4_466 . . 119.9(4) ?
O7 C2 O8 . . . 120.2(4) ?
K1 C3 Ca2 . . 4_456 143.20(14) ?
K1 C3 K2 . . . 69.70(7) ?
K1 C3 K2 . . 4_456 143.20(14) ?
K1 C3 K3 . . . 66.67(7) ?
K1 C3 K3 . . 4_556 141.81(10) ?
K1 C3 K4 . . . 79.02(9) ?
K1 C3 K4 . . 4_456 125.18(9) ?
K1 C3 K5 . . 4_466 75.11(7) ?
K1 C3 O1 . . . 44.43(19) ?
K1 C3 O5 . . . 149.3(2) ?
K1 C3 O6 . . . 84.1(2) ?
Ca2 C3 K2 4_456 . . 126.95(11) ?
Ca2 C3 K2 4_456 . 4_456 0 ?
Ca2 C3 K3 4_456 . . 78.92(8) ?
Ca2 C3 K3 4_456 . 4_556 72.40(8) ?
Ca2 C3 K4 4_456 . . 76.37(8) ?
Ca2 C3 K4 4_456 . 4_456 74.61(8) ?
Ca2 C3 K5 4_456 . 4_466 138.75(14) ?
Ca2 C3 O1 4_456 . . 169.7(2) ?
Ca2 C3 O5 4_456 . . 56.41(19) ?
Ca2 C3 O6 4_456 . . 61.61(18) ?
K2 C3 K2 . . 4_456 126.95(11) ?
K2 C3 K3 . . . 125.99(12) ?
K2 C3 K3 . . 4_556 75.85(8) ?
K2 C3 K4 . . . 73.63(7) ?
K2 C3 K4 . . 4_456 126.72(12) ?
K2 C3 K5 . . 4_466 70.42(7) ?
K2 C3 O1 . . . 44.12(14) ?
K2 C3 O5 . . . 121.9(2) ?
K2 C3 O6 . . . 101.4(2) ?
K2 C3 K3 4_456 . . 78.92(8) ?
K2 C3 K3 4_456 . 4_556 72.40(8) ?
K2 C3 K4 4_456 . . 76.37(8) ?
K2 C3 K4 4_456 . 4_456 74.61(8) ?
K2 C3 K5 4_456 . 4_466 138.75(14) ?
K2 C3 O1 4_456 . . 169.7(2) ?
K2 C3 O5 4_456 . . 56.41(19) ?
K2 C3 O6 4_456 . . 61.61(18) ?
K3 C3 K3 . . 4_556 151.17(10) ?
K3 C3 K4 . . . 68.25(8) ?
K3 C3 K4 . . 4_456 104.25(8) ?
K3 C3 K5 . . 4_466 124.19(10) ?
K3 C3 O1 . . . 110.3(2) ?
K3 C3 O5 . . . 111.9(2) ?
K3 C3 O6 . . . 44.71(18) ?
K3 C3 K4 4_556 . . 106.83(8) ?
K3 C3 K4 4_556 . 4_456 65.55(8) ?
K3 C3 K5 4_556 . 4_466 78.31(9) ?
K3 C3 O1 4_556 . . 98.5(2) ?
K3 C3 O5 4_556 . . 48.29(19) ?
K3 C3 O6 4_556 . . 119.2(2) ?
K4 C3 K4 . . 4_456 150.93(10) ?
K4 C3 K5 . . 4_466 141.12(10) ?
K4 C3 O1 . . . 102.4(2) ?
K4 C3 O5 . . . 130.4(2) ?
K4 C3 O6 . . . 28.22(17) ?
K4 C3 K5 4_456 . 4_466 67.02(7) ?
K4 C3 O1 4_456 . . 106.4(2) ?
K4 C3 O5 4_456 . . 24.13(17) ?
K4 C3 O6 4_456 . . 128.7(2) ?
K5 C3 O1 4_466 . . 39.69(19) ?
K5 C3 O5 4_466 . . 82.4(2) ?
K5 C3 O6 4_466 . . 159.2(3) ?
O1 C3 O5 . . . 121.2(4) ?
O1 C3 O6 . . . 121.5(4) ?
O5 C3 O6 . . . 117.3(3) ?
K1 O10 K4 3_645 . . 110.88(13) ?
K1 O10 Ca4 3_645 . . 110.88(13) ?
K1 O10 K5 3_645 . 3_745 99.33(10) ?
K1 O10 C1 3_645 . . 92.6(3) ?
K4 O10 Ca4 . . . 0 ?
K4 O10 K5 . . 3_745 106.04(13) ?
K4 O10 C1 . . . 149.0(3) ?
Ca4 O10 K5 . . 3_745 106.04(13) ?
Ca4 O10 C1 . . . 149.0(3) ?
K5 O10 C1 3_745 . . 89.1(3) ?
K1 C4 K2 . . . 69.72(8) ?
K1 C4 K3 . . 1_655 137.96(14) ?
K1 C4 K3 . . 3_655 69.04(9) ?
K1 C4 Ca3 . . 1_655 137.96(14) ?
K1 C4 K4 . . . 80.60(10) ?
K1 C4 K4 . . 3_755 136.47(15) ?
K1 C4 K5 . . . 79.73(10) ?
K1 C4 K5 . . 3_745 116.53(14) ?
K1 C4 O4 . . . 70.7(2) ?
K1 C4 O9 . . . 60.0(2) ?
K1 C4 O11 . . . 146.3(3) ?
K2 C4 K3 . . 1_655 72.01(9) ?
K2 C4 K3 . . 3_655 132.93(13) ?
K2 C4 Ca3 . . 1_655 72.01(9) ?
K2 C4 K4 . . . 69.03(8) ?
K2 C4 K4 . . 3_755 134.24(14) ?
K2 C4 K5 . . . 72.15(8) ?
K2 C4 K5 . . 3_745 138.95(14) ?
K2 C4 O4 . . . 37.32(18) ?
K2 C4 O9 . . . 92.9(2) ?
K2 C4 O11 . . . 140.8(3) ?
K3 C4 K3 1_655 . 3_655 152.93(14) ?
K3 C4 Ca3 1_655 . 1_655 0 ?
K3 C4 K4 1_655 . . 69.95(9) ?
K3 C4 K4 1_655 . 3_755 83.86(11) ?
K3 C4 K5 1_655 . . 104.47(13) ?
K3 C4 K5 1_655 . 3_745 82.68(10) ?
K3 C4 O4 1_655 . . 68.4(2) ?
K3 C4 O9 1_655 . . 139.2(3) ?
K3 C4 O11 1_655 . . 68.8(2) ?
K3 C4 Ca3 3_655 . 1_655 152.93(14) ?
K3 C4 K4 3_655 . . 124.08(13) ?
K3 C4 K4 3_655 . 3_755 70.60(8) ?
K3 C4 K5 3_655 . . 79.11(10) ?
K3 C4 K5 3_655 . 3_745 80.89(9) ?
K3 C4 O4 3_655 . . 136.6(3) ?
K3 C4 O9 3_655 . . 46.3(2) ?
K3 C4 O11 3_655 . . 85.7(2) ?
Ca3 C4 K4 1_655 . . 69.95(9) ?
Ca3 C4 K4 1_655 . 3_755 83.86(11) ?
Ca3 C4 K5 1_655 . . 104.47(13) ?
Ca3 C4 K5 1_655 . 3_745 82.68(10) ?
Ca3 C4 O4 1_655 . . 68.4(2) ?
Ca3 C4 O9 1_655 . . 139.2(3) ?
Ca3 C4 O11 1_655 . . 68.8(2) ?
K4 C4 K4 . . 3_755 137.37(14) ?
K4 C4 K5 . . . 140.55(12) ?
K4 C4 K5 . . 3_745 72.18(9) ?
K4 C4 O4 . . . 31.79(18) ?
K4 C4 O9 . . . 140.5(3) ?
K4 C4 O11 . . . 96.8(2) ?
K4 C4 K5 3_755 . . 77.35(10) ?
K4 C4 K5 3_755 . 3_745 71.58(8) ?
K4 C4 O4 3_755 . . 152.3(3) ?
K4 C4 O9 3_755 . . 80.5(2) ?
K4 C4 O11 3_755 . . 41.3(2) ?
K5 C4 K5 . . 3_745 147.20(14) ?
K5 C4 O4 . . . 108.9(2) ?
K5 C4 O9 . . . 35.3(2) ?
K5 C4 O11 . . . 118.1(3) ?
K5 C4 O4 3_745 . . 103.5(3) ?
K5 C4 O9 3_745 . . 126.3(3) ?
K5 C4 O11 3_745 . . 34.25(19) ?
O4 C4 O9 . . . 120.7(4) ?
O4 C4 O11 . . . 122.2(4) ?
O9 C4 O11 . . . 117.1(4) ?
K3 O11 K4 1_655 . 3_755 105.24(11) ?
K3 O11 Ca4 1_655 . 3_755 105.24(11) ?
K3 O11 K5 1_655 . 3_745 106.99(11) ?
K3 O11 Ca5 1_655 . 3_745 106.99(11) ?
K3 O11 C4 1_655 . . 86.8(2) ?
K4 O11 Ca4 3_755 . 3_755 0 ?
K4 O11 K5 3_755 . 3_745 106.99(11) ?
K4 O11 Ca5 3_755 . 3_745 106.99(11) ?
K4 O11 C4 3_755 . . 117.8(3) ?
Ca4 O11 K5 3_755 . 3_745 106.99(11) ?
Ca4 O11 Ca5 3_755 . 3_745 106.99(11) ?
Ca4 O11 C4 3_755 . . 117.8(3) ?
K5 O11 Ca5 3_745 . 3_745 0 ?
K5 O11 C4 3_745 . . 127.6(3) ?
Ca5 O11 C4 3_745 . . 127.6(3) ?
Ca2 O12 K2 2_664 . 2_664 0 ?
Ca2 O12 K3 2_664 . 3_655 102.22(11) ?
Ca2 O12 K5 2_664 . 3_745 103.67(11) ?
Ca2 O12 Ca5 2_664 . 3_745 103.67(11) ?
Ca2 O12 C1 2_664 . . 134.0(3) ?
K2 O12 K3 2_664 . 3_655 102.22(11) ?
K2 O12 K5 2_664 . 3_745 103.67(11) ?
K2 O12 Ca5 2_664 . 3_745 103.67(11) ?
K2 O12 C1 2_664 . . 134.0(3) ?
K3 O12 K5 3_655 . 3_745 109.67(11) ?
K3 O12 Ca5 3_655 . 3_745 109.67(11) ?
K3 O12 C1 3_655 . . 103.7(3) ?
K5 O12 Ca5 3_745 . 3_745 0 ?
K5 O12 C1 3_745 . . 102.5(3) ?
Ca5 O12 C1 3_745 . . 102.5(3) ?

loop_
_geom_bond_atom_site_label_1
_geom_bond_atom_site_label_2
_geom_bond_site_symmetry_1
_geom_bond_site_symmetry_2
_geom_bond_distance
_geom_bond_publ_flag
Ca1 K1 . . 0 ?
Ca1 Ca2 . . 3.7710(13) ?
Ca1 Ca2 . 4_466 4.1164(12) ?
Ca1 K2 . . 3.7710(13) ?
Ca1 K2 . 4_466 4.1164(12) ?
Ca1 K3 . . 3.8315(16) ?
Ca1 K3 . 3_655 3.7425(13) ?
Ca1 Ca3 . . 3.8315(16) ?
Ca1 Ca3 . 3_655 3.7425(13) ?
Ca1 K4 . . 4.3412(14) ?
Ca1 K4 . 3_655 4.1884(13) ?
Ca1 Ca4 . . 4.3412(14) ?
Ca1 Ca4 . 3_655 4.1884(13) ?
Ca1 K5 . 1_455 4.1365(15) ?
Ca1 K5 . . 4.1100(15) ?
Ca1 K5 . 4_466 4.1300(12) ?
Ca1 Ca5 . 1_455 4.1365(15) ?
Ca1 Ca5 . . 4.1100(15) ?
Ca1 Ca5 . 4_466 4.1300(12) ?
Ca1 O1 . . 2.665(3) ?
Ca1 C1 . 3_655 3.074(5) ?
Ca1 C2 . . 3.113(4) ?
K1 Ca2 . . 3.7710(13) ?
K1 Ca2 . 4_466 4.1164(12) ?
K1 K2 . 1_455 5.2960(13) ?
K1 K2 . . 3.7710(13) ?
K1 K2 . 4_466 4.1164(12) ?
K1 K3 . . 3.8315(16) ?
K1 K3 . 3_655 3.7425(13) ?
K1 Ca3 . . 3.8315(16) ?
K1 Ca3 . 3_655 3.7425(13) ?
K1 K4 . . 4.3412(14) ?
K1 K4 . 1_565 4.9691(14) ?
K1 K4 . 3_655 4.1884(13) ?
K1 Ca4 . . 4.3412(14) ?
K1 Ca4 . 3_655 4.1884(13) ?
K1 K5 . 1_455 4.1365(15) ?
K1 K5 . . 4.1100(15) ?
K1 K5 . 4_466 4.1300(12) ?
K1 Ca5 . 1_455 4.1365(15) ?
K1 Ca5 . . 4.1100(15) ?
K1 Ca5 . 4_466 4.1300(12) ?
K1 O1 . . 2.665(3) ?
K1 O2 . . 3.039(3) ?
K1 O3 . . 2.724(3) ?
K1 O4 . . 3.000(3) ?
K1 C1 . . 3.342(4) ?
K1 C1 . 3_655 3.074(5) ?
K1 O7 . . 2.938(3) ?
K1 O8 . . 2.857(3) ?
K1 O9 . . 2.762(4) ?
K1 C2 . . 3.113(4) ?
K1 C2 . 4_566 3.213(4) ?
K1 C3 . . 3.425(4) ?
K1 O10 . 3_655 2.737(3) ?
K1 C4 . . 3.170(5) ?
Ca2 K2 . . 0 ?
Ca2 K3 . 1_655 3.8563(13) ?
Ca2 K3 . 4_556 4.1381(13) ?
Ca2 Ca3 . 1_655 3.8563(13) ?
Ca2 Ca3 . 4_556 4.1381(13) ?
Ca2 K4 . . 3.9370(12) ?
Ca2 K4 . 4_556 3.9255(12) ?
Ca2 Ca4 . . 3.9370(12) ?
Ca2 Ca4 . 4_556 3.9255(12) ?
Ca2 K5 . . 3.9241(11) ?
Ca2 K5 . 4_466 3.7587(12) ?
Ca2 Ca5 . . 3.9241(11) ?
Ca2 Ca5 . 4_466 3.7587(12) ?
Ca2 O1 . . 2.415(2) ?
Ca2 O2 . 4_566 2.557(3) ?
Ca2 O4 . . 2.530(3) ?
Ca2 O5 . 4_556 2.457(3) ?
Ca2 O6 . 4_556 2.573(3) ?
Ca2 O7 . 1_655 2.445(3) ?
Ca2 O8 . 4_566 2.414(2) ?
Ca2 C2 . 1_655 2.829(3) ?
Ca2 C3 . 4_556 2.922(3) ?
Ca2 O12 . 2_665 2.379(3) ?
K2 K3 . 1_655 3.8563(13) ?
K2 K3 . 4_556 4.1381(13) ?
K2 Ca3 . 1_655 3.8563(13) ?
K2 Ca3 . 4_556 4.1381(13) ?
K2 K4 . . 3.9370(12) ?
K2 K4 . 4_556 3.9255(12) ?
K2 Ca4 . . 3.9370(12) ?
K2 Ca4 . 4_556 3.9255(12) ?
K2 K5 . . 3.9241(11) ?
K2 K5 . 4_466 3.7587(12) ?
K2 K5 . 4_566 5.2666(12) ?
K2 Ca5 . . 3.9241(11) ?
K2 Ca5 . 4_466 3.7587(12) ?
K2 O1 . . 2.415(2) ?
K2 O2 . 4_566 2.557(3) ?
K2 O4 . . 2.530(3) ?
K2 C1 . 2_665 3.401(4) ?
K2 O5 . 4_556 2.457(3) ?
K2 O6 . 4_556 2.573(3) ?
K2 O7 . 1_655 2.445(3) ?
K2 O8 . 4_566 2.414(2) ?
K2 C2 . 1_655 2.829(3) ?
K2 C3 . . 3.164(3) ?
K2 C3 . 4_556 2.922(3) ?
K2 C4 . . 3.418(4) ?
K2 O12 . 2_665 2.379(3) ?
K3 Ca3 . . 0 ?
K3 K4 . 1_455 3.8306(15) ?
K3 K4 . . 3.8973(15) ?
K3 K4 . 3_655 4.2290(14) ?
K3 Ca4 . 1_455 3.8306(15) ?
K3 Ca4 . . 3.8973(15) ?
K3 Ca4 . 3_655 4.2290(14) ?
K3 K5 . 1_445 4.3604(14) ?
K3 K5 . 1_455 5.0376(15) ?
K3 K5 . 3_645 4.2467(13) ?
K3 Ca5 . 1_445 4.3604(14) ?
K3 Ca5 . 3_645 4.2467(13) ?
K3 O3 . . 2.779(3) ?
K3 O4 . 1_455 2.914(3) ?
K3 C1 . . 3.427(5) ?
K3 C1 . 3_645 3.458(5) ?
K3 O5 . 4_456 2.863(3) ?
K3 O6 . . 2.788(3) ?
K3 O7 . . 3.124(3) ?
K3 O9 . 3_645 2.703(3) ?
K3 C3 . . 3.545(4) ?
K3 C3 . 4_456 3.551(4) ?
K3 C4 . 1_455 3.130(5) ?
K3 C4 . 3_645 3.423(4) ?
K3 O11 . 1_455 2.923(3) ?
K3 O12 . 3_645 2.920(3) ?
Ca3 K4 . 1_455 3.8306(15) ?
Ca3 K4 . . 3.8973(15) ?
Ca3 K4 . 3_655 4.2290(14) ?
Ca3 Ca4 . 1_455 3.8306(15) ?
Ca3 Ca4 . . 3.8973(15) ?
Ca3 Ca4 . 3_655 4.2290(14) ?
Ca3 K5 . 1_445 4.3604(14) ?
Ca3 K5 . 3_645 4.2467(13) ?
Ca3 Ca5 . 1_445 4.3604(14) ?
Ca3 Ca5 . 3_645 4.2467(13) ?
Ca3 C4 . 1_455 3.130(5) ?
K4 Ca4 . . 0 ?
K4 K5 . 1_545 3.7988(13) ?
K4 K5 . 3_745 4.0242(12) ?
K4 Ca5 . 1_545 3.7988(13) ?
K4 Ca5 . 3_745 4.0242(12) ?
K4 O2 . 1_545 2.741(3) ?
K4 O3 . 3_645 2.435(3) ?
K4 O4 . . 2.541(3) ?
K4 C1 . . 3.504(4) ?
K4 C1 . 3_645 3.342(5) ?
K4 O5 . 4_556 2.413(3) ?
K4 O6 . . 2.355(3) ?
K4 C3 . . 3.399(4) ?
K4 C3 . 4_556 3.526(4) ?
K4 O10 . . 2.341(3) ?
K4 C4 . . 3.528(4) ?
K4 C4 . 3_745 3.198(4) ?
K4 O11 . 3_745 2.383(3) ?
Ca4 K5 . 1_545 3.7988(13) ?
Ca4 K5 . 3_745 4.0242(12) ?
Ca4 Ca5 . 1_545 3.7988(13) ?
Ca4 Ca5 . 3_745 4.0242(12) ?
Ca4 O3 . 3_645 2.435(3) ?
Ca4 O4 . . 2.541(3) ?
Ca4 O5 . 4_556 2.413(3) ?
Ca4 O6 . . 2.355(3) ?
Ca4 O10 . . 2.341(3) ?
Ca4 O11 . 3_745 2.383(3) ?
K5 Ca5 . . 0 ?
K5 O1 . 4_566 2.502(3) ?
K5 O2 . . 2.725(3) ?
K5 C1 . 3_755 2.961(5) ?
K5 O7 . 1_655 2.568(3) ?
K5 O8 . 4_566 2.493(3) ?
K5 O9 . . 2.318(3) ?
K5 C2 . 1_655 3.134(4) ?
K5 C2 . 4_566 2.911(4) ?
K5 C3 . 4_566 3.350(4) ?
K5 O10 . 3_755 2.689(3) ?
K5 C4 . . 3.241(4) ?
K5 C4 . 3_755 3.296(4) ?
K5 O11 . 3_755 2.343(3) ?
K5 O12 . 3_755 2.402(3) ?
Ca5 O1 . 4_566 2.502(3) ?
Ca5 C1 . 3_755 2.961(5) ?
Ca5 O7 . 1_655 2.568(3) ?
Ca5 O8 . 4_566 2.493(3) ?
Ca5 O9 . . 2.318(3) ?
Ca5 C2 . 1_655 3.134(4) ?
Ca5 C2 . 4_566 2.911(4) ?
Ca5 O11 . 3_755 2.343(3) ?
Ca5 O12 . 3_755 2.402(3) ?
O1 C3 . . 1.282(4) ?
O2 C2 . 4_566 1.286(5) ?
O3 C1 . . 1.260(6) ?
O4 C4 . . 1.266(5) ?
C1 O10 . . 1.283(6) ?
C1 O12 . . 1.288(5) ?
O5 C3 . . 1.282(5) ?
O6 C3 . . 1.273(5) ?
O7 C2 . . 1.281(5) ?
O8 C2 . . 1.288(4) ?
O9 C4 . . 1.280(5) ?
C4 O11 . . 1.294(5) ?

loop_
_twin_individual_id
_twin_individual_mass_fraction_refined
_twin_individual_twin_matrix_11
_twin_individual_twin_matrix_12
_twin_individual_twin_matrix_13
_twin_individual_twin_matrix_21
_twin_individual_twin_matrix_22
_twin_individual_twin_matrix_23
_twin_individual_twin_matrix_31
_twin_individual_twin_matrix_32
_twin_individual_twin_matrix_33
1 0.53(6) 1 0 0 0 1 0 0 0 1
2 0.47(6) -1 0 0 0 -1 0 0 0 -1
